data_4131086
loop_
_publ_author_name
'Kennedy, C. Rose'
'Lehnherr, Dan'
'Rajapaksa, Naomi S.'
'Ford, David D.'
'Park, Yongho'
'Jacobsen, Eric N.'

_publ_section_title
;
 Mechanism-Guided Development of a Highly Active Bis-thiourea Catalyst for
 Anion-Abstraction Catalysis.
;
_journal_issue 41
_journal_name_full 'Journal of the American Chemical Society'
_journal_page_first 13525
_journal_page_last 13528
_journal_paper_doi 10.1021/jacs.6b09205
_journal_volume 138
_journal_year 2016
_chemical_absolute_configuration ad
_chemical_formula_sum 'C153 H144 F42 N18 O18 S6'
_chemical_formula_weight 3513.22
_space_group_IT_number 4
_space_group_name_Hall 'P 2yb'
_space_group_name_H-M_alt 'P 1 21 1'
_symmetry_cell_setting monoclinic
_symmetry_space_group_name_Hall 'P 2yb'
_symmetry_space_group_name_H-M 'P 1 21 1'
_atom_sites_solution_hydrogens geom
_atom_sites_solution_primary direct
_atom_sites_solution_secondary difmap
_audit_creation_method SHELXL-97
_cell_angle_alpha 90.00
_cell_angle_beta 97.29
_cell_angle_gamma 90.00
_cell_formula_units_Z 2
_cell_length_a 14.96640(10)
_cell_length_b 23.1875(2)
_cell_length_c 25.2512(2)
_cell_measurement_reflns_used 81177
_cell_measurement_temperature 100(2)
_cell_measurement_theta_max 65.5
_cell_measurement_theta_min 2.60
_cell_volume 8692.17(12)
_computing_cell_refinement 'SAINT 7.46A (Bruker-AXS, 2009)'
_computing_data_collection 'APEX2 v2009.3.0 (Bruker-AXS, 2009)'
_computing_data_reduction 'SAINT 7.46A (Bruker-AXS, 2009)'
_computing_molecular_graphics 'Bruker SHELXTL (Sheldrick, 2008)'
_computing_publication_material 'Bruker SHELXTL (Sheldrick, 2008)'
_computing_structure_refinement 'SHELXL-97 (Sheldrick, 2008)'
_computing_structure_solution 'SHELXS-97 (Sheldrick, 2008)'
_diffrn_ambient_temperature 100(2)
_diffrn_measured_fraction_theta_full 0.967
_diffrn_measured_fraction_theta_max 0.967
_diffrn_measurement_device_type
;
Bruker D8 goniometer with CCD area detector  
;
_diffrn_measurement_method 'omega and phi scans'
_diffrn_radiation_monochromator graphite
_diffrn_radiation_source 'I\mS microfocus tube'
_diffrn_radiation_type CuK\a
_diffrn_radiation_wavelength 1.54178
_diffrn_reflns_av_R_equivalents 0.0520
_diffrn_reflns_av_sigmaI/netI 0.0246
_diffrn_reflns_limit_h_max 17
_diffrn_reflns_limit_h_min -16
_diffrn_reflns_limit_k_max 27
_diffrn_reflns_limit_k_min -27
_diffrn_reflns_limit_l_max 28
_diffrn_reflns_limit_l_min -29
_diffrn_reflns_number 230816
_diffrn_reflns_theta_full 66.42
_diffrn_reflns_theta_max 66.42
_diffrn_reflns_theta_min 1.76
_exptl_absorpt_coefficient_mu 1.684
_exptl_absorpt_correction_T_max 0.7984
_exptl_absorpt_correction_T_min 0.6686
_exptl_absorpt_correction_type multi-scan
_exptl_absorpt_process_details SADABS
_exptl_crystal_colour colorless
_exptl_crystal_density_diffrn 1.342
_exptl_crystal_density_method 'not measured'
_exptl_crystal_description block
_exptl_crystal_F_000 3612
_exptl_crystal_size_max 0.26
_exptl_crystal_size_mid 0.16
_exptl_crystal_size_min 0.14
_platon_squeeze_details
;
;
_refine_diff_density_max 0.447
_refine_diff_density_min -0.420
_refine_diff_density_rms 0.051
_refine_ls_abs_structure_details 'Flack H D (1983), Acta Cryst. A39, 876-881'
_refine_ls_abs_structure_Flack 0.009(16)
_refine_ls_extinction_method none
_refine_ls_goodness_of_fit_ref 1.046
_refine_ls_hydrogen_treatment constr
_refine_ls_matrix_type full
_refine_ls_number_parameters 2436
_refine_ls_number_reflns 28330
_refine_ls_number_restraints 1966
_refine_ls_restrained_S_all 1.116
_refine_ls_R_factor_all 0.0828
_refine_ls_R_factor_gt 0.0719
_refine_ls_shift/su_max 0.002
_refine_ls_shift/su_mean 0.000
_refine_ls_structure_factor_coef Fsqd
_refine_ls_weighting_details 'calc w=1/[\s^2^(Fo^2^)+(0.0583P)^2^+9.5962P] where P=(Fo^2^+2Fc^2^)/3'
_refine_ls_weighting_scheme calc
_refine_ls_wR_factor_gt 0.1651
_refine_ls_wR_factor_ref 0.1720
_reflns_number_gt 23513
_reflns_number_total 28330
_reflns_threshold_expression >2sigma(I)
_cod_data_source_file ja6b09205_si_002.cif
_cod_data_source_block DLH-308
_cod_depositor_comments
;
The following automatic conversions were performed:

data item '_symmetry_cell_setting' value 'Monoclinic' was changed to
'monoclinic' in accordance with the
/home/saulius/struct/COD-crude-data/automatic-downloads/DataCite-retrospective/ACS/depositions/lib/dictionaries/cif_core.dic
dictionary named 'cif_core.dic' version 2.4.2 last updated on
2011-04-26.

Automatic conversion script
Id: cif_fix_values 6909 2019-04-08 15:41:33Z antanas 
;
_cod_original_cell_volume 8692.16(12)
_cod_original_sg_symbol_Hall p2yb
_cod_original_sg_symbol_H-M P21
_cod_database_code 4131086

loop_
_symmetry_equiv_pos_as_xyz
'x, y, z'
'-x, y+1/2, -z'

loop_
_atom_site_label
_atom_site_type_symbol
_atom_site_fract_x
_atom_site_fract_y
_atom_site_fract_z
_atom_site_U_iso_or_equiv
_atom_site_adp_type
_atom_site_occupancy
_atom_site_symmetry_multiplicity
_atom_site_calc_flag
_atom_site_refinement_flags
_atom_site_disorder_assembly
_atom_site_disorder_group
C1A C 0.7709(4) 0.4664(4) 0.4865(3) 0.0647(19) Uani 0.524(4) 1 d PGU A 1
H1A H 0.7267 0.4631 0.5102 0.078 Uiso 0.524(4) 1 calc PR A 1
C2A C 0.8618(5) 0.4636(4) 0.5061(3) 0.0758(19) Uani 0.524(4) 1 d PGU A 1
H2A H 0.8799 0.4584 0.5432 0.091 Uiso 0.524(4) 1 calc PR A 1
C3A C 0.9264(4) 0.4684(4) 0.4713(3) 0.081(2) Uani 0.524(4) 1 d PGDU A 1
C4A C 0.9001(4) 0.4760(4) 0.4170(3) 0.081(2) Uani 0.524(4) 1 d PGU A 1
H4A H 0.9442 0.4793 0.3932 0.097 Uiso 0.524(4) 1 calc PR A 1
C5A C 0.8091(5) 0.4788(4) 0.3974(2) 0.0675(19) Uani 0.524(4) 1 d PGU A 1
H5A H 0.7911 0.4840 0.3603 0.081 Uiso 0.524(4) 1 calc PR A 1
C6A C 0.7445(3) 0.4740(4) 0.4321(3) 0.056(2) Uani 0.524(4) 1 d PGDU A 1
C1B C 0.7819(5) 0.4772(5) 0.4684(3) 0.0647(19) Uani 0.476(4) 1 d PG A 2
H1B H 0.7469 0.4659 0.4955 0.078 Uiso 0.476(4) 1 calc PR A 2
C2B C 0.8754(5) 0.4762(5) 0.4782(3) 0.0758(19) Uani 0.476(4) 1 d PG A 2
H2B H 0.9043 0.4640 0.5121 0.091 Uiso 0.476(4) 1 calc PR A 2
C3B C 0.9265(4) 0.4928(4) 0.4386(4) 0.081(2) Uani 0.476(4) 1 d PGD A 2
C4B C 0.8842(5) 0.5105(4) 0.3891(3) 0.081(2) Uani 0.476(4) 1 d PG A 2
H4B H 0.9191 0.5219 0.3620 0.097 Uiso 0.476(4) 1 calc PR A 2
C5B C 0.7907(5) 0.5116(4) 0.3792(3) 0.0675(19) Uani 0.476(4) 1 d PG A 2
H5B H 0.7618 0.5237 0.3454 0.081 Uiso 0.476(4) 1 calc PR A 2
C6B C 0.7395(4) 0.4950(4) 0.4189(4) 0.056(2) Uani 0.476(4) 1 d PGD A 2
C7A C 0.6446(8) 0.4756(6) 0.4158(5) 0.052(2) Uani 0.524(4) 1 d PDU A 1
H7A H 0.6139 0.4624 0.4466 0.062 Uiso 0.524(4) 1 calc PR A 1
C8A C 0.6169(13) 0.4355(6) 0.3682(6) 0.057(2) Uani 0.524(4) 1 d PDU A 1
H8AA H 0.6654 0.4325 0.3451 0.068 Uiso 0.524(4) 1 calc PR A 1
H8AB H 0.6026 0.3964 0.3805 0.068 Uiso 0.524(4) 1 calc PR A 1
C9A C 0.5339(12) 0.4643(7) 0.3389(9) 0.066(3) Uani 0.524(4) 1 d PDU A 1
H9AA H 0.4802 0.4576 0.3573 0.079 Uiso 0.524(4) 1 calc PR A 1
H9AB H 0.5214 0.4505 0.3016 0.079 Uiso 0.524(4) 1 calc PR A 1
C10A C 0.5621(11) 0.5273(6) 0.3415(6) 0.062(3) Uani 0.524(4) 1 d PDU A 1
H10A H 0.6046 0.5359 0.3155 0.074 Uiso 0.524(4) 1 calc PR A 1
H10B H 0.5093 0.5532 0.3347 0.074 Uiso 0.524(4) 1 calc PR A 1
N1A N 0.6065(14) 0.5327(5) 0.3974(4) 0.051(2) Uani 0.524(4) 1 d PDU A 1
C7B C 0.6393(9) 0.4899(7) 0.4036(6) 0.052(2) Uani 0.476(4) 1 d PD A 2
H7B H 0.6132 0.4769 0.4362 0.062 Uiso 0.476(4) 1 calc PR A 2
C8B C 0.6028(15) 0.4488(7) 0.3578(7) 0.057(2) Uani 0.476(4) 1 d PD A 2
H8BA H 0.5942 0.4094 0.3712 0.068 Uiso 0.476(4) 1 calc PR A 2
H8BB H 0.6438 0.4473 0.3300 0.068 Uiso 0.476(4) 1 calc PR A 2
C9B C 0.5113(14) 0.4769(8) 0.3359(10) 0.066(3) Uani 0.476(4) 1 d PD A 2
H9BA H 0.4898 0.4632 0.2994 0.079 Uiso 0.476(4) 1 calc PR A 2
H9BB H 0.4647 0.4689 0.3595 0.079 Uiso 0.476(4) 1 calc PR A 2
C10B C 0.5354(13) 0.5402(7) 0.3362(7) 0.062(3) Uani 0.476(4) 1 d PD A 2
H10C H 0.5666 0.5504 0.3052 0.074 Uiso 0.476(4) 1 calc PR A 2
H10D H 0.4813 0.5648 0.3363 0.074 Uiso 0.476(4) 1 calc PR A 2
N1B N 0.5960(16) 0.5451(6) 0.3869(5) 0.051(2) Uani 0.476(4) 1 d PD A 2
C11A C 0.5965(3) 0.5807(3) 0.42822(19) 0.0611(14) Uani 1 1 d D . .
C12A C 0.5348(4) 0.6324(2) 0.41265(19) 0.0665(15) Uani 1 1 d . A .
H12A H 0.5414 0.6436 0.3751 0.080 Uiso 1 1 calc R . .
C13A C 0.6233(3) 0.7198(3) 0.43848(18) 0.0626(13) Uani 1 1 d . A .
C14A C 0.6881(9) 0.8113(5) 0.4822(5) 0.058(3) Uani 0.587(4) 1 d PGDU A 1
C15A C 0.6937(7) 0.8452(5) 0.4374(4) 0.063(3) Uani 0.587(4) 1 d PGU A 1
H15A H 0.6627 0.8340 0.4038 0.075 Uiso 0.587(4) 1 calc PR A 1
C16A C 0.7446(6) 0.8955(5) 0.4417(3) 0.062(2) Uani 0.587(4) 1 d PGDU A 1
C17A C 0.7899(7) 0.9119(4) 0.4909(3) 0.061(2) Uani 0.587(4) 1 d PGU A 1
H17A H 0.8247 0.9463 0.4938 0.073 Uiso 0.587(4) 1 calc PR A 1
C18A C 0.7843(10) 0.8780(5) 0.5357(3) 0.061(2) Uani 0.587(4) 1 d PGDU A 1
C19A C 0.7334(11) 0.8277(5) 0.5314(4) 0.057(2) Uani 0.587(4) 1 d PGU A 1
H19A H 0.7296 0.8045 0.5620 0.069 Uiso 0.587(4) 1 calc PR A 1
C14B C 0.7053(15) 0.8023(8) 0.4855(8) 0.058(3) Uani 0.413(4) 1 d PGD A 2
C15B C 0.7232(11) 0.8402(8) 0.4455(6) 0.063(3) Uani 0.413(4) 1 d PG A 2
H15B H 0.7025 0.8317 0.4092 0.075 Uiso 0.413(4) 1 calc PR A 2
C16B C 0.7716(10) 0.8905(7) 0.4587(4) 0.062(2) Uani 0.413(4) 1 d PGD A 2
C17B C 0.8020(11) 0.9029(6) 0.5118(5) 0.061(2) Uani 0.413(4) 1 d PG A 2
H17B H 0.8350 0.9372 0.5207 0.073 Uiso 0.413(4) 1 calc PR A 2
C18B C 0.7840(15) 0.8650(8) 0.5517(4) 0.061(2) Uani 0.413(4) 1 d PGD A 2
C19B C 0.7356(18) 0.8147(8) 0.5386(7) 0.057(2) Uani 0.413(4) 1 d PG A 2
H19B H 0.7233 0.7888 0.5659 0.069 Uiso 0.413(4) 1 calc PR A 2
C20A C 0.7525(8) 0.9331(5) 0.3935(5) 0.081(3) Uani 0.587(4) 1 d PDU A 1
F2A F 0.8248(6) 0.9172(4) 0.3709(3) 0.106(2) Uani 0.587(4) 1 d PDU A 1
F3A F 0.7626(11) 0.9875(5) 0.4060(4) 0.091(3) Uani 0.587(4) 1 d PDU A 1
F4A F 0.6810(6) 0.9279(4) 0.3556(3) 0.0918(19) Uani 0.587(4) 1 d PDU A 1
C20B C 0.7874(11) 0.9281(8) 0.4128(6) 0.081(3) Uani 0.413(4) 1 d PD A 2
F2B F 0.8705(8) 0.9212(6) 0.3996(4) 0.106(2) Uani 0.413(4) 1 d PD A 2
F3B F 0.7806(17) 0.9834(8) 0.4244(7) 0.091(3) Uani 0.413(4) 1 d PD A 2
F4B F 0.7333(9) 0.9190(6) 0.3681(5) 0.0918(19) Uani 0.413(4) 1 d PD A 2
C21A C 0.8276(8) 0.8936(5) 0.5902(5) 0.093(3) Uani 0.587(4) 1 d PDU A 1
F5A F 0.7834(8) 0.8782(8) 0.6311(7) 0.128(4) Uani 0.587(4) 1 d PDU A 1
F6A F 0.8416(6) 0.9504(3) 0.5958(3) 0.1077(19) Uani 0.587(4) 1 d PDU A 1
F7A F 0.9109(5) 0.8709(4) 0.5981(3) 0.116(2) Uani 0.587(4) 1 d PDU A 1
C21B C 0.8187(11) 0.8799(7) 0.6078(7) 0.093(3) Uani 0.413(4) 1 d PD A 2
F5B F 0.7456(11) 0.8938(12) 0.6304(10) 0.128(4) Uani 0.413(4) 1 d PD A 2
F6B F 0.8760(8) 0.9226(5) 0.6128(5) 0.1077(19) Uani 0.413(4) 1 d PD A 2
F7B F 0.8586(8) 0.8361(5) 0.6339(4) 0.116(2) Uani 0.413(4) 1 d PD A 2
C22A C 0.410(2) 0.7583(12) 0.5518(11) 0.084(3) Uani 0.30(3) 1 d PGU B 1
H22A H 0.3840 0.7222 0.5592 0.101 Uiso 0.30(3) 1 calc PR B 1
C23A C 0.3730(17) 0.7902(12) 0.5077(10) 0.086(3) Uani 0.30(3) 1 d PGU B 1
H23A H 0.3225 0.7758 0.4849 0.104 Uiso 0.30(3) 1 calc PR B 1
C24A C 0.4104(17) 0.8431(10) 0.4968(8) 0.072(3) Uani 0.30(3) 1 d PGDU B 1
C25A C 0.4843(19) 0.8642(11) 0.5301(9) 0.064(2) Uani 0.30(3) 1 d PGU B 1
H25A H 0.5098 0.9004 0.5227 0.077 Uiso 0.30(3) 1 calc PR B 1
C26A C 0.521(2) 0.8323(15) 0.5743(10) 0.0588(18) Uani 0.30(3) 1 d PGU B 1
H26A H 0.5713 0.8467 0.5970 0.071 Uiso 0.30(3) 1 calc PR B 1
C27A C 0.483(3) 0.7794(14) 0.5851(10) 0.063(2) Uani 0.30(3) 1 d PGDU B 1
C22B C 0.4093(9) 0.7763(6) 0.5560(4) 0.084(3) Uani 0.70(3) 1 d PG B 2
H22B H 0.3748 0.7432 0.5623 0.101 Uiso 0.70(3) 1 calc PR B 2
C23B C 0.3830(7) 0.8113(6) 0.5121(4) 0.086(3) Uani 0.70(3) 1 d PG B 2
H23B H 0.3305 0.8020 0.4883 0.104 Uiso 0.70(3) 1 calc PR B 2
C24B C 0.4334(8) 0.8597(5) 0.5029(4) 0.072(3) Uani 0.70(3) 1 d PGD B 2
C25B C 0.5102(9) 0.8733(5) 0.5376(4) 0.064(2) Uani 0.70(3) 1 d PG B 2
H25B H 0.5447 0.9064 0.5313 0.077 Uiso 0.70(3) 1 calc PR B 2
C26B C 0.5365(9) 0.8383(6) 0.5815(5) 0.0588(18) Uani 0.70(3) 1 d PG B 2
H26B H 0.5890 0.8476 0.6053 0.071 Uiso 0.70(3) 1 calc PR B 2
C27B C 0.4861(10) 0.7899(6) 0.5908(4) 0.063(2) Uani 0.70(3) 1 d PGD B 2
C28A C 0.5127(4) 0.7502(3) 0.6383(2) 0.0703(15) Uani 1 1 d D . .
H28A H 0.4734 0.7155 0.6401 0.084 Uiso 0.30(3) 1 calc PR B 1
H28B H 0.4702 0.7168 0.6371 0.084 Uiso 0.70(3) 1 calc PR B 2
C29A C 0.5166(5) 0.7811(3) 0.6919(2) 0.0850(18) Uani 1 1 d . B .
H29A H 0.4797 0.8166 0.6882 0.102 Uiso 1 1 calc R . .
H29B H 0.4933 0.7557 0.7186 0.102 Uiso 1 1 calc R . .
C30A C 0.6140(5) 0.7957(3) 0.7093(3) 0.097(2) Uani 1 1 d . . .
H30A H 0.6263 0.7983 0.7487 0.116 Uiso 1 1 calc R B .
H30B H 0.6300 0.8330 0.6938 0.116 Uiso 1 1 calc R . .
C31A C 0.6664(4) 0.7468(3) 0.68857(19) 0.0736(15) Uani 1 1 d . B .
H31A H 0.7257 0.7601 0.6798 0.088 Uiso 1 1 calc R . .
H31B H 0.6757 0.7150 0.7148 0.088 Uiso 1 1 calc R . .
C32A C 0.6250(3) 0.6905(2) 0.60390(18) 0.0564(12) Uani 1 1 d . . .
C33A C 0.7185(4) 0.6606(2) 0.61180(17) 0.0591(12) Uani 1 1 d . A .
H33A H 0.7651 0.6892 0.6267 0.071 Uiso 1 1 calc R . .
C34A C 0.8165(3) 0.6543(2) 0.54077(19) 0.0589(12) Uani 1 1 d . A .
C35A C 0.9003(5) 0.6191(4) 0.4626(3) 0.052(2) Uani 0.538(3) 1 d PGDU A 1
C36A C 0.9888(6) 0.6147(4) 0.48683(18) 0.0522(18) Uani 0.538(3) 1 d PGU A 1
H36A H 1.0016 0.6158 0.5246 0.063 Uiso 0.538(3) 1 calc PR A 1
C37A C 1.0585(4) 0.6087(3) 0.4557(3) 0.055(2) Uani 0.538(3) 1 d PGDU A 1
C38A C 1.0397(4) 0.6071(3) 0.4004(2) 0.0632(17) Uani 0.538(3) 1 d PGDU A 1
H38A H 1.0874 0.6030 0.3792 0.076 Uiso 0.538(3) 1 calc PR A 1
C39A C 0.9513(4) 0.6114(3) 0.37619(18) 0.0681(17) Uani 0.538(3) 1 d PGDU A 1
C40A C 0.8816(4) 0.6174(3) 0.4073(3) 0.0607(17) Uani 0.538(3) 1 d PGDU A 1
H40A H 0.8211 0.6204 0.3907 0.073 Uiso 0.538(3) 1 calc PR A 1
C35B C 0.8893(6) 0.6396(4) 0.4647(3) 0.052(2) Uani 0.462(3) 1 d PGD A 2
C36B C 0.9785(7) 0.6293(5) 0.4853(2) 0.0522(18) Uani 0.462(3) 1 d PG A 2
H36B H 0.9934 0.6197 0.5220 0.063 Uiso 0.462(3) 1 calc PR A 2
C37B C 1.0458(5) 0.6330(4) 0.4523(3) 0.055(2) Uani 0.462(3) 1 d PGD A 2
C38B C 1.0240(4) 0.6471(4) 0.3987(3) 0.0632(17) Uani 0.462(3) 1 d PGD A 2
H38B H 1.0701 0.6496 0.3761 0.076 Uiso 0.462(3) 1 calc PR A 2
C39B C 0.9349(5) 0.6573(4) 0.3781(2) 0.0681(17) Uani 0.462(3) 1 d PGD A 2
C40B C 0.8675(4) 0.6536(4) 0.4111(3) 0.0607(17) Uani 0.462(3) 1 d PGD A 2
H40B H 0.8066 0.6606 0.3971 0.073 Uiso 0.462(3) 1 calc PR A 2
C41A C 1.1529(9) 0.6090(11) 0.4834(8) 0.071(3) Uani 0.538(3) 1 d PDU A 1
F9A F 1.158(3) 0.5836(14) 0.5299(10) 0.107(4) Uani 0.538(3) 1 d PDU A 1
F10A F 1.189(3) 0.6607(11) 0.4929(10) 0.099(5) Uani 0.538(3) 1 d PDU A 1
F11A F 1.2100(9) 0.5809(9) 0.4558(5) 0.092(3) Uani 0.538(3) 1 d PDU A 1
C41B C 1.1410(11) 0.6194(14) 0.4743(10) 0.071(3) Uani 0.462(3) 1 d PD A 2
F9B F 1.155(3) 0.5974(17) 0.5224(12) 0.107(4) Uani 0.462(3) 1 d PD A 2
F10B F 1.188(3) 0.6677(13) 0.4772(12) 0.099(5) Uani 0.462(3) 1 d PD A 2
F11B F 1.1832(12) 0.5876(11) 0.4413(7) 0.092(3) Uani 0.462(3) 1 d PD A 2
C42A C 0.9305(7) 0.6038(5) 0.3168(4) 0.092(2) Uani 0.538(3) 1 d PDU A 1
F12A F 0.9983(5) 0.5887(4) 0.2925(2) 0.1041(16) Uani 0.538(3) 1 d PDU A 1
F13A F 0.8634(5) 0.5672(4) 0.3039(3) 0.121(2) Uani 0.538(3) 1 d PDU A 1
F14A F 0.9007(6) 0.6539(5) 0.2934(4) 0.1070(19) Uani 0.538(3) 1 d PDU A 1
C42B C 0.9106(8) 0.6723(6) 0.3206(5) 0.092(2) Uani 0.462(3) 1 d PD A 2
F12B F 0.9595(6) 0.7132(4) 0.3056(3) 0.1041(16) Uani 0.462(3) 1 d PD A 2
F13B F 0.8264(6) 0.6884(5) 0.3082(3) 0.121(2) Uani 0.462(3) 1 d PD A 2
F14B F 0.9288(7) 0.6257(6) 0.2916(5) 0.1070(19) Uani 0.462(3) 1 d PD A 2
C43A C 0.4356(4) 0.6185(3) 0.41599(19) 0.0690(15) Uani 1 1 d . . .
H43A H 0.4187 0.5818 0.3964 0.083 Uiso 1 1 calc R A .
C44A C 0.3741(4) 0.6658(3) 0.3942(3) 0.097(2) Uani 1 1 d . A .
H44A H 0.3881 0.7010 0.4151 0.146 Uiso 1 1 calc R . .
H44B H 0.3115 0.6546 0.3962 0.146 Uiso 1 1 calc R . .
H44C H 0.3823 0.6730 0.3568 0.146 Uiso 1 1 calc R . .
C45A C 0.4283(3) 0.5584(3) 0.4925(2) 0.0639(14) Uani 1 1 d D . .
C46A C 0.4141(5) 0.5598(3) 0.5506(2) 0.0842(18) Uani 1 1 d D A .
H46A H 0.4466 0.5935 0.5677 0.101 Uiso 1 1 calc R . .
H46B H 0.3491 0.5655 0.5528 0.101 Uiso 1 1 calc R . .
C47A C 0.4446(5) 0.5071(3) 0.5816(3) 0.097(2) Uani 1 1 d D . .
H47A H 0.4193 0.5071 0.6160 0.116 Uiso 1 1 calc R A .
H47B H 0.4222 0.4723 0.5614 0.116 Uiso 1 1 calc R . .
C48A C 0.5444(5) 0.5053(3) 0.5920(3) 0.103(2) Uani 1 1 d D A .
H48A H 0.5682 0.5063 0.5571 0.123 Uiso 1 1 calc R . .
H48B H 0.5622 0.4677 0.6088 0.123 Uiso 1 1 calc R . .
C49A C 0.5912(6) 0.5536(4) 0.6275(3) 0.105(3) Uani 1 1 d D . .
C50A C 0.7192(4) 0.6095(3) 0.6500(2) 0.0729(15) Uani 1 1 d . . .
H50A H 0.6919 0.6197 0.6829 0.087 Uiso 1 1 calc R A .
C51A C 0.8136(5) 0.5845(3) 0.6635(2) 0.089(2) Uani 1 1 d . A .
H51A H 0.8357 0.5712 0.6307 0.134 Uiso 1 1 calc R . .
H51B H 0.8117 0.5519 0.6881 0.134 Uiso 1 1 calc R . .
H51C H 0.8541 0.6143 0.6804 0.134 Uiso 1 1 calc R . .
N2A N 0.5618(3) 0.68066(19) 0.44721(15) 0.0618(11) Uani 1 1 d . . .
H2AA H 0.5355 0.6845 0.4763 0.074 Uiso 1 1 calc R A .
N3A N 0.6391(3) 0.7585(2) 0.47927(15) 0.0635(11) Uani 1 1 d D . .
H3A H 0.6153 0.7495 0.5083 0.076 Uiso 0.587(4) 1 calc PR A 1
H3AA H 0.6041 0.7560 0.5046 0.076 Uiso 0.413(4) 1 calc PR A 2
N4A N 0.6072(3) 0.7290(2) 0.64021(14) 0.0608(10) Uani 1 1 d . B .
N5A N 0.7384(3) 0.64161(18) 0.56036(15) 0.0578(10) Uani 1 1 d . . .
H5AA H 0.6980 0.6207 0.5406 0.069 Uiso 1 1 calc R A .
N6A N 0.8224(3) 0.6268(2) 0.49390(16) 0.0651(11) Uani 1 1 d D . .
H6A H 0.7719 0.6109 0.4793 0.078 Uiso 0.538(3) 1 calc PR A 1
H6AA H 0.7823 0.6005 0.4824 0.078 Uiso 0.462(3) 1 calc PR A 2
O1A O 0.6382(2) 0.57770(16) 0.47337(12) 0.0601(8) Uani 1 1 d . A .
O2A O 0.5706(2) 0.67798(17) 0.56457(12) 0.0655(9) Uani 1 1 d . B .
O3A O 0.4250(2) 0.61176(16) 0.47167(13) 0.0653(9) Uani 1 1 d . A .
O4A O 0.4391(3) 0.5159(2) 0.46740(15) 0.0747(11) Uani 1 1 d . A .
O5A O 0.6702(3) 0.56244(19) 0.62066(17) 0.0863(12) Uani 1 1 d . A .
O6A O 0.5508(4) 0.5851(3) 0.6572(2) 0.101(2) Uani 0.862(9) 1 d PDU A 1
O6B O 0.586(2) 0.5436(16) 0.6794(7) 0.101(2) Uani 0.138(9) 1 d PD A 2
F1A F 1.0144(4) 0.4642(4) 0.4889(4) 0.108(2) Uani 0.524(4) 1 d PDU A 1
F1B F 1.0167(5) 0.4921(4) 0.4477(5) 0.108(2) Uani 0.476(4) 1 d PD A 2
F8A F 0.378(2) 0.8724(11) 0.4535(8) 0.096(3) Uani 0.30(3) 1 d PDU B 1
F8B F 0.4061(10) 0.8920(6) 0.4604(4) 0.096(3) Uani 0.70(3) 1 d PD B 2
S1A S 0.67537(12) 0.72021(7) 0.38362(5) 0.0824(5) Uani 1 1 d . . .
S2A S 0.89425(11) 0.69943(7) 0.57037(5) 0.0770(4) Uani 1 1 d . . .
C1C C 0.1834(4) 0.9183(4) 0.7398(4) 0.085(2) Uani 0.536(3) 1 d PGU C 1
H1C H 0.2456 0.9233 0.7370 0.102 Uiso 0.536(3) 1 calc PR C 1
C2C C 0.1376(6) 0.9594(3) 0.7660(4) 0.095(2) Uani 0.536(3) 1 d PGU C 1
H2C H 0.1684 0.9924 0.7812 0.114 Uiso 0.536(3) 1 calc PR C 1
C3C C 0.0465(6) 0.9521(3) 0.7701(4) 0.087(2) Uani 0.536(3) 1 d PGDU C 1
C4C C 0.0013(4) 0.9037(3) 0.7480(4) 0.078(2) Uani 0.536(3) 1 d PGU C 1
H4C H -0.0609 0.8987 0.7508 0.093 Uiso 0.536(3) 1 calc PR C 1
C5C C 0.0472(5) 0.8627(3) 0.7217(3) 0.0649(18) Uani 0.536(3) 1 d PGU C 1
H5C H 0.0163 0.8296 0.7066 0.078 Uiso 0.536(3) 1 calc PR C 1
C6C C 0.1382(5) 0.8700(3) 0.7176(3) 0.0653(18) Uani 0.536(3) 1 d PGDU C 1
C1D C 0.2062(5) 0.8819(4) 0.7330(4) 0.085(2) Uani 0.464(3) 1 d PG C 2
H1D H 0.2700 0.8787 0.7381 0.102 Uiso 0.464(3) 1 calc PR C 2
C2D C 0.1641(7) 0.9243(4) 0.7599(4) 0.095(2) Uani 0.464(3) 1 d PG C 2
H2D H 0.1991 0.9500 0.7834 0.114 Uiso 0.464(3) 1 calc PR C 2
C3D C 0.0708(7) 0.9290(4) 0.7526(4) 0.087(2) Uani 0.464(3) 1 d PGD C 2
C4D C 0.0196(5) 0.8913(4) 0.7182(4) 0.078(2) Uani 0.464(3) 1 d PG C 2
H4D H -0.0442 0.8945 0.7132 0.093 Uiso 0.464(3) 1 calc PR C 2
C5D C 0.0617(5) 0.8490(3) 0.6913(3) 0.0649(18) Uani 0.464(3) 1 d PG C 2
H5D H 0.0267 0.8233 0.6678 0.078 Uiso 0.464(3) 1 calc PR C 2
C6D C 0.1550(5) 0.8443(3) 0.6987(3) 0.0653(18) Uani 0.464(3) 1 d PGD C 2
C7C C 0.1887(7) 0.8275(5) 0.6853(4) 0.066(2) Uani 0.536(3) 1 d PDU C 1
H7C H 0.2496 0.8187 0.7048 0.079 Uiso 0.536(3) 1 calc PR C 1
C8C C 0.1968(8) 0.8505(6) 0.6291(4) 0.076(2) Uani 0.536(3) 1 d PDU C 1
H8CA H 0.2060 0.8928 0.6296 0.092 Uiso 0.536(3) 1 calc PR C 1
H8CB H 0.2474 0.8318 0.6140 0.092 Uiso 0.536(3) 1 calc PR C 1
C9C C 0.1069(8) 0.8347(5) 0.5970(4) 0.079(2) Uani 0.536(3) 1 d PDU C 1
H9CA H 0.1122 0.8333 0.5583 0.095 Uiso 0.536(3) 1 calc PR C 1
H9CB H 0.0597 0.8628 0.6032 0.095 Uiso 0.536(3) 1 calc PR C 1
C10C C 0.0856(8) 0.7749(5) 0.6180(4) 0.0720(19) Uani 0.536(3) 1 d PDU C 1
H10I H 0.0202 0.7703 0.6192 0.086 Uiso 0.536(3) 1 calc PR C 1
H10J H 0.1066 0.7440 0.5954 0.086 Uiso 0.536(3) 1 calc PR C 1
N1C N 0.1371(6) 0.7740(4) 0.6733(3) 0.0565(16) Uani 0.536(3) 1 d PDU C 1
C7D C 0.2058(8) 0.8006(6) 0.6681(5) 0.066(2) Uani 0.464(3) 1 d PD C 2
H7D H 0.2654 0.7907 0.6887 0.079 Uiso 0.464(3) 1 calc PR C 2
C8D C 0.2172(9) 0.8211(6) 0.6120(5) 0.076(2) Uani 0.464(3) 1 d PD C 2
H8DA H 0.2746 0.8066 0.6013 0.092 Uiso 0.464(3) 1 calc PR C 2
H8DB H 0.2175 0.8637 0.6104 0.092 Uiso 0.464(3) 1 calc PR C 2
C9D C 0.1372(10) 0.7968(6) 0.5753(5) 0.079(2) Uani 0.464(3) 1 d PD C 2
H9DA H 0.1521 0.7923 0.5384 0.095 Uiso 0.464(3) 1 calc PR C 2
H9DB H 0.0840 0.8223 0.5747 0.095 Uiso 0.464(3) 1 calc PR C 2
C10D C 0.1195(9) 0.7378(5) 0.6000(4) 0.0720(19) Uani 0.464(3) 1 d PD C 2
H10K H 0.0549 0.7273 0.5934 0.086 Uiso 0.464(3) 1 calc PR C 2
H10L H 0.1557 0.7070 0.5859 0.086 Uiso 0.464(3) 1 calc PR C 2
N1D N 0.1490(7) 0.7484(4) 0.6582(3) 0.0565(16) Uani 0.464(3) 1 d PD C 2
C11C C 0.1398(11) 0.7290(5) 0.7059(3) 0.057(2) Uani 0.644(3) 1 d PDU C 1
C11D C 0.130(2) 0.7117(10) 0.6958(8) 0.057(2) Uani 0.356(3) 1 d PD C 2
C12C C 0.0833(7) 0.6753(5) 0.6918(3) 0.053(3) Uani 0.644(3) 1 d PDU C 1
H12C H 0.0278 0.6887 0.6689 0.063 Uiso 0.644(3) 1 calc PR C 1
C12D C 0.0616(17) 0.6650(9) 0.6839(6) 0.053(3) Uani 0.356(3) 1 d PD C 2
H12D H 0.0035 0.6809 0.6657 0.063 Uiso 0.356(3) 1 calc PR C 2
C13C C -0.0155(3) 0.66774(19) 0.76259(17) 0.0477(10) Uani 1 1 d . C .
C14C C -0.0939(13) 0.6523(13) 0.8470(7) 0.0544(14) Uani 0.380(5) 1 d PGU C 1
C15C C -0.1859(14) 0.6528(14) 0.8298(5) 0.0487(18) Uani 0.380(5) 1 d PGU C 1
H15C H -0.2072 0.6460 0.7933 0.058 Uiso 0.380(5) 1 calc PR C 1
C16C C -0.2466(9) 0.6633(11) 0.8660(7) 0.057(2) Uani 0.380(5) 1 d PGDU C 1
C17C C -0.2153(10) 0.6733(7) 0.9194(6) 0.068(2) Uani 0.380(5) 1 d PGU C 1
H17C H -0.2568 0.6805 0.9442 0.082 Uiso 0.380(5) 1 calc PR C 1
C18C C -0.1233(11) 0.6728(6) 0.9366(6) 0.067(2) Uani 0.380(5) 1 d PGDU C 1
C19C C -0.0626(8) 0.6623(9) 0.9004(8) 0.062(2) Uani 0.380(5) 1 d PGU C 1
H19C H 0.0003 0.6620 0.9122 0.075 Uiso 0.380(5) 1 calc PR C 1
C14D C -0.0861(7) 0.6487(8) 0.8424(4) 0.0544(14) Uani 0.620(5) 1 d PG C 2
C15D C -0.1759(8) 0.6529(8) 0.8204(3) 0.0487(18) Uani 0.620(5) 1 d PG C 2
H15D H -0.1911 0.6551 0.7828 0.058 Uiso 0.620(5) 1 calc PR C 2
C16D C -0.2432(6) 0.6541(6) 0.8536(4) 0.057(2) Uani 0.620(5) 1 d PGD C 2
C17D C -0.2209(5) 0.6509(4) 0.9086(3) 0.068(2) Uani 0.620(5) 1 d PG C 2
H17D H -0.2669 0.6517 0.9313 0.082 Uiso 0.620(5) 1 calc PR C 2
C18D C -0.1311(6) 0.6467(4) 0.9306(3) 0.067(2) Uani 0.620(5) 1 d PGD C 2
C19D C -0.0637(5) 0.6456(5) 0.8974(5) 0.062(2) Uani 0.620(5) 1 d PG C 2
H19D H -0.0024 0.6427 0.9124 0.075 Uiso 0.620(5) 1 calc PR C 2
C20C C -0.3418(4) 0.6616(3) 0.8362(3) 0.0832(15) Uani 0.380(5) 1 d PDU C 1
F2C F -0.3579(2) 0.63685(19) 0.78762(17) 0.0983(11) Uani 0.380(5) 1 d PDU C 1
F3C F -0.358(5) 0.7172(8) 0.8265(19) 0.106(4) Uani 0.380(5) 1 d PDU C 1
F4C F -0.397(5) 0.640(3) 0.8655(18) 0.108(4) Uani 0.380(5) 1 d PDU C 1
C20D C -0.3418(4) 0.6616(3) 0.8362(3) 0.0832(15) Uani 0.620(5) 1 d PD C 2
F2D F -0.3579(2) 0.63685(19) 0.78762(17) 0.0983(11) Uani 0.620(5) 1 d PD C 2
F3D F -0.372(3) 0.7149(5) 0.8286(11) 0.106(4) Uani 0.620(5) 1 d PD C 2
F4D F -0.392(3) 0.6334(16) 0.8657(11) 0.108(4) Uani 0.620(5) 1 d PD C 2
C21C C -0.0974(12) 0.6858(11) 0.9955(7) 0.091(2) Uani 0.380(5) 1 d PDU C 1
F5C F -0.1582(13) 0.6607(8) 1.0231(8) 0.122(3) Uani 0.380(5) 1 d PDU C 1
F6C F -0.0954(9) 0.7408(6) 1.0068(4) 0.1108(19) Uani 0.380(5) 1 d PDU C 1
F7C F -0.0147(8) 0.6639(7) 1.0108(4) 0.113(2) Uani 0.380(5) 1 d PDU C 1
C21D C -0.1023(8) 0.6453(7) 0.9894(4) 0.091(2) Uani 0.620(5) 1 d PD C 2
F5D F -0.1675(7) 0.6263(4) 1.0178(4) 0.122(3) Uani 0.620(5) 1 d PD C 2
F6D F -0.0718(6) 0.6941(4) 1.0103(3) 0.1108(19) Uani 0.620(5) 1 d PD C 2
F7D F -0.0376(5) 0.6048(4) 1.0007(2) 0.113(2) Uani 0.620(5) 1 d PD C 2
C22C C 0.0449(4) 0.4856(3) 0.8063(2) 0.0875(15) Uani 0.716(4) 1 d PGU C 1
H22C H 0.0941 0.4785 0.7869 0.105 Uiso 0.716(4) 1 calc PR C 1
C23C C -0.0425(4) 0.4867(3) 0.7799(2) 0.0929(16) Uani 0.716(4) 1 d PGU C 1
H23C H -0.0528 0.4803 0.7425 0.111 Uiso 0.716(4) 1 calc PR C 1
C24C C -0.1146(3) 0.4971(3) 0.8083(3) 0.0992(16) Uani 0.716(4) 1 d PGDU C 1
C25C C -0.0994(4) 0.5064(3) 0.8631(3) 0.0959(16) Uani 0.716(4) 1 d PGU C 1
H25C H -0.1486 0.5135 0.8824 0.115 Uiso 0.716(4) 1 calc PR C 1
C26C C -0.0121(5) 0.5053(3) 0.8895(2) 0.0879(16) Uani 0.716(4) 1 d PGU C 1
H26C H -0.0017 0.5117 0.9269 0.105 Uiso 0.716(4) 1 calc PR C 1
C27C C 0.0601(3) 0.4949(3) 0.8611(3) 0.0798(15) Uani 0.716(4) 1 d PGU C 1
C22D C 0.0874(10) 0.4837(8) 0.7999(7) 0.0875(15) Uani 0.284(4) 1 d PG C 2
H22D H 0.1336 0.4742 0.7788 0.105 Uiso 0.284(4) 1 calc PR C 2
C23D C -0.0025(12) 0.4806(9) 0.7778(7) 0.0929(16) Uani 0.284(4) 1 d PG C 2
H23D H -0.0176 0.4690 0.7417 0.111 Uiso 0.284(4) 1 calc PR C 2
C24D C -0.0701(9) 0.4945(9) 0.8086(8) 0.0992(16) Uani 0.284(4) 1 d PGD C 2
C25D C -0.0479(10) 0.5115(8) 0.8614(8) 0.0959(16) Uani 0.284(4) 1 d PG C 2
H25D H -0.0942 0.5210 0.8825 0.115 Uiso 0.284(4) 1 calc PR C 2
C26D C 0.0419(12) 0.5146(7) 0.8835(6) 0.0879(16) Uani 0.284(4) 1 d PG C 2
H26D H 0.0570 0.5262 0.9196 0.105 Uiso 0.284(4) 1 calc PR C 2
C27D C 0.1095(9) 0.5007(7) 0.8527(7) 0.0798(15) Uani 0.284(4) 1 d PG C 2
C28C C 0.1543(6) 0.4930(3) 0.8890(3) 0.0688(19) Uani 0.716(4) 1 d PDU C 1
H28C H 0.1942 0.4789 0.8629 0.083 Uiso 0.716(4) 1 calc PR C 1
C29C C 0.1709(7) 0.4542(3) 0.9394(3) 0.079(2) Uani 0.716(4) 1 d PDU C 1
H29G H 0.1165 0.4525 0.9580 0.094 Uiso 0.716(4) 1 calc PR C 1
H29H H 0.1872 0.4145 0.9298 0.094 Uiso 0.716(4) 1 calc PR C 1
C30C C 0.2484(7) 0.4829(3) 0.9744(3) 0.079(2) Uani 0.716(4) 1 d PDU C 1
H30G H 0.2489 0.4719 1.0123 0.094 Uiso 0.716(4) 1 calc PR C 1
H30H H 0.3070 0.4723 0.9627 0.094 Uiso 0.716(4) 1 calc PR C 1
C31C C 0.2300(7) 0.5466(3) 0.9665(3) 0.0706(18) Uani 0.716(4) 1 d PDU C 1
H31G H 0.1872 0.5604 0.9906 0.085 Uiso 0.716(4) 1 calc PR C 1
H31H H 0.2864 0.5692 0.9733 0.085 Uiso 0.716(4) 1 calc PR C 1
N4C N 0.1906(5) 0.5513(2) 0.9103(2) 0.0623(16) Uani 0.716(4) 1 d PDU C 1
C28D C 0.2102(16) 0.5074(7) 0.8735(7) 0.0688(19) Uani 0.284(4) 1 d PD C 2
H28D H 0.2484 0.4960 0.8455 0.083 Uiso 0.284(4) 1 calc PR C 2
C29D C 0.2287(16) 0.4670(7) 0.9232(8) 0.079(2) Uani 0.284(4) 1 d PD C 2
H29I H 0.1764 0.4659 0.9437 0.094 Uiso 0.284(4) 1 calc PR C 2
H29J H 0.2432 0.4273 0.9127 0.094 Uiso 0.284(4) 1 calc PR C 2
C30D C 0.3101(15) 0.4962(7) 0.9552(8) 0.079(2) Uani 0.284(4) 1 d PD C 2
H30I H 0.3167 0.4839 0.9931 0.094 Uiso 0.284(4) 1 calc PR C 2
H30J H 0.3662 0.4869 0.9401 0.094 Uiso 0.284(4) 1 calc PR C 2
C31D C 0.2895(16) 0.5590(7) 0.9502(7) 0.0706(18) Uani 0.284(4) 1 d PD C 2
H31I H 0.2529 0.5717 0.9782 0.085 Uiso 0.284(4) 1 calc PR C 2
H31J H 0.3456 0.5821 0.9533 0.085 Uiso 0.284(4) 1 calc PR C 2
N4D N 0.2382(13) 0.5652(6) 0.8965(6) 0.0623(16) Uani 0.284(4) 1 d PD C 2
C32C C 0.1964(6) 0.5926(4) 0.8762(3) 0.0491(19) Uani 0.644(3) 1 d PDU C 1
C33C C 0.2497(5) 0.6455(3) 0.8959(3) 0.0460(18) Uani 0.644(3) 1 d PDU C 1
H33C H 0.2409 0.6515 0.9341 0.055 Uiso 0.644(3) 1 calc PR C 1
N5C N 0.2135(7) 0.6954(3) 0.8661(3) 0.0437(16) Uani 0.644(3) 1 d PDU C 1
H5CA H 0.2276 0.6986 0.8335 0.052 Uiso 0.644(3) 1 calc PR C 1
C32D C 0.2263(11) 0.6091(6) 0.8651(6) 0.0491(19) Uani 0.356(3) 1 d PD C 2
C33D C 0.2660(10) 0.6659(7) 0.8861(7) 0.0460(18) Uani 0.356(3) 1 d PD C 2
H33D H 0.2542 0.6706 0.9239 0.055 Uiso 0.356(3) 1 calc PR C 2
N5D N 0.2178(14) 0.7103(6) 0.8540(7) 0.0437(16) Uani 0.356(3) 1 d PD C 2
H5DA H 0.2250 0.7181 0.8207 0.052 Uiso 0.356(3) 1 calc PR C 2
C34C C 0.1600(3) 0.7384(2) 0.88210(19) 0.0593(13) Uani 1 1 d D . .
C35C C 0.0633(7) 0.8238(5) 0.8589(5) 0.0717(12) Uani 0.491(3) 1 d PGDU C 1
C36C C 0.0975(5) 0.8667(5) 0.8942(5) 0.0722(15) Uani 0.491(3) 1 d PGU C 1
H36C H 0.1597 0.8668 0.9079 0.087 Uiso 0.491(3) 1 calc PR C 1
C37C C 0.0409(6) 0.9095(4) 0.9094(4) 0.0792(13) Uani 0.491(3) 1 d PGDU C 1
C38C C -0.0500(6) 0.9093(4) 0.8894(4) 0.0838(14) Uani 0.491(3) 1 d PGDU C 1
H38C H -0.0887 0.9385 0.8998 0.101 Uiso 0.491(3) 1 calc PR C 1
C39C C -0.0843(5) 0.8664(4) 0.8541(4) 0.0918(14) Uani 0.491(3) 1 d PGDU C 1
C40C C -0.0276(7) 0.8236(4) 0.8388(4) 0.0790(15) Uani 0.491(3) 1 d PGDU C 1
H40C H -0.0511 0.7943 0.8147 0.095 Uiso 0.491(3) 1 calc PR C 1
C35D C 0.0724(7) 0.8221(4) 0.8643(4) 0.0717(12) Uani 0.509(3) 1 d PGD C 2
C36D C 0.1162(5) 0.8706(5) 0.8871(5) 0.0722(15) Uani 0.509(3) 1 d PG C 2
H36D H 0.1795 0.8744 0.8877 0.087 Uiso 0.509(3) 1 calc PR C 2
C37D C 0.0674(6) 0.9135(4) 0.9090(5) 0.0792(13) Uani 0.509(3) 1 d PGD C 2
C38D C -0.0252(6) 0.9079(4) 0.9082(4) 0.0838(14) Uani 0.509(3) 1 d PG C 2
H38D H -0.0586 0.9372 0.9231 0.101 Uiso 0.509(3) 1 calc PR C 2
C39D C -0.0691(5) 0.8594(4) 0.8853(4) 0.0918(14) Uani 0.509(3) 1 d PGD C 2
C40D C -0.0203(7) 0.8165(3) 0.8634(4) 0.0790(15) Uani 0.509(3) 1 d PG C 2
H40D H -0.0502 0.7833 0.8478 0.095 Uiso 0.509(3) 1 calc PR C 2
C41C C 0.0750(9) 0.9529(4) 0.9499(4) 0.0850(15) Uani 0.491(3) 1 d PDU C 1
F9C F 0.1359(6) 0.9324(3) 0.9884(3) 0.1069(15) Uani 0.491(3) 1 d PDU C 1
F10C F 0.0146(6) 0.9795(4) 0.9744(4) 0.1062(18) Uani 0.491(3) 1 d PDU C 1
F11C F 0.1185(7) 0.9937(4) 0.9284(4) 0.1040(16) Uani 0.491(3) 1 d PDU C 1
C41D C 0.1151(8) 0.9649(5) 0.9331(5) 0.0850(15) Uani 0.509(3) 1 d PD C 2
F9D F 0.1997(5) 0.9546(3) 0.9548(3) 0.1069(15) Uani 0.509(3) 1 d PD C 2
F10D F 0.0762(6) 0.9856(4) 0.9727(3) 0.1062(18) Uani 0.509(3) 1 d PD C 2
F11D F 0.1178(7) 1.0078(4) 0.8999(3) 0.1040(16) Uani 0.509(3) 1 d PD C 2
C42C C -0.1771(9) 0.8663(5) 0.8279(6) 0.1193(16) Uani 0.491(3) 1 d PDU C 1
F12C F -0.2217(8) 0.9130(5) 0.8421(6) 0.169(2) Uani 0.491(3) 1 d PDU C 1
F13C F -0.1964(7) 0.8642(5) 0.7757(4) 0.158(2) Uani 0.491(3) 1 d PDU C 1
F14C F -0.2212(7) 0.8217(5) 0.8419(5) 0.152(2) Uani 0.491(3) 1 d PDU C 1
C42D C -0.1648(8) 0.8527(6) 0.8821(6) 0.1193(16) Uani 0.509(3) 1 d PD C 2
F12D F -0.2059(7) 0.8786(5) 0.9195(5) 0.169(2) Uani 0.509(3) 1 d PD C 2
F13D F -0.2116(8) 0.8742(6) 0.8391(5) 0.158(2) Uani 0.509(3) 1 d PD C 2
F14D F -0.1927(7) 0.7999(4) 0.8840(5) 0.152(2) Uani 0.509(3) 1 d PD C 2
C44C C 0.0754(8) 0.5783(5) 0.6463(4) 0.080(2) Uani 0.644(3) 1 d PDU C 1
H44J H 0.0729 0.5572 0.6796 0.120 Uiso 0.644(3) 1 calc PR C 1
H44K H 0.1033 0.5540 0.6212 0.120 Uiso 0.644(3) 1 calc PR C 1
H44L H 0.0142 0.5886 0.6306 0.120 Uiso 0.644(3) 1 calc PR C 1
C43C C 0.1302(6) 0.6322(4) 0.6575(4) 0.058(2) Uani 0.644(3) 1 d PDU C 1
H43C H 0.1415 0.6508 0.6232 0.069 Uiso 0.644(3) 1 calc PR C 1
O3C O 0.2146(4) 0.6164(3) 0.6883(3) 0.0737(15) Uani 0.644(3) 1 d PDU C 1
C45C C 0.2914(6) 0.6448(5) 0.6800(4) 0.086(2) Uani 0.644(3) 1 d PDU C 1
C46C C 0.3693(7) 0.6348(5) 0.7231(4) 0.106(3) Uani 0.644(3) 1 d PDU C 1
H46G H 0.4229 0.6554 0.7134 0.127 Uiso 0.644(3) 1 calc PR C 1
H46H H 0.3543 0.6515 0.7570 0.127 Uiso 0.644(3) 1 calc PR C 1
C47C C 0.3923(10) 0.5730(6) 0.7319(6) 0.138(4) Uani 0.644(3) 1 d PDU C 1
H47G H 0.3839 0.5527 0.6971 0.166 Uiso 0.644(3) 1 calc PR C 1
H47H H 0.4567 0.5697 0.7466 0.166 Uiso 0.644(3) 1 calc PR C 1
C48C C 0.3375(8) 0.5446(5) 0.7683(4) 0.114(3) Uani 0.644(3) 1 d PDU C 1
H48G H 0.3436 0.5024 0.7641 0.137 Uiso 0.644(3) 1 calc PR C 1
H48H H 0.2737 0.5545 0.7568 0.137 Uiso 0.644(3) 1 calc PR C 1
C49C C 0.3586(8) 0.5588(5) 0.8283(4) 0.087(3) Uani 0.644(3) 1 d PDU C 1
O5C O 0.3643(4) 0.6181(3) 0.8404(3) 0.0837(15) Uani 0.644(3) 1 d PDU C 1
C50C C 0.3501(5) 0.6376(4) 0.8938(3) 0.0662(18) Uani 0.644(3) 1 d PDU C 1
H50C H 0.3723 0.6067 0.9199 0.079 Uiso 0.644(3) 1 calc PR C 1
C51C C 0.4058(7) 0.6903(5) 0.9070(5) 0.090(3) Uani 0.644(3) 1 d PDU C 1
H51J H 0.3885 0.7202 0.8801 0.136 Uiso 0.644(3) 1 calc PR C 1
H51K H 0.4697 0.6808 0.9071 0.136 Uiso 0.644(3) 1 calc PR C 1
H51L H 0.3959 0.7046 0.9423 0.136 Uiso 0.644(3) 1 calc PR C 1
C44D C 0.0175(13) 0.5692(8) 0.6372(8) 0.080(2) Uani 0.356(3) 1 d PD C 2
H44M H -0.0126 0.5597 0.6683 0.120 Uiso 0.356(3) 1 calc PR C 2
H44N H 0.0431 0.5341 0.6236 0.120 Uiso 0.356(3) 1 calc PR C 2
H44O H -0.0263 0.5860 0.6093 0.120 Uiso 0.356(3) 1 calc PR C 2
C43D C 0.0921(11) 0.6122(8) 0.6532(7) 0.058(2) Uani 0.356(3) 1 d PD C 2
H43D H 0.1171 0.6258 0.6205 0.069 Uiso 0.356(3) 1 calc PR C 2
O3D O 0.1599(7) 0.5794(5) 0.6859(4) 0.0737(15) Uani 0.356(3) 1 d PD C 2
C45D C 0.2418(10) 0.5887(9) 0.6796(8) 0.086(2) Uani 0.356(3) 1 d PD C 2
C46D C 0.3031(11) 0.5470(9) 0.7140(8) 0.106(3) Uani 0.356(3) 1 d PD C 2
H46I H 0.2837 0.5439 0.7500 0.127 Uiso 0.356(3) 1 calc PR C 2
H46J H 0.2999 0.5082 0.6975 0.127 Uiso 0.356(3) 1 calc PR C 2
C47D C 0.3966(14) 0.5692(12) 0.7183(11) 0.138(4) Uani 0.356(3) 1 d PD C 2
H47I H 0.4133 0.5739 0.6819 0.166 Uiso 0.356(3) 1 calc PR C 2
H47J H 0.4374 0.5400 0.7369 0.166 Uiso 0.356(3) 1 calc PR C 2
C48D C 0.4125(17) 0.6264(10) 0.7477(7) 0.114(3) Uani 0.356(3) 1 d PD C 2
H48I H 0.4742 0.6403 0.7446 0.137 Uiso 0.356(3) 1 calc PR C 2
H48J H 0.3693 0.6555 0.7312 0.137 Uiso 0.356(3) 1 calc PR C 2
C49D C 0.4009(13) 0.6191(7) 0.8059(6) 0.087(3) Uani 0.356(3) 1 d PD C 2
O5D O 0.3811(8) 0.6736(5) 0.8292(4) 0.0837(15) Uani 0.356(3) 1 d PD C 2
C50D C 0.3650(10) 0.6734(8) 0.8837(6) 0.0662(18) Uani 0.356(3) 1 d PD C 2
H50D H 0.3992 0.6411 0.9032 0.079 Uiso 0.356(3) 1 calc PR C 2
C51D C 0.4020(12) 0.7306(9) 0.9052(8) 0.090(3) Uani 0.356(3) 1 d PD C 2
H51M H 0.3663 0.7620 0.8872 0.136 Uiso 0.356(3) 1 calc PR C 2
H51N H 0.4649 0.7344 0.8986 0.136 Uiso 0.356(3) 1 calc PR C 2
H51O H 0.3988 0.7325 0.9437 0.136 Uiso 0.356(3) 1 calc PR C 2
N2C N 0.0523(3) 0.64656(18) 0.73850(15) 0.0606(11) Uani 1 1 d D . .
H2CA H 0.0791 0.6146 0.7508 0.073 Uiso 0.644(3) 1 calc PR C 1
H2CB H 0.0907 0.6219 0.7552 0.073 Uiso 0.356(3) 1 calc PR C 2
N3C N -0.0201(2) 0.64344(17) 0.81063(14) 0.0515(9) Uani 1 1 d . . .
H3C H 0.0240 0.6199 0.8225 0.062 Uiso 0.380(5) 1 calc PR C 1
H3CA H 0.0256 0.6213 0.8230 0.062 Uiso 0.620(5) 1 calc PR C 2
N6C N 0.1241(3) 0.77768(18) 0.84656(17) 0.0641(11) Uani 1 1 d D C .
H6C H 0.1381 0.7756 0.8138 0.077 Uiso 0.491(3) 1 calc PR C 1
H6CA H 0.1331 0.7755 0.8128 0.077 Uiso 0.509(3) 1 calc PR C 2
O1C O 0.1863(6) 0.7325(7) 0.7518(4) 0.055(2) Uani 0.644(3) 1 d PDU C 1
O1D O 0.1596(14) 0.7259(14) 0.7438(10) 0.055(2) Uani 0.356(3) 1 d PD C 2
O2C O 0.1650(5) 0.5891(3) 0.8286(3) 0.0530(15) Uani 0.644(3) 1 d PDU C 1
O2D O 0.1918(10) 0.6058(6) 0.8182(5) 0.0530(15) Uani 0.356(3) 1 d PD C 2
O4C O 0.2898(4) 0.6783(4) 0.6437(3) 0.098(2) Uani 0.644(3) 1 d PDU C 1
O4D O 0.2675(8) 0.6228(8) 0.6484(6) 0.098(2) Uani 0.356(3) 1 d PD C 2
O6C O 0.3638(4) 0.5239(3) 0.8646(3) 0.0796(16) Uani 0.644(3) 1 d PDU C 1
O6D O 0.4046(9) 0.5784(6) 0.8346(5) 0.0796(16) Uani 0.356(3) 1 d PD C 2
F1C F 0.0030(7) 0.9922(4) 0.7958(4) 0.117(2) Uani 0.536(3) 1 d PDU C 1
F1D F 0.0307(9) 0.9710(5) 0.7781(5) 0.117(2) Uani 0.464(3) 1 d PD C 2
F8C F -0.2004(4) 0.5017(3) 0.7865(3) 0.124(2) Uani 0.716(4) 1 d PDU C 1
F8D F -0.1528(11) 0.4871(9) 0.7789(9) 0.124(2) Uani 0.284(4) 1 d PD C 2
S1C S -0.08487(8) 0.71972(5) 0.73559(4) 0.0552(3) Uani 1 1 d . . .
S2C S 0.13791(10) 0.73741(7) 0.94514(5) 0.0749(4) Uani 1 1 d . C .
C1E C 0.6365(15) 0.8495(8) 0.0820(6) 0.156(2) Uani 0.5764(15) 1 d PGU D 1
H1E H 0.5959 0.8803 0.0853 0.187 Uiso 0.5764(15) 1 calc PR D 1
C2E C 0.6416(11) 0.8246(7) 0.0323(4) 0.158(2) Uani 0.5764(15) 1 d PGDU D 1
H2E H 0.6045 0.8385 0.0017 0.189 Uiso 0.5764(15) 1 calc PR D 1
C3E C 0.7011(9) 0.7795(6) 0.0275(3) 0.160(2) Uani 0.5764(15) 1 d PGDU D 1
C4E C 0.7555(8) 0.7591(7) 0.0723(4) 0.158(2) Uani 0.5764(15) 1 d PGDU D 1
H4E H 0.7962 0.7282 0.0691 0.189 Uiso 0.5764(15) 1 calc PR D 1
C5E C 0.7504(11) 0.7839(9) 0.1220(4) 0.157(2) Uani 0.5764(15) 1 d PGU D 1
H5E H 0.7876 0.7700 0.1526 0.188 Uiso 0.5764(15) 1 calc PR D 1
C6E C 0.6909(16) 0.8291(9) 0.1268(4) 0.154(2) Uani 0.5764(15) 1 d PGU D 1
F1E F 0.6932(8) 0.7518(6) -0.0180(4) 0.170(2) Uani 0.5764(15) 1 d PDU D 1
C7E C 0.7023(11) 0.8476(6) 0.1775(6) 0.0933(14) Uani 0.5764(15) 1 d PU D 1
H7E H 0.6754 0.8871 0.1740 0.112 Uiso 0.5764(15) 1 calc PR D 1
C8E C 0.7890(11) 0.8589(6) 0.2035(5) 0.0948(15) Uani 0.5764(15) 1 d PU D 1
H8EA H 0.7946 0.9001 0.2138 0.114 Uiso 0.5764(15) 1 calc PR D 1
H8EB H 0.8347 0.8501 0.1795 0.114 Uiso 0.5764(15) 1 calc PR D 1
C9E C 0.8026(11) 0.8219(6) 0.2514(5) 0.0946(14) Uani 0.5764(15) 1 d PU D 1
H9EA H 0.8336 0.7858 0.2433 0.114 Uiso 0.5764(15) 1 calc PR D 1
H9EB H 0.8404 0.8421 0.2806 0.114 Uiso 0.5764(15) 1 calc PR D 1
C10E C 0.7148(5) 0.8087(3) 0.2675(2) 0.0927(13) Uani 0.5764(15) 1 d PU D 1
H10E H 0.7022 0.8334 0.2976 0.111 Uiso 0.5764(15) 1 calc PR D 1
H10F H 0.7113 0.7677 0.2781 0.111 Uiso 0.5764(15) 1 calc PR D 1
N1E N 0.6518(4) 0.8208(2) 0.2197(2) 0.0918(12) Uani 0.5764(15) 1 d PU D 1
S1E S 0.50998(18) 0.65057(11) 0.25609(11) 0.0540(5) Uani 0.5764(15) 1 d PD D 1
O1E O 0.5288(8) 0.8188(5) 0.1706(4) 0.068(3) Uani 0.5764(15) 1 d PDU D 1
C11E C 0.5761(7) 0.8066(5) 0.2132(5) 0.053(3) Uani 0.5764(15) 1 d PDU D 1
C12E C 0.5308(6) 0.7835(4) 0.2600(4) 0.044(2) Uani 0.5764(15) 1 d PDU D 1
H12E H 0.5711 0.7544 0.2800 0.053 Uiso 0.5764(15) 1 calc PR D 1
N2E N 0.4476(5) 0.7563(3) 0.2393(4) 0.0508(18) Uani 0.5764(15) 1 d PDU D 1
H2EA H 0.4013 0.7791 0.2295 0.061 Uiso 0.5764(15) 1 calc PR D 1
C13E C 0.4339(6) 0.7002(4) 0.2334(4) 0.047(2) Uani 0.5764(15) 1 d PDU D 1
N3E N 0.3512(5) 0.6875(3) 0.2059(3) 0.0526(17) Uani 0.5764(15) 1 d PDU D 1
H3E H 0.3202 0.7170 0.1915 0.063 Uiso 0.5764(15) 1 calc PR D 1
C14E C 0.3088(5) 0.6319(2) 0.1974(2) 0.0606(19) Uani 0.5764(15) 1 d PGDU D 1
C15E C 0.2525(5) 0.6240(3) 0.1498(2) 0.072(2) Uani 0.5764(15) 1 d PGU D 1
H15E H 0.2476 0.6533 0.1233 0.086 Uiso 0.5764(15) 1 calc PR D 1
C16E C 0.2035(5) 0.5733(3) 0.1410(2) 0.087(3) Uani 0.5764(15) 1 d PGU D 1
C17E C 0.2107(5) 0.5304(2) 0.1798(3) 0.087(2) Uani 0.5764(15) 1 d PGU D 1
H17E H 0.1772 0.4957 0.1737 0.104 Uiso 0.5764(15) 1 calc PR D 1
C18E C 0.2670(5) 0.5383(2) 0.2274(2) 0.076(2) Uani 0.5764(15) 1 d PGU D 1
C19E C 0.3160(5) 0.5891(3) 0.2362(2) 0.068(2) Uani 0.5764(15) 1 d PGU D 1
H19E H 0.3545 0.5945 0.2688 0.082 Uiso 0.5764(15) 1 calc PR D 1
C20E C 0.1316(15) 0.5730(9) 0.0914(9) 0.143(2) Uani 0.5764(15) 1 d PDU D 1
F2E F 0.1337(6) 0.6130(4) 0.0603(3) 0.143(2) Uani 0.5764(15) 1 d PDU D 1
F3E F 0.0495(8) 0.5644(5) 0.1052(4) 0.155(2) Uani 0.5764(15) 1 d PDU D 1
F4E F 0.1555(7) 0.5198(4) 0.0684(3) 0.145(2) Uani 0.5764(15) 1 d PDU D 1
C21E C 0.2700(11) 0.4957(8) 0.2741(6) 0.1128(17) Uani 0.5764(15) 1 d PDU D 1
F5E F 0.3111(5) 0.5111(3) 0.3170(3) 0.1096(16) Uani 0.5764(15) 1 d PDU D 1
F6E F 0.3261(6) 0.4500(4) 0.2584(4) 0.1325(18) Uani 0.5764(15) 1 d PDU D 1
F7E F 0.1973(5) 0.4690(3) 0.2761(3) 0.1164(16) Uani 0.5764(15) 1 d PDU D 1
C22E C 0.1737(6) 0.7700(4) 0.2480(3) 0.107(2) Uani 0.5764(15) 1 d PGU D 1
H22E H 0.2034 0.8053 0.2581 0.129 Uiso 0.5764(15) 1 calc PR D 1
C23E C 0.1803(6) 0.7238(5) 0.2833(2) 0.123(3) Uani 0.5764(15) 1 d PGU D 1
H23E H 0.2144 0.7274 0.3175 0.147 Uiso 0.5764(15) 1 calc PR D 1
C24E C 0.1368(7) 0.6722(4) 0.2686(3) 0.124(3) Uani 0.5764(15) 1 d PGDU D 1
C25E C 0.0869(7) 0.6668(4) 0.2185(4) 0.123(3) Uani 0.5764(15) 1 d PGU D 1
H25E H 0.0572 0.6315 0.2085 0.148 Uiso 0.5764(15) 1 calc PR D 1
C26E C 0.0804(6) 0.7130(4) 0.1832(3) 0.104(3) Uani 0.5764(15) 1 d PGU D 1
H26E H 0.0462 0.7093 0.1490 0.125 Uiso 0.5764(15) 1 calc PR D 1
C27E C 0.1238(6) 0.7646(3) 0.1979(3) 0.097(2) Uani 0.5764(15) 1 d PGDU D 1
F8E F 0.1505(8) 0.6271(5) 0.3026(3) 0.160(3) Uani 0.5764(15) 1 d PDU D 1
C28E C 0.1202(6) 0.8177(5) 0.1609(4) 0.0676(19) Uani 0.5764(15) 1 d PDU D 1
H28E H 0.1473 0.8519 0.1811 0.081 Uiso 0.5764(15) 1 calc PR D 1
C29E C 0.0268(7) 0.8326(6) 0.1342(4) 0.073(2) Uani 0.5764(15) 1 d PDU D 1
H29C H -0.0144 0.7995 0.1365 0.087 Uiso 0.5764(15) 1 calc PR D 1
H29D H 0.0027 0.8661 0.1521 0.087 Uiso 0.5764(15) 1 calc PR D 1
C30E C 0.0336(7) 0.8467(6) 0.0767(4) 0.075(2) Uani 0.5764(15) 1 d PDU D 1
H30C H -0.0239 0.8395 0.0536 0.090 Uiso 0.5764(15) 1 calc PR D 1
H30D H 0.0524 0.8872 0.0723 0.090 Uiso 0.5764(15) 1 calc PR D 1
C31E C 0.1057(7) 0.8049(6) 0.0653(4) 0.057(2) Uani 0.5764(15) 1 d PDU D 1
H31C H 0.0804 0.7658 0.0582 0.068 Uiso 0.5764(15) 1 calc PR D 1
H31D H 0.1347 0.8175 0.0342 0.068 Uiso 0.5764(15) 1 calc PR D 1
N4E N 0.1699(6) 0.8056(5) 0.1141(3) 0.0541(17) Uani 0.5764(15) 1 d PDU D 1
S2E S 0.3600(2) 0.67181(19) 0.04156(16) 0.0664(8) Uani 0.5764(15) 1 d PD D 1
O2E O 0.3014(6) 0.8054(5) 0.1660(4) 0.0642(19) Uani 0.5764(15) 1 d PU D 1
C32E C 0.2533(8) 0.8063(8) 0.1226(5) 0.0624(16) Uani 0.5764(15) 1 d PDU D 1
C33E C 0.3021(11) 0.8000(7) 0.0730(6) 0.0659(16) Uani 0.5764(15) 1 d PDU D 1
H33E H 0.2682 0.7712 0.0487 0.079 Uiso 0.5764(15) 1 calc PR D 1
N5E N 0.3877(12) 0.7762(7) 0.0915(6) 0.0711(15) Uani 0.5764(15) 1 d PDU D 1
H5EA H 0.4242 0.7970 0.1140 0.085 Uiso 0.5764(15) 1 calc PR D 1
C34E C 0.4177(9) 0.7242(6) 0.0775(10) 0.0759(17) Uani 0.5764(15) 1 d PDU D 1
N6E N 0.5004(10) 0.7127(7) 0.1044(6) 0.0851(19) Uani 0.5764(15) 1 d PDU D 1
H6E H 0.5186 0.7366 0.1306 0.102 Uiso 0.5764(15) 1 calc PR D 1
C35E C 0.5607(9) 0.6683(6) 0.0964(6) 0.112(2) Uani 0.5764(15) 1 d PGDU D 1
C36E C 0.5548(9) 0.6318(8) 0.0525(5) 0.1083(17) Uani 0.5764(15) 1 d PGDU D 1
H36E H 0.5065 0.6359 0.0244 0.130 Uiso 0.5764(15) 1 calc PR D 1
C37E C 0.6197(10) 0.5894(6) 0.0495(4) 0.1165(16) Uani 0.5764(15) 1 d PGDU D 1
C38E C 0.6904(8) 0.5835(5) 0.0905(5) 0.122(2) Uani 0.5764(15) 1 d PGDU D 1
H38E H 0.7347 0.5545 0.0885 0.147 Uiso 0.5764(15) 1 calc PR D 1
C39E C 0.6962(7) 0.6200(5) 0.1345(4) 0.1261(19) Uani 0.5764(15) 1 d PGDU D 1
C40E C 0.6314(9) 0.6624(5) 0.1374(4) 0.118(2) Uani 0.5764(15) 1 d PGDU D 1
H40E H 0.6354 0.6874 0.1675 0.141 Uiso 0.5764(15) 1 calc PR D 1
C41E C 0.6081(11) 0.5533(7) 0.0018(6) 0.1198(16) Uani 0.5764(15) 1 d PDU D 1
F9E F 0.5397(7) 0.5701(5) -0.0375(4) 0.129(3) Uani 0.5764(15) 1 d PDU D 1
F10E F 0.5960(8) 0.4998(4) 0.0163(3) 0.133(2) Uani 0.5764(15) 1 d PDU D 1
F11E F 0.6830(7) 0.5569(5) -0.0193(4) 0.135(2) Uani 0.5764(15) 1 d PDU D 1
C42E C 0.7700(14) 0.6101(8) 0.1803(7) 0.142(2) Uani 0.5764(15) 1 d PDU D 1
F12E F 0.7986(8) 0.6601(5) 0.1982(4) 0.185(3) Uani 0.5764(15) 1 d PDU D 1
F13E F 0.8265(7) 0.5709(6) 0.1723(4) 0.171(2) Uani 0.5764(15) 1 d PDU D 1
F14E F 0.7325(8) 0.5853(5) 0.2233(4) 0.155(2) Uani 0.5764(15) 1 d PDU D 1
C44E C 0.4617(13) 0.8025(5) 0.3447(5) 0.090(2) Uani 0.5764(15) 1 d PDU D 1
H44D H 0.3961 0.8031 0.3358 0.135 Uiso 0.5764(15) 1 calc PR D 1
H44E H 0.4789 0.8248 0.3774 0.135 Uiso 0.5764(15) 1 calc PR D 1
H44F H 0.4823 0.7626 0.3502 0.135 Uiso 0.5764(15) 1 calc PR D 1
C43E C 0.5053(13) 0.8292(5) 0.2988(6) 0.0914(14) Uani 0.5764(15) 1 d PDU D 1
H43E H 0.5600 0.8516 0.3134 0.110 Uiso 0.5764(15) 1 calc PR D 1
O3E O 0.4358(11) 0.8684(5) 0.2741(6) 0.0953(13) Uani 0.5764(15) 1 d PDU D 1
C45E C 0.4671(10) 0.9166(6) 0.2495(7) 0.0987(13) Uani 0.5764(15) 1 d PDU D 1
C46E C 0.3815(10) 0.9500(6) 0.2326(5) 0.1003(13) Uani 0.5764(15) 1 d PDU D 1
H46C H 0.3627 0.9706 0.2637 0.120 Uiso 0.5764(15) 1 calc PR D 1
H46D H 0.3326 0.9232 0.2187 0.120 Uiso 0.5764(15) 1 calc PR D 1
C47E C 0.3988(12) 0.9935(5) 0.1890(4) 0.1007(13) Uani 0.5764(15) 1 d PDU D 1
H47C H 0.3446 1.0178 0.1798 0.121 Uiso 0.5764(15) 1 calc PR D 1
H47D H 0.4494 1.0191 0.2027 0.121 Uiso 0.5764(15) 1 calc PR D 1
C48E C 0.4207(11) 0.9633(6) 0.1398(5) 0.0983(13) Uani 0.5764(15) 1 d PDU D 1
H48C H 0.4450 0.9924 0.1167 0.118 Uiso 0.5764(15) 1 calc PR D 1
H48D H 0.4697 0.9354 0.1507 0.118 Uiso 0.5764(15) 1 calc PR D 1
C49E C 0.3466(11) 0.9317(7) 0.1067(6) 0.0943(12) Uani 0.5764(15) 1 d PDU D 1
O5E O 0.3721(11) 0.8935(6) 0.0738(6) 0.0898(11) Uani 0.5764(15) 1 d PDU D 1
C50E C 0.3095(15) 0.8573(8) 0.0407(6) 0.0867(13) Uani 0.5764(15) 1 d PDU D 1
H50E H 0.2494 0.8765 0.0332 0.104 Uiso 0.5764(15) 1 calc PR D 1
C51E C 0.3432(14) 0.8369(6) -0.0124(5) 0.085(2) Uani 0.5764(15) 1 d PDU D 1
H51D H 0.4073 0.8270 -0.0054 0.127 Uiso 0.5764(15) 1 calc PR D 1
H51E H 0.3347 0.8680 -0.0388 0.127 Uiso 0.5764(15) 1 calc PR D 1
H51F H 0.3089 0.8029 -0.0260 0.127 Uiso 0.5764(15) 1 calc PR D 1
O4E O 0.5469(8) 0.9290(5) 0.2409(4) 0.1019(18) Uani 0.5764(15) 1 d PDU D 1
O6E O 0.2668(10) 0.9350(6) 0.1133(4) 0.0938(18) Uani 0.5764(15) 1 d PDU D 1
C1F C 0.631(2) 0.8629(10) 0.0870(8) 0.156(2) Uani 0.4236(15) 1 d PG D 2
H1F H 0.6086 0.8993 0.0964 0.187 Uiso 0.4236(15) 1 calc PR D 2
C2F C 0.6127(16) 0.8426(9) 0.0351(7) 0.158(2) Uani 0.4236(15) 1 d PGD D 2
H2F H 0.5771 0.8650 0.0088 0.189 Uiso 0.4236(15) 1 calc PR D 2
C3F C 0.6461(13) 0.7894(8) 0.0214(5) 0.160(2) Uani 0.4236(15) 1 d PGD D 2
C4F C 0.6981(12) 0.7566(8) 0.0598(6) 0.158(2) Uani 0.4236(15) 1 d PGD D 2
H4F H 0.7210 0.7203 0.0504 0.189 Uiso 0.4236(15) 1 calc PR D 2
C5F C 0.7169(14) 0.7770(12) 0.1118(5) 0.157(2) Uani 0.4236(15) 1 d PG D 2
H5F H 0.7525 0.7546 0.1380 0.188 Uiso 0.4236(15) 1 calc PR D 2
C6F C 0.683(2) 0.8302(12) 0.1254(6) 0.154(2) Uani 0.4236(15) 1 d PG D 2
F1F F 0.6419(12) 0.7774(8) -0.0291(5) 0.170(2) Uani 0.4236(15) 1 d PD D 2
C7F C 0.6809(16) 0.8694(8) 0.1841(8) 0.0933(14) Uani 0.4236(15) 1 d P D 2
H7F H 0.6403 0.9038 0.1806 0.112 Uiso 0.4236(15) 1 calc PR D 2
C8F C 0.7804(15) 0.8805(8) 0.2183(7) 0.0948(15) Uani 0.4236(15) 1 d P D 2
H8FA H 0.8268 0.8768 0.1939 0.114 Uiso 0.4236(15) 1 calc PR D 2
H8FB H 0.7827 0.9205 0.2319 0.114 Uiso 0.4236(15) 1 calc PR D 2
C9F C 0.8013(16) 0.8447(8) 0.2594(8) 0.0946(14) Uani 0.4236(15) 1 d P D 2
H9FA H 0.8218 0.8671 0.2922 0.114 Uiso 0.4236(15) 1 calc PR D 2
H9FB H 0.8506 0.8186 0.2522 0.114 Uiso 0.4236(15) 1 calc PR D 2
C10F C 0.7148(5) 0.8087(3) 0.2675(2) 0.0927(13) Uani 0.4236(15) 1 d P D 2
H10G H 0.7288 0.7670 0.2703 0.111 Uiso 0.4236(15) 1 calc PR D 2
H10H H 0.6896 0.8211 0.3000 0.111 Uiso 0.4236(15) 1 calc PR D 2
N1F N 0.6518(4) 0.8208(2) 0.2197(2) 0.0918(12) Uani 0.4236(15) 1 d P D 2
S1F S 0.4703(2) 0.66618(16) 0.26290(16) 0.0540(5) Uani 0.4236(15) 1 d PD D 2
O1F O 0.4978(12) 0.8375(8) 0.1705(6) 0.068(3) Uani 0.4236(15) 1 d PD D 2
C11F C 0.5450(11) 0.8224(8) 0.2120(7) 0.053(3) Uani 0.4236(15) 1 d PD D 2
C12F C 0.4991(8) 0.7967(6) 0.2572(6) 0.044(2) Uani 0.4236(15) 1 d PD D 2
H12F H 0.5380 0.7645 0.2732 0.053 Uiso 0.4236(15) 1 calc PR D 2
N2F N 0.4166(7) 0.7718(5) 0.2332(7) 0.0508(18) Uani 0.4236(15) 1 d PD D 2
H2FA H 0.3766 0.7945 0.2151 0.061 Uiso 0.4236(15) 1 calc PR D 2
C13F C 0.3972(7) 0.7167(5) 0.2366(6) 0.047(2) Uani 0.4236(15) 1 d PD D 2
N3F N 0.3120(6) 0.7052(4) 0.2132(5) 0.0526(17) Uani 0.4236(15) 1 d PD D 2
H3F H 0.2818 0.7343 0.1972 0.063 Uiso 0.4236(15) 1 calc PR D 2
C14F C 0.2680(6) 0.6527(3) 0.2121(3) 0.0606(19) Uani 0.4236(15) 1 d PGD D 2
C15F C 0.2056(7) 0.6440(4) 0.1671(3) 0.072(2) Uani 0.4236(15) 1 d PG D 2
H15F H 0.2013 0.6709 0.1385 0.086 Uiso 0.4236(15) 1 calc PR D 2
C16F C 0.1495(7) 0.5960(4) 0.1641(3) 0.087(3) Uani 0.4236(15) 1 d PG D 2
C17F C 0.1559(7) 0.5567(4) 0.2060(4) 0.087(2) Uani 0.4236(15) 1 d PG D 2
H17F H 0.1176 0.5239 0.2039 0.104 Uiso 0.4236(15) 1 calc PR D 2
C18F C 0.2183(7) 0.5654(4) 0.2509(3) 0.076(2) Uani 0.4236(15) 1 d PG D 2
C19F C 0.2744(6) 0.6134(4) 0.2539(3) 0.068(2) Uani 0.4236(15) 1 d PG D 2
H19F H 0.3171 0.6194 0.2847 0.082 Uiso 0.4236(15) 1 calc PR D 2
C20F C 0.0792(18) 0.5919(9) 0.1224(9) 0.143(2) Uani 0.4236(15) 1 d PD D 2
F2F F 0.0476(9) 0.6350(5) 0.1018(4) 0.143(2) Uani 0.4236(15) 1 d PD D 2
F3F F 0.0082(10) 0.5572(6) 0.1319(5) 0.155(2) Uani 0.4236(15) 1 d PD D 2
F4F F 0.1046(12) 0.5555(6) 0.0809(5) 0.145(2) Uani 0.4236(15) 1 d PD D 2
C21F C 0.2213(13) 0.5263(8) 0.2970(8) 0.1128(17) Uani 0.4236(15) 1 d PD D 2
F5F F 0.2475(7) 0.5465(4) 0.3420(4) 0.1096(16) Uani 0.4236(15) 1 d PD D 2
F6F F 0.2953(9) 0.4866(6) 0.2923(6) 0.1325(18) Uani 0.4236(15) 1 d PD D 2
F7F F 0.1565(7) 0.4940(5) 0.2977(4) 0.1164(16) Uani 0.4236(15) 1 d PD D 2
C22F C 0.1486(9) 0.8181(5) 0.2426(4) 0.107(2) Uani 0.4236(15) 1 d PG D 2
H22F H 0.1792 0.8541 0.2454 0.129 Uiso 0.4236(15) 1 calc PR D 2
C23F C 0.1553(9) 0.7810(6) 0.2862(3) 0.123(3) Uani 0.4236(15) 1 d PG D 2
H23F H 0.1905 0.7916 0.3187 0.147 Uiso 0.4236(15) 1 calc PR D 2
C24F C 0.1106(10) 0.7283(6) 0.2821(4) 0.124(3) Uani 0.4236(15) 1 d PGD D 2
C25F C 0.0592(9) 0.7128(5) 0.2346(5) 0.123(3) Uani 0.4236(15) 1 d PG D 2
H25F H 0.0286 0.6768 0.2318 0.148 Uiso 0.4236(15) 1 calc PR D 2
C26F C 0.0524(8) 0.7499(6) 0.1910(4) 0.104(3) Uani 0.4236(15) 1 d PG D 2
H26F H 0.0173 0.7393 0.1585 0.125 Uiso 0.4236(15) 1 calc PR D 2
C27F C 0.0972(9) 0.8026(5) 0.1951(3) 0.097(2) Uani 0.4236(15) 1 d PGD D 2
F8F F 0.1176(10) 0.6910(6) 0.3230(4) 0.160(3) Uani 0.4236(15) 1 d PD D 2
C28F C 0.0918(9) 0.8418(7) 0.1463(5) 0.0676(19) Uani 0.4236(15) 1 d PD D 2
H28F H 0.1188 0.8799 0.1581 0.081 Uiso 0.4236(15) 1 calc PR D 2
C29F C -0.0008(9) 0.8529(8) 0.1165(5) 0.073(2) Uani 0.4236(15) 1 d PD D 2
H29E H -0.0278 0.8876 0.1309 0.087 Uiso 0.4236(15) 1 calc PR D 2
H29F H -0.0408 0.8196 0.1204 0.087 Uiso 0.4236(15) 1 calc PR D 2
C30F C 0.0107(10) 0.8618(8) 0.0583(6) 0.075(2) Uani 0.4236(15) 1 d PD D 2
H30E H 0.0320 0.9013 0.0516 0.090 Uiso 0.4236(15) 1 calc PR D 2
H30F H -0.0457 0.8539 0.0345 0.090 Uiso 0.4236(15) 1 calc PR D 2
C31F C 0.0823(10) 0.8169(8) 0.0524(6) 0.057(2) Uani 0.4236(15) 1 d PD D 2
H31E H 0.0551 0.7782 0.0463 0.068 Uiso 0.4236(15) 1 calc PR D 2
H31F H 0.1158 0.8264 0.0221 0.068 Uiso 0.4236(15) 1 calc PR D 2
N4F N 0.1419(8) 0.8188(7) 0.1031(5) 0.0541(17) Uani 0.4236(15) 1 d PD D 2
C35F C 0.5481(12) 0.6605(8) 0.0991(8) 0.112(2) Uani 0.4236(15) 1 d PGD D 2
C36F C 0.5468(13) 0.6302(10) 0.0514(6) 0.1083(17) Uani 0.4236(15) 1 d PGD D 2
H36F H 0.5078 0.6420 0.0207 0.130 Uiso 0.4236(15) 1 calc PR D 2
C37F C 0.6025(14) 0.5826(9) 0.0488(5) 0.1165(16) Uani 0.4236(15) 1 d PGD D 2
C38F C 0.6595(11) 0.5653(7) 0.0937(6) 0.122(2) Uani 0.4236(15) 1 d PGD D 2
H38F H 0.6976 0.5327 0.0919 0.147 Uiso 0.4236(15) 1 calc PR D 2
C39F C 0.6608(10) 0.5955(7) 0.1413(5) 0.1261(19) Uani 0.4236(15) 1 d PGD D 2
C40F C 0.6051(12) 0.6431(7) 0.1440(6) 0.118(2) Uani 0.4236(15) 1 d PGD D 2
H40F H 0.6060 0.6638 0.1765 0.141 Uiso 0.4236(15) 1 calc PR D 2
C41F C 0.6025(14) 0.5441(8) 0.0024(7) 0.1198(16) Uani 0.4236(15) 1 d PD D 2
F9F F 0.5900(10) 0.5771(7) -0.0439(6) 0.129(3) Uani 0.4236(15) 1 d PD D 2
F10F F 0.5298(10) 0.5106(6) -0.0050(5) 0.133(2) Uani 0.4236(15) 1 d PD D 2
F11F F 0.6750(10) 0.5140(6) -0.0048(5) 0.135(2) Uani 0.4236(15) 1 d PD D 2
C42F C 0.7133(15) 0.5919(10) 0.1949(7) 0.142(2) Uani 0.4236(15) 1 d PDU D 2
F12F F 0.7052(10) 0.6285(7) 0.2353(5) 0.185(3) Uani 0.4236(15) 1 d PD D 2
F13F F 0.7950(10) 0.5913(8) 0.1887(7) 0.171(2) Uani 0.4236(15) 1 d PD D 2
F14F F 0.6933(10) 0.5399(6) 0.2172(5) 0.155(2) Uani 0.4236(15) 1 d PD D 2
O2F O 0.2724(10) 0.8195(8) 0.1587(7) 0.0642(19) Uani 0.4236(15) 1 d P D 2
N6F N 0.4981(13) 0.7117(10) 0.0955(9) 0.0851(19) Uani 0.4236(15) 1 d PD D 2
H6F H 0.5292 0.7433 0.1041 0.102 Uiso 0.4236(15) 1 calc PR D 2
C32F C 0.2324(13) 0.8088(12) 0.1106(7) 0.0624(16) Uani 0.4236(15) 1 d PD D 2
C33F C 0.2898(15) 0.7945(9) 0.0655(9) 0.0659(16) Uani 0.4236(15) 1 d PD D 2
H33F H 0.2576 0.7662 0.0399 0.079 Uiso 0.4236(15) 1 calc PR D 2
N5F N 0.3792(17) 0.7755(9) 0.0823(8) 0.0711(15) Uani 0.4236(15) 1 d PD D 2
H5FA H 0.4193 0.8016 0.0945 0.085 Uiso 0.4236(15) 1 calc PR D 2
C34F C 0.4071(12) 0.7197(8) 0.0807(14) 0.0759(17) Uani 0.4236(15) 1 d PD D 2
S2F S 0.3249(3) 0.6737(3) 0.0527(2) 0.0664(8) Uani 0.4236(15) 1 d PD D 2
C44F C 0.4651(19) 0.8232(7) 0.3498(7) 0.090(2) Uani 0.4236(15) 1 d PD D 2
H44G H 0.3994 0.8267 0.3462 0.135 Uiso 0.4236(15) 1 calc PR D 2
H44H H 0.4920 0.8477 0.3792 0.135 Uiso 0.4236(15) 1 calc PR D 2
H44I H 0.4825 0.7830 0.3572 0.135 Uiso 0.4236(15) 1 calc PR D 2
C43F C 0.4981(18) 0.8421(7) 0.2989(7) 0.0914(14) Uani 0.4236(15) 1 d PD D 2
H43F H 0.5573 0.8625 0.3058 0.110 Uiso 0.4236(15) 1 calc PR D 2
O3F O 0.4262(15) 0.8806(7) 0.2724(9) 0.0953(13) Uani 0.4236(15) 1 d PD D 2
C45F C 0.4535(13) 0.9300(8) 0.2507(9) 0.0987(13) Uani 0.4236(15) 1 d PD D 2
C46F C 0.3814(13) 0.9592(8) 0.2141(6) 0.1003(13) Uani 0.4236(15) 1 d PD D 2
H46E H 0.3492 0.9855 0.2360 0.120 Uiso 0.4236(15) 1 calc PR D 2
H46F H 0.3378 0.9292 0.1998 0.120 Uiso 0.4236(15) 1 calc PR D 2
C47F C 0.4059(16) 0.9933(7) 0.1676(6) 0.1007(13) Uani 0.4236(15) 1 d PD D 2
H47E H 0.4578 1.0183 0.1801 0.121 Uiso 0.4236(15) 1 calc PR D 2
H47F H 0.3546 1.0186 0.1544 0.121 Uiso 0.4236(15) 1 calc PR D 2
C48F C 0.4296(14) 0.9570(8) 0.1216(6) 0.0983(13) Uani 0.4236(15) 1 d PD D 2
H48E H 0.4763 0.9285 0.1351 0.118 Uiso 0.4236(15) 1 calc PR D 2
H48F H 0.4551 0.9822 0.0955 0.118 Uiso 0.4236(15) 1 calc PR D 2
C49F C 0.3472(15) 0.9254(10) 0.0935(8) 0.0943(12) Uani 0.4236(15) 1 d PD D 2
O5F O 0.3777(15) 0.8838(8) 0.0665(8) 0.0898(11) Uani 0.4236(15) 1 d PD D 2
C50F C 0.305(2) 0.8519(11) 0.0366(9) 0.0867(13) Uani 0.4236(15) 1 d PD D 2
H50F H 0.2483 0.8754 0.0341 0.104 Uiso 0.4236(15) 1 calc PR D 2
C51F C 0.342(2) 0.8535(9) -0.0176(7) 0.085(2) Uani 0.4236(15) 1 d PD D 2
H51G H 0.3938 0.8276 -0.0165 0.127 Uiso 0.4236(15) 1 calc PR D 2
H51H H 0.3607 0.8930 -0.0248 0.127 Uiso 0.4236(15) 1 calc PR D 2
H51I H 0.2949 0.8412 -0.0459 0.127 Uiso 0.4236(15) 1 calc PR D 2
O6F O 0.2691(14) 0.9412(9) 0.0961(6) 0.0938(18) Uani 0.4236(15) 1 d PD D 2
O4F O 0.5337(12) 0.9382(7) 0.2596(6) 0.1019(18) Uani 0.4236(15) 1 d PD D 2

loop_
_atom_site_aniso_label
_atom_site_aniso_U_11
_atom_site_aniso_U_22
_atom_site_aniso_U_33
_atom_site_aniso_U_23
_atom_site_aniso_U_13
_atom_site_aniso_U_12
C1A 0.057(3) 0.070(5) 0.067(5) -0.003(4) 0.005(3) -0.006(3)
C2A 0.060(3) 0.078(5) 0.085(5) -0.007(5) -0.006(3) 0.001(4)
C3A 0.054(3) 0.085(5) 0.102(5) -0.008(4) -0.002(3) -0.006(4)
C4A 0.056(3) 0.092(6) 0.097(4) -0.015(4) 0.015(3) -0.013(4)
C5A 0.062(3) 0.071(5) 0.070(4) -0.012(4) 0.008(3) -0.018(4)
C6A 0.055(3) 0.046(6) 0.066(4) -0.001(4) 0.006(3) -0.006(3)
C1B 0.057(3) 0.070(5) 0.067(5) -0.003(4) 0.005(3) -0.006(3)
C2B 0.060(3) 0.078(5) 0.085(5) -0.007(5) -0.006(3) 0.001(4)
C3B 0.054(3) 0.085(5) 0.102(5) -0.008(4) -0.002(3) -0.006(4)
C4B 0.056(3) 0.092(6) 0.097(4) -0.015(4) 0.015(3) -0.013(4)
C5B 0.062(3) 0.071(5) 0.070(4) -0.012(4) 0.008(3) -0.018(4)
C6B 0.055(3) 0.046(6) 0.066(4) -0.001(4) 0.006(3) -0.006(3)
C7A 0.062(3) 0.061(6) 0.030(5) 0.023(4) 0.000(3) -0.019(3)
C8A 0.065(5) 0.059(5) 0.044(6) 0.014(4) -0.002(4) -0.014(4)
C9A 0.071(7) 0.067(6) 0.053(3) 0.001(5) -0.014(5) -0.018(5)
C10A 0.073(7) 0.063(6) 0.041(3) 0.013(4) -0.025(4) -0.013(4)
N1A 0.068(5) 0.057(5) 0.024(4) 0.021(4) -0.012(4) -0.021(4)
C7B 0.062(3) 0.061(6) 0.030(5) 0.023(4) 0.000(3) -0.019(3)
C8B 0.065(5) 0.059(5) 0.044(6) 0.014(4) -0.002(4) -0.014(4)
C9B 0.071(7) 0.067(6) 0.053(3) 0.001(5) -0.014(5) -0.018(5)
C10B 0.073(7) 0.063(6) 0.041(3) 0.013(4) -0.025(4) -0.013(4)
N1B 0.068(5) 0.057(5) 0.024(4) 0.021(4) -0.012(4) -0.021(4)
C11A 0.052(3) 0.088(4) 0.043(3) 0.001(2) 0.007(2) -0.034(3)
C12A 0.074(3) 0.078(4) 0.043(2) 0.010(2) -0.008(2) -0.037(3)
C13A 0.062(3) 0.077(3) 0.047(2) 0.004(2) -0.003(2) -0.021(3)
C14A 0.053(6) 0.065(5) 0.058(3) -0.016(3) 0.016(3) -0.012(5)
C15A 0.064(7) 0.071(4) 0.055(4) -0.018(3) 0.012(4) -0.020(5)
C16A 0.067(6) 0.071(4) 0.050(5) -0.018(4) 0.016(4) -0.023(4)
C17A 0.061(4) 0.067(4) 0.054(6) -0.017(4) 0.006(5) -0.014(4)
C18A 0.055(3) 0.075(6) 0.055(5) -0.017(4) 0.014(5) -0.015(4)
C19A 0.048(3) 0.068(6) 0.056(4) -0.009(3) 0.007(3) -0.011(4)
C14B 0.053(6) 0.065(5) 0.058(3) -0.016(3) 0.016(3) -0.012(5)
C15B 0.064(7) 0.071(4) 0.055(4) -0.018(3) 0.012(4) -0.020(5)
C16B 0.067(6) 0.071(4) 0.050(5) -0.018(4) 0.016(4) -0.023(4)
C17B 0.061(4) 0.067(4) 0.054(6) -0.017(4) 0.006(5) -0.014(4)
C18B 0.055(3) 0.075(6) 0.055(5) -0.017(4) 0.014(5) -0.015(4)
C19B 0.048(3) 0.068(6) 0.056(4) -0.009(3) 0.007(3) -0.011(4)
C20A 0.104(6) 0.073(4) 0.068(7) -0.025(5) 0.022(4) -0.027(6)
F2A 0.129(6) 0.117(4) 0.082(5) 0.017(5) 0.053(4) 0.004(5)
F3A 0.119(7) 0.070(3) 0.084(8) -0.012(5) 0.015(6) -0.028(3)
F4A 0.128(6) 0.072(3) 0.073(4) -0.001(3) 0.007(4) -0.028(5)
C20B 0.104(6) 0.073(4) 0.068(7) -0.025(5) 0.022(4) -0.027(6)
F2B 0.129(6) 0.117(4) 0.082(5) 0.017(5) 0.053(4) 0.004(5)
F3B 0.119(7) 0.070(3) 0.084(8) -0.012(5) 0.015(6) -0.028(3)
F4B 0.128(6) 0.072(3) 0.073(4) -0.001(3) 0.007(4) -0.028(5)
C21A 0.070(4) 0.104(5) 0.102(7) -0.049(5) 0.004(5) -0.018(4)
F5A 0.125(9) 0.180(10) 0.074(3) -0.034(5) -0.014(7) -0.056(8)
F6A 0.111(5) 0.100(4) 0.102(5) -0.043(4) -0.025(4) -0.014(3)
F7A 0.100(4) 0.124(5) 0.109(5) -0.035(4) -0.037(3) 0.004(3)
C21B 0.070(4) 0.104(5) 0.102(7) -0.049(5) 0.004(5) -0.018(4)
F5B 0.125(9) 0.180(10) 0.074(3) -0.034(5) -0.014(7) -0.056(8)
F6B 0.111(5) 0.100(4) 0.102(5) -0.043(4) -0.025(4) -0.014(3)
F7B 0.100(4) 0.124(5) 0.109(5) -0.035(4) -0.037(3) 0.004(3)
C22A 0.067(3) 0.090(7) 0.090(4) 0.009(5) -0.006(3) -0.010(5)
C23A 0.082(4) 0.093(7) 0.078(4) 0.000(5) -0.015(3) -0.005(5)
C24A 0.072(6) 0.082(6) 0.057(3) 0.002(4) -0.014(3) 0.009(4)
C25A 0.057(6) 0.075(5) 0.059(4) 0.007(3) 0.005(3) 0.010(4)
C26A 0.053(5) 0.078(4) 0.044(4) 0.001(3) 0.005(3) 0.002(3)
C27A 0.055(3) 0.080(6) 0.054(4) 0.000(4) 0.012(3) 0.008(4)
C22B 0.067(3) 0.090(7) 0.090(4) 0.009(5) -0.006(3) -0.010(5)
C23B 0.082(4) 0.093(7) 0.078(4) 0.000(5) -0.015(3) -0.005(5)
C24B 0.072(6) 0.082(6) 0.057(3) 0.002(4) -0.014(3) 0.009(4)
C25B 0.057(6) 0.075(5) 0.059(4) 0.007(3) 0.005(3) 0.010(4)
C26B 0.053(5) 0.078(4) 0.044(4) 0.001(3) 0.005(3) 0.002(3)
C27B 0.055(3) 0.080(6) 0.054(4) 0.000(4) 0.012(3) 0.008(4)
C28A 0.070(3) 0.093(4) 0.050(3) 0.011(3) 0.018(3) -0.007(3)
C29A 0.100(5) 0.105(5) 0.053(3) 0.003(3) 0.021(3) 0.015(4)
C30A 0.112(6) 0.113(6) 0.062(4) -0.011(4) -0.002(4) 0.028(4)
C31A 0.088(4) 0.089(4) 0.041(2) 0.000(3) -0.001(3) -0.004(3)
C32A 0.056(3) 0.072(3) 0.040(2) 0.009(2) 0.004(2) -0.006(2)
C33A 0.070(3) 0.064(3) 0.041(2) -0.001(2) -0.004(2) -0.005(2)
C34A 0.052(3) 0.074(3) 0.047(3) 0.001(2) -0.005(2) -0.007(2)
C35A 0.053(3) 0.059(6) 0.044(2) -0.004(3) 0.004(2) -0.008(4)
C36A 0.051(3) 0.060(5) 0.045(2) 0.000(3) 0.0013(19) -0.010(3)
C37A 0.057(3) 0.056(6) 0.053(3) 0.002(4) 0.010(2) -0.009(4)
C38A 0.070(3) 0.070(4) 0.052(3) 0.007(4) 0.016(3) -0.008(4)
C39A 0.077(3) 0.085(5) 0.043(3) -0.003(4) 0.008(2) 0.001(4)
C40A 0.061(3) 0.072(5) 0.047(3) -0.004(4) -0.002(2) -0.003(4)
C35B 0.053(3) 0.059(6) 0.044(2) -0.004(3) 0.004(2) -0.008(4)
C36B 0.051(3) 0.060(5) 0.045(2) 0.000(3) 0.0013(19) -0.010(3)
C37B 0.057(3) 0.056(6) 0.053(3) 0.002(4) 0.010(2) -0.009(4)
C38B 0.070(3) 0.070(4) 0.052(3) 0.007(4) 0.016(3) -0.008(4)
C39B 0.077(3) 0.085(5) 0.043(3) -0.003(4) 0.008(2) 0.001(4)
C40B 0.061(3) 0.072(5) 0.047(3) -0.004(4) -0.002(2) -0.003(4)
C41A 0.046(4) 0.109(9) 0.060(7) 0.001(6) 0.009(4) -0.006(4)
F9A 0.063(3) 0.182(13) 0.076(6) 0.041(6) 0.015(5) 0.010(8)
F10A 0.067(2) 0.112(6) 0.113(13) -0.016(7) -0.011(10) -0.013(4)
F11A 0.068(8) 0.143(6) 0.063(7) -0.022(6) -0.001(4) 0.013(6)
C41B 0.046(4) 0.109(9) 0.060(7) 0.001(6) 0.009(4) -0.006(4)
F9B 0.063(3) 0.182(13) 0.076(6) 0.041(6) 0.015(5) 0.010(8)
F10B 0.067(2) 0.112(6) 0.113(13) -0.016(7) -0.011(10) -0.013(4)
F11B 0.068(8) 0.143(6) 0.063(7) -0.022(6) -0.001(4) 0.013(6)
C42A 0.058(4) 0.163(7) 0.054(5) 0.020(5) 0.002(4) 0.007(4)
F12A 0.112(4) 0.147(5) 0.057(3) 0.006(3) 0.025(3) 0.015(3)
F13A 0.106(4) 0.198(6) 0.056(3) 0.005(3) -0.002(3) -0.016(4)
F14A 0.074(5) 0.185(6) 0.059(3) 0.026(5) -0.006(4) 0.026(3)
C42B 0.058(4) 0.163(7) 0.054(5) 0.020(5) 0.002(4) 0.007(4)
F12B 0.112(4) 0.147(5) 0.057(3) 0.006(3) 0.025(3) 0.015(3)
F13B 0.106(4) 0.198(6) 0.056(3) 0.005(3) -0.002(3) -0.016(4)
F14B 0.074(5) 0.185(6) 0.059(3) 0.026(5) -0.006(4) 0.026(3)
C43A 0.063(3) 0.094(4) 0.046(3) 0.016(3) -0.007(2) -0.032(3)
C44A 0.074(4) 0.129(6) 0.081(4) 0.052(4) -0.020(3) -0.029(4)
C45A 0.044(3) 0.080(4) 0.064(3) 0.013(3) -0.006(2) -0.018(3)
C46A 0.094(4) 0.101(5) 0.054(3) 0.014(3) -0.005(3) -0.009(4)
C47A 0.100(5) 0.114(6) 0.074(4) 0.025(4) -0.003(4) -0.010(4)
C48A 0.092(5) 0.118(6) 0.099(5) 0.034(5) 0.012(4) -0.022(4)
C49A 0.088(5) 0.160(8) 0.062(4) -0.001(4) -0.010(4) 0.032(5)
C50A 0.093(4) 0.074(4) 0.048(3) 0.008(3) -0.005(3) -0.010(3)
C51A 0.118(5) 0.071(4) 0.069(4) 0.003(3) -0.027(4) 0.006(4)
N2A 0.061(2) 0.081(3) 0.043(2) 0.0000(19) 0.0070(19) -0.025(2)
N3A 0.069(3) 0.081(3) 0.041(2) -0.0061(19) 0.008(2) -0.024(2)
N4A 0.066(3) 0.078(3) 0.0380(19) 0.0084(19) 0.0062(18) -0.006(2)
N5A 0.058(2) 0.068(3) 0.045(2) 0.0005(18) -0.0034(18) -0.010(2)
N6A 0.052(2) 0.091(3) 0.049(2) -0.006(2) -0.0048(19) -0.019(2)
O1A 0.0477(17) 0.088(2) 0.0436(17) -0.0054(16) 0.0021(15) -0.0182(16)
O2A 0.059(2) 0.095(3) 0.0415(17) 0.0033(17) 0.0025(16) -0.0135(18)
O3A 0.0486(18) 0.086(3) 0.0578(19) 0.0196(18) -0.0056(16) -0.0194(17)
O4A 0.073(2) 0.087(3) 0.062(2) 0.016(2) 0.0009(19) -0.026(2)
O5A 0.099(3) 0.088(3) 0.071(3) 0.012(2) 0.008(2) -0.023(3)
O6A 0.080(3) 0.132(5) 0.093(4) 0.030(4) 0.015(3) -0.022(3)
O6B 0.080(3) 0.132(5) 0.093(4) 0.030(4) 0.015(3) -0.022(3)
F1A 0.050(2) 0.100(5) 0.169(7) -0.013(4) -0.012(3) 0.010(3)
F1B 0.050(2) 0.100(5) 0.169(7) -0.013(4) -0.012(3) 0.010(3)
F8A 0.117(7) 0.101(6) 0.062(3) 0.008(4) -0.018(3) 0.019(5)
F8B 0.117(7) 0.101(6) 0.062(3) 0.008(4) -0.018(3) 0.019(5)
S1A 0.1130(12) 0.0916(10) 0.0457(6) -0.0129(7) 0.0219(7) -0.0553(9)
S2A 0.0791(9) 0.0970(11) 0.0509(7) -0.0030(7) -0.0073(7) -0.0322(8)
C1C 0.099(5) 0.080(5) 0.078(5) -0.003(5) 0.016(4) -0.029(4)
C2C 0.128(5) 0.076(5) 0.083(5) -0.008(5) 0.024(5) -0.024(4)
C3C 0.123(5) 0.062(5) 0.077(6) 0.001(4) 0.020(4) 0.001(4)
C4C 0.086(4) 0.068(4) 0.077(6) 0.007(4) 0.005(4) 0.012(3)
C5C 0.067(4) 0.053(4) 0.073(5) 0.007(3) -0.001(4) 0.002(3)
C6C 0.077(4) 0.060(5) 0.059(5) 0.006(3) 0.010(4) -0.011(4)
C1D 0.099(5) 0.080(5) 0.078(5) -0.003(5) 0.016(4) -0.029(4)
C2D 0.128(5) 0.076(5) 0.083(5) -0.008(5) 0.024(5) -0.024(4)
C3D 0.123(5) 0.062(5) 0.077(6) 0.001(4) 0.020(4) 0.001(4)
C4D 0.086(4) 0.068(4) 0.077(6) 0.007(4) 0.005(4) 0.012(3)
C5D 0.067(4) 0.053(4) 0.073(5) 0.007(3) -0.001(4) 0.002(3)
C6D 0.077(4) 0.060(5) 0.059(5) 0.006(3) 0.010(4) -0.011(4)
C7C 0.060(4) 0.078(6) 0.058(4) 0.008(4) 0.003(3) -0.006(4)
C8C 0.082(5) 0.086(6) 0.063(4) 0.007(4) 0.020(4) -0.011(4)
C9C 0.100(5) 0.083(5) 0.053(4) 0.017(3) 0.000(4) -0.006(4)
C10C 0.089(5) 0.078(5) 0.044(3) 0.017(3) -0.008(3) -0.006(4)
N1C 0.063(3) 0.067(5) 0.039(3) 0.004(3) 0.002(3) 0.004(3)
C7D 0.060(4) 0.078(6) 0.058(4) 0.008(4) 0.003(3) -0.006(4)
C8D 0.082(5) 0.086(6) 0.063(4) 0.007(4) 0.020(4) -0.011(4)
C9D 0.100(5) 0.083(5) 0.053(4) 0.017(3) 0.000(4) -0.006(4)
C10D 0.089(5) 0.078(5) 0.044(3) 0.017(3) -0.008(3) -0.006(4)
N1D 0.063(3) 0.067(5) 0.039(3) 0.004(3) 0.002(3) 0.004(3)
C11C 0.060(5) 0.069(7) 0.040(5) 0.006(4) 0.001(5) 0.010(5)
C11D 0.060(5) 0.069(7) 0.040(5) 0.006(4) 0.001(5) 0.010(5)
C12C 0.042(7) 0.076(5) 0.037(3) 0.003(3) -0.005(4) 0.010(4)
C12D 0.042(7) 0.076(5) 0.037(3) 0.003(3) -0.005(4) 0.010(4)
C13C 0.057(3) 0.041(2) 0.042(2) 0.0007(18) -0.006(2) 0.002(2)
C14C 0.051(3) 0.061(3) 0.049(3) 0.013(3) 0.001(2) 0.003(3)
C15C 0.048(3) 0.055(3) 0.044(3) 0.016(4) 0.009(3) -0.002(3)
C16C 0.051(2) 0.066(5) 0.053(5) 0.011(4) 0.008(3) 0.006(3)
C17C 0.058(3) 0.090(7) 0.058(4) 0.006(4) 0.016(3) 0.003(4)
C18C 0.063(3) 0.085(7) 0.054(3) 0.017(5) 0.006(2) -0.006(5)
C19C 0.050(2) 0.080(7) 0.055(3) 0.012(4) -0.002(2) -0.001(3)
C14D 0.051(3) 0.061(3) 0.049(3) 0.013(3) 0.001(2) 0.003(3)
C15D 0.048(3) 0.055(3) 0.044(3) 0.016(4) 0.009(3) -0.002(3)
C16D 0.051(2) 0.066(5) 0.053(5) 0.011(4) 0.008(3) 0.006(3)
C17D 0.058(3) 0.090(7) 0.058(4) 0.006(4) 0.016(3) 0.003(4)
C18D 0.063(3) 0.085(7) 0.054(3) 0.017(5) 0.006(2) -0.006(5)
C19D 0.050(2) 0.080(7) 0.055(3) 0.012(4) -0.002(2) -0.001(3)
C20C 0.053(3) 0.088(4) 0.109(4) 0.038(3) 0.009(3) 0.004(3)
F2C 0.0490(17) 0.121(3) 0.120(3) 0.017(2) -0.0071(19) -0.0033(18)
F3C 0.058(12) 0.092(2) 0.166(4) 0.028(2) 0.009(5) 0.015(3)
F4C 0.053(5) 0.141(7) 0.131(3) 0.048(4) 0.020(2) -0.003(6)
C20D 0.053(3) 0.088(4) 0.109(4) 0.038(3) 0.009(3) 0.004(3)
F2D 0.0490(17) 0.121(3) 0.120(3) 0.017(2) -0.0071(19) -0.0033(18)
F3D 0.058(12) 0.092(2) 0.166(4) 0.028(2) 0.009(5) 0.015(3)
F4D 0.053(5) 0.141(7) 0.131(3) 0.048(4) 0.020(2) -0.003(6)
C21C 0.089(5) 0.130(6) 0.059(5) 0.017(6) 0.021(4) 0.016(6)
F5C 0.133(4) 0.170(8) 0.070(3) 0.041(7) 0.041(3) 0.006(6)
F6C 0.135(6) 0.131(5) 0.061(3) 0.005(4) -0.005(3) 0.007(4)
F7C 0.120(4) 0.161(5) 0.055(3) 0.025(4) -0.004(3) 0.032(4)
C21D 0.089(5) 0.130(6) 0.059(5) 0.017(6) 0.021(4) 0.016(6)
F5D 0.133(4) 0.170(8) 0.070(3) 0.041(7) 0.041(3) 0.006(6)
F6D 0.135(6) 0.131(5) 0.061(3) 0.005(4) -0.005(3) 0.007(4)
F7D 0.120(4) 0.161(5) 0.055(3) 0.025(4) -0.004(3) 0.032(4)
C22C 0.082(3) 0.067(3) 0.103(3) 0.019(3) -0.028(3) 0.009(3)
C23C 0.084(3) 0.073(3) 0.111(3) 0.027(3) -0.031(3) 0.005(4)
C24C 0.081(3) 0.077(3) 0.130(3) 0.038(3) -0.023(3) 0.003(3)
C25C 0.077(3) 0.073(3) 0.132(3) 0.037(3) -0.009(3) 0.006(3)
C26C 0.077(3) 0.065(3) 0.116(3) 0.033(3) -0.010(3) 0.002(3)
C27C 0.075(3) 0.055(3) 0.101(3) 0.021(3) -0.020(3) 0.008(3)
C22D 0.082(3) 0.067(3) 0.103(3) 0.019(3) -0.028(3) 0.009(3)
C23D 0.084(3) 0.073(3) 0.111(3) 0.027(3) -0.031(3) 0.005(4)
C24D 0.081(3) 0.077(3) 0.130(3) 0.038(3) -0.023(3) 0.003(3)
C25D 0.077(3) 0.073(3) 0.132(3) 0.037(3) -0.009(3) 0.006(3)
C26D 0.077(3) 0.065(3) 0.116(3) 0.033(3) -0.010(3) 0.002(3)
C27D 0.075(3) 0.055(3) 0.101(3) 0.021(3) -0.020(3) 0.008(3)
C28C 0.086(5) 0.050(3) 0.064(4) 0.009(3) -0.013(3) 0.012(3)
C29C 0.094(5) 0.055(3) 0.080(4) 0.023(3) -0.014(4) 0.010(3)
C30C 0.104(5) 0.067(4) 0.059(4) 0.022(3) -0.011(3) 0.008(4)
C31C 0.097(5) 0.063(3) 0.048(3) 0.009(3) -0.006(3) 0.010(3)
N4C 0.082(4) 0.049(3) 0.052(3) 0.008(2) -0.007(3) 0.016(3)
C28D 0.086(5) 0.050(3) 0.064(4) 0.009(3) -0.013(3) 0.012(3)
C29D 0.094(5) 0.055(3) 0.080(4) 0.023(3) -0.014(4) 0.010(3)
C30D 0.104(5) 0.067(4) 0.059(4) 0.022(3) -0.011(3) 0.008(4)
C31D 0.097(5) 0.063(3) 0.048(3) 0.009(3) -0.006(3) 0.010(3)
N4D 0.082(4) 0.049(3) 0.052(3) 0.008(2) -0.007(3) 0.016(3)
C32C 0.051(5) 0.045(5) 0.048(4) 0.002(3) -0.005(4) 0.013(3)
C33C 0.048(3) 0.048(5) 0.040(4) 0.005(3) -0.003(3) 0.008(3)
N5C 0.057(3) 0.050(4) 0.025(4) 0.009(3) 0.013(3) -0.001(4)
C32D 0.051(5) 0.045(5) 0.048(4) 0.002(3) -0.005(4) 0.013(3)
C33D 0.048(3) 0.048(5) 0.040(4) 0.005(3) -0.003(3) 0.008(3)
N5D 0.057(3) 0.050(4) 0.025(4) 0.009(3) 0.013(3) -0.001(4)
C34C 0.051(3) 0.077(3) 0.047(2) -0.018(2) -0.005(2) 0.000(2)
C35C 0.093(2) 0.054(2) 0.068(3) -0.0070(19) 0.005(3) -0.006(2)
C36C 0.097(3) 0.052(2) 0.065(3) -0.005(2) -0.002(3) -0.001(2)
C37C 0.106(3) 0.054(2) 0.076(2) -0.0050(17) 0.004(2) 0.004(2)
C38C 0.101(3) 0.060(2) 0.091(3) -0.010(2) 0.015(3) 0.004(2)
C39C 0.095(2) 0.071(3) 0.110(3) -0.019(3) 0.014(2) -0.0042(19)
C40C 0.090(2) 0.060(3) 0.087(4) -0.014(3) 0.010(3) -0.011(2)
C35D 0.093(2) 0.054(2) 0.068(3) -0.0070(19) 0.005(3) -0.006(2)
C36D 0.097(3) 0.052(2) 0.065(3) -0.005(2) -0.002(3) -0.001(2)
C37D 0.106(3) 0.054(2) 0.076(2) -0.0050(17) 0.004(2) 0.004(2)
C38D 0.101(3) 0.060(2) 0.091(3) -0.010(2) 0.015(3) 0.004(2)
C39D 0.095(2) 0.071(3) 0.110(3) -0.019(3) 0.014(2) -0.0042(19)
C40D 0.090(2) 0.060(3) 0.087(4) -0.014(3) 0.010(3) -0.011(2)
C41C 0.113(3) 0.057(3) 0.082(3) -0.0111(19) -0.001(2) 0.013(2)
F9C 0.119(3) 0.089(3) 0.104(3) -0.015(2) -0.023(2) 0.011(2)
F10C 0.126(4) 0.098(3) 0.092(3) -0.027(2) 0.005(4) 0.021(4)
F11C 0.127(4) 0.082(3) 0.097(5) -0.018(3) -0.006(4) -0.024(3)
C41D 0.113(3) 0.057(3) 0.082(3) -0.0111(19) -0.001(2) 0.013(2)
F9D 0.119(3) 0.089(3) 0.104(3) -0.015(2) -0.023(2) 0.011(2)
F10D 0.126(4) 0.098(3) 0.092(3) -0.027(2) 0.005(4) 0.021(4)
F11D 0.127(4) 0.082(3) 0.097(5) -0.018(3) -0.006(4) -0.024(3)
C42C 0.095(2) 0.107(3) 0.153(3) -0.023(3) 0.005(3) 0.000(2)
F12C 0.106(3) 0.139(4) 0.262(6) -0.053(4) 0.019(4) 0.018(3)
F13C 0.119(5) 0.178(6) 0.165(3) -0.014(4) -0.029(3) 0.019(5)
F14C 0.098(4) 0.136(4) 0.219(6) -0.013(5) 0.005(5) -0.024(4)
C42D 0.095(2) 0.107(3) 0.153(3) -0.023(3) 0.005(3) 0.000(2)
F12D 0.106(3) 0.139(4) 0.262(6) -0.053(4) 0.019(4) 0.018(3)
F13D 0.119(5) 0.178(6) 0.165(3) -0.014(4) -0.029(3) 0.019(5)
F14D 0.098(4) 0.136(4) 0.219(6) -0.013(5) 0.005(5) -0.024(4)
C44C 0.088(7) 0.078(5) 0.074(5) -0.008(4) 0.011(6) 0.002(6)
C43C 0.052(5) 0.069(5) 0.054(3) 0.004(4) 0.010(4) 0.010(4)
O3C 0.060(3) 0.088(4) 0.075(3) 0.021(3) 0.017(3) 0.029(2)
C45C 0.075(5) 0.111(7) 0.074(5) 0.018(5) 0.019(4) 0.021(4)
C46C 0.085(5) 0.144(7) 0.091(6) 0.027(6) 0.024(5) 0.040(6)
C47C 0.151(8) 0.161(8) 0.102(8) 0.029(7) 0.015(6) 0.084(7)
C48C 0.123(8) 0.136(8) 0.085(5) 0.000(5) 0.018(5) 0.065(6)
C49C 0.091(6) 0.097(6) 0.080(5) 0.007(4) 0.031(5) 0.041(5)
O5C 0.079(3) 0.088(3) 0.087(4) 0.022(3) 0.019(3) 0.023(3)
C50C 0.049(3) 0.079(6) 0.070(4) 0.019(4) 0.005(3) 0.006(4)
C51C 0.052(4) 0.098(7) 0.119(7) 0.018(6) 0.001(4) -0.007(6)
C44D 0.088(7) 0.078(5) 0.074(5) -0.008(4) 0.011(6) 0.002(6)
C43D 0.052(5) 0.069(5) 0.054(3) 0.004(4) 0.010(4) 0.010(4)
O3D 0.060(3) 0.088(4) 0.075(3) 0.021(3) 0.017(3) 0.029(2)
C45D 0.075(5) 0.111(7) 0.074(5) 0.018(5) 0.019(4) 0.021(4)
C46D 0.085(5) 0.144(7) 0.091(6) 0.027(6) 0.024(5) 0.040(6)
C47D 0.151(8) 0.161(8) 0.102(8) 0.029(7) 0.015(6) 0.084(7)
C48D 0.123(8) 0.136(8) 0.085(5) 0.000(5) 0.018(5) 0.065(6)
C49D 0.091(6) 0.097(6) 0.080(5) 0.007(4) 0.031(5) 0.041(5)
O5D 0.079(3) 0.088(3) 0.087(4) 0.022(3) 0.019(3) 0.023(3)
C50D 0.049(3) 0.079(6) 0.070(4) 0.019(4) 0.005(3) 0.006(4)
C51D 0.052(4) 0.098(7) 0.119(7) 0.018(6) 0.001(4) -0.007(6)
N2C 0.077(3) 0.062(2) 0.0422(19) 0.0109(18) 0.007(2) 0.030(2)
N3C 0.046(2) 0.057(2) 0.049(2) 0.0142(17) -0.0038(17) 0.0009(17)
N6C 0.083(3) 0.059(3) 0.049(2) -0.0164(19) 0.006(2) 0.001(2)
O1C 0.047(6) 0.070(4) 0.046(4) 0.010(3) -0.009(4) 0.011(5)
O1D 0.047(6) 0.070(4) 0.046(4) 0.010(3) -0.009(4) 0.011(5)
O2C 0.059(5) 0.051(4) 0.045(3) 0.005(2) -0.009(3) 0.004(3)
O2D 0.059(5) 0.051(4) 0.045(3) 0.005(2) -0.009(3) 0.004(3)
O4C 0.056(3) 0.158(6) 0.082(4) 0.039(4) 0.014(3) -0.001(4)
O4D 0.056(3) 0.158(6) 0.082(4) 0.039(4) 0.014(3) -0.001(4)
O6C 0.072(3) 0.088(4) 0.081(4) 0.015(3) 0.016(3) 0.031(3)
O6D 0.072(3) 0.088(4) 0.081(4) 0.015(3) 0.016(3) 0.031(3)
F1C 0.176(6) 0.084(5) 0.096(5) -0.004(3) 0.031(4) 0.033(4)
F1D 0.176(6) 0.084(5) 0.096(5) -0.004(3) 0.031(4) 0.033(4)
F8C 0.080(3) 0.111(4) 0.168(4) 0.058(4) -0.029(3) -0.004(3)
F8D 0.080(3) 0.111(4) 0.168(4) 0.058(4) -0.029(3) -0.004(3)
S1C 0.0617(7) 0.0572(7) 0.0459(5) 0.0089(5) 0.0034(5) 0.0161(6)
S2C 0.0793(9) 0.1005(11) 0.0426(6) -0.0152(6) -0.0007(6) 0.0271(8)
C1E 0.170(5) 0.227(5) 0.077(2) 0.009(3) 0.046(3) -0.021(4)
C2E 0.172(5) 0.229(5) 0.080(2) 0.006(3) 0.044(3) -0.017(4)
C3E 0.174(5) 0.231(5) 0.081(2) 0.007(3) 0.043(3) -0.015(4)
C4E 0.172(5) 0.229(5) 0.080(2) 0.006(3) 0.044(3) -0.017(4)
C5E 0.170(5) 0.228(5) 0.079(2) 0.007(3) 0.046(3) -0.019(4)
C6E 0.168(5) 0.225(5) 0.077(2) 0.010(3) 0.048(3) -0.022(4)
F1E 0.189(4) 0.232(4) 0.091(2) -0.002(3) 0.025(3) 0.003(3)
C7E 0.116(3) 0.101(3) 0.064(2) -0.001(2) 0.019(2) -0.055(3)
C8E 0.116(3) 0.102(3) 0.068(2) -0.002(2) 0.019(2) -0.056(3)
C9E 0.116(3) 0.101(3) 0.068(2) -0.003(2) 0.016(2) -0.054(3)
C10E 0.117(3) 0.099(3) 0.0635(19) -0.002(2) 0.0164(19) -0.054(3)
N1E 0.116(3) 0.099(3) 0.0621(19) -0.002(2) 0.0173(19) -0.056(3)
S1E 0.0587(17) 0.0476(14) 0.0521(10) 0.0034(9) -0.0065(12) -0.0043(11)
O1E 0.077(8) 0.076(8) 0.050(2) 0.002(4) 0.002(4) -0.023(5)
C11E 0.062(8) 0.056(7) 0.042(3) -0.007(4) 0.009(5) -0.013(5)
C12E 0.035(6) 0.049(5) 0.047(3) -0.002(3) 0.000(4) -0.006(4)
N2E 0.040(5) 0.052(5) 0.056(4) 0.014(4) -0.010(4) -0.001(3)
C13E 0.046(5) 0.053(5) 0.040(3) 0.003(4) 0.001(4) -0.007(4)
N3E 0.050(4) 0.049(4) 0.058(3) 0.014(3) 0.000(4) -0.004(3)
C14E 0.059(5) 0.057(4) 0.063(4) 0.014(3) -0.004(3) -0.016(3)
C15E 0.078(5) 0.071(4) 0.062(4) 0.015(3) -0.003(4) -0.021(4)
C16E 0.099(6) 0.078(5) 0.076(5) 0.017(4) -0.023(4) -0.032(4)
C17E 0.107(6) 0.067(5) 0.080(5) 0.012(3) -0.015(4) -0.035(4)
C18E 0.085(5) 0.061(4) 0.076(4) 0.019(3) -0.013(4) -0.026(4)
C19E 0.073(5) 0.066(5) 0.062(4) 0.016(3) -0.007(3) -0.026(3)
C20E 0.164(4) 0.142(3) 0.109(3) 0.024(3) -0.033(3) -0.038(3)
F2E 0.167(4) 0.139(3) 0.105(4) 0.024(3) -0.060(3) -0.043(4)
F3E 0.159(4) 0.174(4) 0.117(5) 0.018(4) -0.038(3) -0.041(4)
F4E 0.180(5) 0.139(4) 0.104(4) 0.026(3) -0.031(3) -0.040(4)
C21E 0.118(3) 0.101(4) 0.113(3) 0.031(3) -0.011(3) -0.036(2)
F5E 0.119(4) 0.099(4) 0.104(3) 0.046(3) -0.011(3) -0.042(3)
F6E 0.140(3) 0.122(4) 0.131(4) 0.030(3) -0.002(3) -0.016(3)
F7E 0.122(3) 0.106(3) 0.114(3) 0.034(2) -0.013(2) -0.041(2)
C22E 0.139(7) 0.129(5) 0.061(4) -0.001(4) 0.041(4) 0.011(6)
C23E 0.152(7) 0.157(6) 0.070(4) 0.019(5) 0.053(5) 0.004(6)
C24E 0.151(7) 0.149(6) 0.088(4) 0.022(4) 0.070(5) 0.000(6)
C25E 0.148(7) 0.134(6) 0.099(5) 0.016(4) 0.060(5) -0.004(6)
C26E 0.118(6) 0.121(6) 0.084(4) 0.005(4) 0.056(4) -0.012(5)
C27E 0.120(6) 0.112(6) 0.067(3) -0.008(5) 0.039(4) 0.013(5)
F8E 0.222(8) 0.176(6) 0.098(4) 0.048(4) 0.085(5) 0.008(6)
C28E 0.052(5) 0.092(6) 0.056(4) -0.005(4) -0.002(3) 0.021(4)
C29E 0.056(5) 0.094(6) 0.065(5) -0.014(4) -0.005(4) 0.029(4)
C30E 0.059(5) 0.091(6) 0.069(5) -0.011(4) -0.016(4) 0.029(4)
C31E 0.045(5) 0.068(5) 0.054(4) -0.005(4) -0.005(4) 0.007(3)
N4E 0.043(5) 0.066(5) 0.050(4) -0.006(3) -0.008(3) 0.008(3)
S2E 0.056(2) 0.0825(11) 0.0566(19) -0.0139(12) -0.0095(16) 0.0039(19)
O2E 0.065(6) 0.082(6) 0.044(3) 0.001(3) -0.004(3) 0.002(4)
C32E 0.076(4) 0.069(3) 0.039(4) -0.010(4) -0.005(3) -0.028(3)
C33E 0.079(4) 0.073(3) 0.045(3) -0.013(3) 0.001(3) -0.028(3)
N5E 0.083(3) 0.085(2) 0.042(4) -0.011(2) -0.004(3) -0.022(2)
C34E 0.095(3) 0.086(3) 0.041(3) -0.008(3) -0.013(3) -0.013(2)
N6E 0.107(3) 0.100(3) 0.040(4) -0.011(3) -0.023(3) -0.004(2)
C35E 0.140(4) 0.122(4) 0.062(3) -0.001(3) -0.034(3) 0.018(3)
C36E 0.136(4) 0.116(4) 0.062(2) 0.001(2) -0.029(3) 0.015(3)
C37E 0.141(4) 0.122(3) 0.077(2) 0.000(2) -0.025(2) 0.019(3)
C38E 0.141(4) 0.133(4) 0.083(3) 0.008(3) -0.026(3) 0.025(3)
C39E 0.141(4) 0.144(4) 0.080(2) 0.004(2) -0.035(3) 0.025(3)
C40E 0.140(4) 0.135(4) 0.065(3) 0.000(3) -0.036(3) 0.017(3)
C41E 0.151(4) 0.123(3) 0.080(3) -0.004(2) -0.010(3) 0.014(3)
F9E 0.164(5) 0.128(4) 0.085(3) -0.024(3) -0.027(4) 0.013(6)
F10E 0.187(7) 0.125(3) 0.083(4) -0.007(2) 0.007(4) 0.001(4)
F11E 0.156(4) 0.141(6) 0.104(4) -0.014(4) 0.002(3) -0.003(5)
C42E 0.148(4) 0.168(4) 0.095(3) 0.002(3) -0.038(2) 0.035(3)
F12E 0.200(6) 0.192(5) 0.135(5) -0.002(4) -0.091(4) 0.012(4)
F13E 0.155(5) 0.244(6) 0.102(5) -0.009(4) -0.038(3) 0.075(4)
F14E 0.178(6) 0.191(7) 0.084(3) 0.014(5) -0.029(3) 0.065(5)
C44E 0.138(4) 0.075(5) 0.055(3) -0.018(3) 0.007(3) -0.024(5)
C43E 0.137(3) 0.074(3) 0.060(2) -0.012(2) 0.002(2) -0.031(3)
O3E 0.140(3) 0.075(3) 0.0673(18) -0.011(2) -0.001(2) -0.030(2)
C45E 0.141(3) 0.076(3) 0.075(2) -0.008(2) -0.002(2) -0.032(2)
C46E 0.143(3) 0.078(3) 0.077(3) -0.003(2) 0.000(2) -0.032(2)
C47E 0.137(3) 0.079(2) 0.083(3) 0.000(2) 0.003(3) -0.034(2)
C48E 0.131(2) 0.079(2) 0.082(3) 0.002(2) 0.004(2) -0.036(2)
C49E 0.125(2) 0.078(2) 0.078(3) 0.0040(19) 0.007(2) -0.034(2)
O5E 0.115(2) 0.078(3) 0.075(2) 0.0072(17) 0.008(2) -0.034(2)
C50E 0.111(3) 0.081(3) 0.069(3) 0.0061(19) 0.011(2) -0.033(2)
C51E 0.108(4) 0.089(5) 0.059(3) 0.018(3) 0.011(3) -0.034(4)
O4E 0.141(3) 0.075(3) 0.085(4) -0.016(3) -0.005(3) -0.041(3)
O6E 0.127(2) 0.072(3) 0.081(5) -0.003(4) 0.007(4) -0.029(3)
C1F 0.170(5) 0.227(5) 0.077(2) 0.009(3) 0.046(3) -0.021(4)
C2F 0.172(5) 0.229(5) 0.080(2) 0.006(3) 0.044(3) -0.017(4)
C3F 0.174(5) 0.231(5) 0.081(2) 0.007(3) 0.043(3) -0.015(4)
C4F 0.172(5) 0.229(5) 0.080(2) 0.006(3) 0.044(3) -0.017(4)
C5F 0.170(5) 0.228(5) 0.079(2) 0.007(3) 0.046(3) -0.019(4)
C6F 0.168(5) 0.225(5) 0.077(2) 0.010(3) 0.048(3) -0.022(4)
F1F 0.189(4) 0.232(4) 0.091(2) -0.002(3) 0.025(3) 0.003(3)
C7F 0.116(3) 0.101(3) 0.064(2) -0.001(2) 0.019(2) -0.055(3)
C8F 0.116(3) 0.102(3) 0.068(2) -0.002(2) 0.019(2) -0.056(3)
C9F 0.116(3) 0.101(3) 0.068(2) -0.003(2) 0.016(2) -0.054(3)
C10F 0.117(3) 0.099(3) 0.0635(19) -0.002(2) 0.0164(19) -0.054(3)
N1F 0.116(3) 0.099(3) 0.0621(19) -0.002(2) 0.0173(19) -0.056(3)
S1F 0.0587(17) 0.0476(14) 0.0521(10) 0.0034(9) -0.0065(12) -0.0043(11)
O1F 0.077(8) 0.076(8) 0.050(2) 0.002(4) 0.002(4) -0.023(5)
C11F 0.062(8) 0.056(7) 0.042(3) -0.007(4) 0.009(5) -0.013(5)
C12F 0.035(6) 0.049(5) 0.047(3) -0.002(3) 0.000(4) -0.006(4)
N2F 0.040(5) 0.052(5) 0.056(4) 0.014(4) -0.010(4) -0.001(3)
C13F 0.046(5) 0.053(5) 0.040(3) 0.003(4) 0.001(4) -0.007(4)
N3F 0.050(4) 0.049(4) 0.058(3) 0.014(3) 0.000(4) -0.004(3)
C14F 0.059(5) 0.057(4) 0.063(4) 0.014(3) -0.004(3) -0.016(3)
C15F 0.078(5) 0.071(4) 0.062(4) 0.015(3) -0.003(4) -0.021(4)
C16F 0.099(6) 0.078(5) 0.076(5) 0.017(4) -0.023(4) -0.032(4)
C17F 0.107(6) 0.067(5) 0.080(5) 0.012(3) -0.015(4) -0.035(4)
C18F 0.085(5) 0.061(4) 0.076(4) 0.019(3) -0.013(4) -0.026(4)
C19F 0.073(5) 0.066(5) 0.062(4) 0.016(3) -0.007(3) -0.026(3)
C20F 0.164(4) 0.142(3) 0.109(3) 0.024(3) -0.033(3) -0.038(3)
F2F 0.167(4) 0.139(3) 0.105(4) 0.024(3) -0.060(3) -0.043(4)
F3F 0.159(4) 0.174(4) 0.117(5) 0.018(4) -0.038(3) -0.041(4)
F4F 0.180(5) 0.139(4) 0.104(4) 0.026(3) -0.031(3) -0.040(4)
C21F 0.118(3) 0.101(4) 0.113(3) 0.031(3) -0.011(3) -0.036(2)
F5F 0.119(4) 0.099(4) 0.104(3) 0.046(3) -0.011(3) -0.042(3)
F6F 0.140(3) 0.122(4) 0.131(4) 0.030(3) -0.002(3) -0.016(3)
F7F 0.122(3) 0.106(3) 0.114(3) 0.034(2) -0.013(2) -0.041(2)
C22F 0.139(7) 0.129(5) 0.061(4) -0.001(4) 0.041(4) 0.011(6)
C23F 0.152(7) 0.157(6) 0.070(4) 0.019(5) 0.053(5) 0.004(6)
C24F 0.151(7) 0.149(6) 0.088(4) 0.022(4) 0.070(5) 0.000(6)
C25F 0.148(7) 0.134(6) 0.099(5) 0.016(4) 0.060(5) -0.004(6)
C26F 0.118(6) 0.121(6) 0.084(4) 0.005(4) 0.056(4) -0.012(5)
C27F 0.120(6) 0.112(6) 0.067(3) -0.008(5) 0.039(4) 0.013(5)
F8F 0.222(8) 0.176(6) 0.098(4) 0.048(4) 0.085(5) 0.008(6)
C28F 0.052(5) 0.092(6) 0.056(4) -0.005(4) -0.002(3) 0.021(4)
C29F 0.056(5) 0.094(6) 0.065(5) -0.014(4) -0.005(4) 0.029(4)
C30F 0.059(5) 0.091(6) 0.069(5) -0.011(4) -0.016(4) 0.029(4)
C31F 0.045(5) 0.068(5) 0.054(4) -0.005(4) -0.005(4) 0.007(3)
N4F 0.043(5) 0.066(5) 0.050(4) -0.006(3) -0.008(3) 0.008(3)
C35F 0.140(4) 0.122(4) 0.062(3) -0.001(3) -0.034(3) 0.018(3)
C36F 0.136(4) 0.116(4) 0.062(2) 0.001(2) -0.029(3) 0.015(3)
C37F 0.141(4) 0.122(3) 0.077(2) 0.000(2) -0.025(2) 0.019(3)
C38F 0.141(4) 0.133(4) 0.083(3) 0.008(3) -0.026(3) 0.025(3)
C39F 0.141(4) 0.144(4) 0.080(2) 0.004(2) -0.035(3) 0.025(3)
C40F 0.140(4) 0.135(4) 0.065(3) 0.000(3) -0.036(3) 0.017(3)
C41F 0.151(4) 0.123(3) 0.080(3) -0.004(2) -0.010(3) 0.014(3)
F9F 0.164(5) 0.128(4) 0.085(3) -0.024(3) -0.027(4) 0.013(6)
F10F 0.187(7) 0.125(3) 0.083(4) -0.007(2) 0.007(4) 0.001(4)
F11F 0.156(4) 0.141(6) 0.104(4) -0.014(4) 0.002(3) -0.003(5)
C42F 0.148(4) 0.168(4) 0.095(3) 0.002(3) -0.038(2) 0.035(3)
F12F 0.200(6) 0.192(5) 0.135(5) -0.002(4) -0.091(4) 0.012(4)
F13F 0.155(5) 0.244(6) 0.102(5) -0.009(4) -0.038(3) 0.075(4)
F14F 0.178(6) 0.191(7) 0.084(3) 0.014(5) -0.029(3) 0.065(5)
O2F 0.065(6) 0.082(6) 0.044(3) 0.001(3) -0.004(3) 0.002(4)
N6F 0.107(3) 0.100(3) 0.040(4) -0.011(3) -0.023(3) -0.004(2)
C32F 0.076(4) 0.069(3) 0.039(4) -0.010(4) -0.005(3) -0.028(3)
C33F 0.079(4) 0.073(3) 0.045(3) -0.013(3) 0.001(3) -0.028(3)
N5F 0.083(3) 0.085(2) 0.042(4) -0.011(2) -0.004(3) -0.022(2)
C34F 0.095(3) 0.086(3) 0.041(3) -0.008(3) -0.013(3) -0.013(2)
S2F 0.056(2) 0.0825(11) 0.0566(19) -0.0139(12) -0.0095(16) 0.0039(19)
C44F 0.138(4) 0.075(5) 0.055(3) -0.018(3) 0.007(3) -0.024(5)
C43F 0.137(3) 0.074(3) 0.060(2) -0.012(2) 0.002(2) -0.031(3)
O3F 0.140(3) 0.075(3) 0.0673(18) -0.011(2) -0.001(2) -0.030(2)
C45F 0.141(3) 0.076(3) 0.075(2) -0.008(2) -0.002(2) -0.032(2)
C46F 0.143(3) 0.078(3) 0.077(3) -0.003(2) 0.000(2) -0.032(2)
C47F 0.137(3) 0.079(2) 0.083(3) 0.000(2) 0.003(3) -0.034(2)
C48F 0.131(2) 0.079(2) 0.082(3) 0.002(2) 0.004(2) -0.036(2)
C49F 0.125(2) 0.078(2) 0.078(3) 0.0040(19) 0.007(2) -0.034(2)
O5F 0.115(2) 0.078(3) 0.075(2) 0.0072(17) 0.008(2) -0.034(2)
C50F 0.111(3) 0.081(3) 0.069(3) 0.0061(19) 0.011(2) -0.033(2)
C51F 0.108(4) 0.089(5) 0.059(3) 0.018(3) 0.011(3) -0.034(4)
O6F 0.127(2) 0.072(3) 0.081(5) -0.003(4) 0.007(4) -0.029(3)
O4F 0.141(3) 0.075(3) 0.085(4) -0.016(3) -0.005(3) -0.041(3)

loop_
_atom_type_symbol
_atom_type_description
_atom_type_scat_dispersion_real
_atom_type_scat_dispersion_imag
_atom_type_scat_source
C C 0.0181 0.0091 'International Tables Vol C Tables 4.2.6.8 and 6.1.1.4'
H H 0.0000 0.0000 'International Tables Vol C Tables 4.2.6.8 and 6.1.1.4'
F F 0.0727 0.0534 'International Tables Vol C Tables 4.2.6.8 and 6.1.1.4'
N N 0.0311 0.0180 'International Tables Vol C Tables 4.2.6.8 and 6.1.1.4'
O O 0.0492 0.0322 'International Tables Vol C Tables 4.2.6.8 and 6.1.1.4'
S S 0.3331 0.5567 'International Tables Vol C Tables 4.2.6.8 and 6.1.1.4'

loop_
_geom_angle_atom_site_label_1
_geom_angle_atom_site_label_2
_geom_angle_atom_site_label_3
_geom_angle
C2A C1A C6A 120.0
C2A C1A H1A 120.0
C6A C1A H1A 120.0
C3A C2A C1A 120.0
C3A C2A H2A 120.0
C1A C2A H2A 120.0
F1A C3A C2A 121.2(7)
F1A C3A C4A 118.8(7)
C2A C3A C4A 120.0
C5A C4A C3A 120.0
C5A C4A H4A 120.0
C3A C4A H4A 120.0
C4A C5A C6A 120.0
C4A C5A H5A 120.0
C6A C5A H5A 120.0
C5A C6A C1A 120.0
C5A C6A C7A 125.0(7)
C1A C6A C7A 115.0(7)
C2B C1B C6B 120.0
C2B C1B H1B 120.0
C6B C1B H1B 120.0
C3B C2B C1B 120.0
C3B C2B H2B 120.0
C1B C2B H2B 120.0
F1B C3B C2B 120.5(8)
F1B C3B C4B 119.5(8)
C2B C3B C4B 120.0
C5B C4B C3B 120.0
C5B C4B H4B 120.0
C3B C4B H4B 120.0
C4B C5B C6B 120.0
C4B C5B H5B 120.0
C6B C5B H5B 120.0
C5B C6B C1B 120.0
C5B C6B C7B 117.4(7)
C1B C6B C7B 122.2(7)
N1A C7A C6A 115.8(11)
N1A C7A C8A 103.9(7)
C6A C7A C8A 111.1(12)
N1A C7A H7A 108.6
C6A C7A H7A 108.6
C8A C7A H7A 108.6
C9A C8A C7A 103.7(9)
C9A C8A H8AA 111.0
C7A C8A H8AA 111.0
C9A C8A H8AB 111.0
C7A C8A H8AB 111.0
H8AA C8A H8AB 109.0
C8A C9A C10A 101.3(8)
C8A C9A H9AA 111.5
C10A C9A H9AA 111.5
C8A C9A H9AB 111.5
C10A C9A H9AB 111.5
H9AA C9A H9AB 109.3
N1A C10A C9A 102.1(9)
N1A C10A H10A 111.4
C9A C10A H10A 111.4
N1A C10A H10B 111.4
C9A C10A H10B 111.4
H10A C10A H10B 109.2
C11A N1A C10A 122.6(11)
C11A N1A C7A 127.2(9)
C10A N1A C7A 109.1(7)
N1B C7B C6B 113.1(12)
N1B C7B C8B 102.7(8)
C6B C7B C8B 119.1(14)
N1B C7B H7B 107.1
C6B C7B H7B 107.1
C8B C7B H7B 107.1
C7B C8B C9B 102.7(10)
C7B C8B H8BA 111.2
C9B C8B H8BA 111.2
C7B C8B H8BB 111.2
C9B C8B H8BB 111.2
H8BA C8B H8BB 109.1
C10B C9B C8B 101.9(10)
C10B C9B H9BA 111.4
C8B C9B H9BA 111.4
C10B C9B H9BB 111.4
C8B C9B H9BB 111.4
H9BA C9B H9BB 109.3
N1B C10B C9B 101.5(9)
N1B C10B H10C 111.5
C9B C10B H10C 111.5
N1B C10B H10D 111.5
C9B C10B H10D 111.5
H10C C10B H10D 109.3
C11A N1B C7B 110.8(11)
C11A N1B C10B 132.1(15)
C7B N1B C10B 112.3(8)
O1A C11A N1B 130.1(8)
O1A C11A N1A 113.6(7)
O1A C11A C12A 120.0(5)
N1B C11A C12A 109.9(7)
N1A C11A C12A 126.3(7)
N2A C12A C43A 109.1(5)
N2A C12A C11A 109.8(4)
C43A C12A C11A 112.1(4)
N2A C12A H12A 108.6
C43A C12A H12A 108.6
C11A C12A H12A 108.6
N2A C13A N3A 112.4(4)
N2A C13A S1A 123.0(4)
N3A C13A S1A 124.6(4)
C15A C14A C19A 120.0
C15A C14A N3A 121.8(8)
C19A C14A N3A 118.1(8)
C14A C15A C16A 120.0
C14A C15A H15A 120.0
C16A C15A H15A 120.0
C17A C16A C15A 120.0
C17A C16A C20A 118.8(7)
C15A C16A C20A 121.2(7)
C16A C17A C18A 120.0
C16A C17A H17A 120.0
C18A C17A H17A 120.0
C17A C18A C19A 120.0
C17A C18A C21A 123.5(7)
C19A C18A C21A 116.5(7)
C18A C19A C14A 120.0
C18A C19A H19A 120.0
C14A C19A H19A 120.0
C15B C14B C19B 120.0
C15B C14B N3A 124.8(13)
C19B C14B N3A 113.3(13)
C16B C15B C14B 120.0
C16B C15B H15B 120.0
C14B C15B H15B 120.0
C15B C16B C17B 120.0
C15B C16B C20B 115.8(10)
C17B C16B C20B 124.2(10)
C18B C17B C16B 120.0
C18B C17B H17B 120.0
C16B C17B H17B 120.0
C19B C18B C17B 120.0
C19B C18B C21B 122.1(12)
C17B C18B C21B 117.9(12)
C18B C19B C14B 120.0
C18B C19B H19B 120.0
C14B C19B H19B 120.0
F3A C20A F2A 107.1(11)
F3A C20A F4A 108.4(10)
F2A C20A F4A 106.6(9)
F3A C20A C16A 112.4(10)
F2A C20A C16A 109.6(10)
F4A C20A C16A 112.6(8)
F4B C20B F3B 106.8(14)
F4B C20B F2B 104.9(12)
F3B C20B F2B 105.8(15)
F4B C20B C16B 115.4(13)
F3B C20B C16B 111.7(16)
F2B C20B C16B 111.5(14)
F6A C21A F5A 105.5(11)
F6A C21A F7A 103.9(9)
F5A C21A F7A 108.6(12)
F6A C21A C18A 112.4(11)
F5A C21A C18A 116.6(12)
F7A C21A C18A 109.1(10)
F6B C21B F7B 106.6(13)
F6B C21B F5B 109.9(16)
F7B C21B F5B 108.4(16)
F6B C21B C18B 114.6(16)
F7B C21B C18B 112.3(14)
F5B C21B C18B 104.9(19)
C23A C22A C27A 120.0
C23A C22A H22A 120.0
C27A C22A H22A 120.0
C24A C23A C22A 120.0
C24A C23A H23A 120.0
C22A C23A H23A 120.0
F8A C24A C25A 119.9(14)
F8A C24A C23A 120.0(14)
C25A C24A C23A 120.0
C24A C25A C26A 120.0
C24A C25A H25A 120.0
C26A C25A H25A 120.0
C27A C26A C25A 120.0
C27A C26A H26A 120.0
C25A C26A H26A 120.0
C26A C27A C22A 120.0
C26A C27A C28A 119.4(19)
C22A C27A C28A 120(2)
C23B C22B C27B 120.0
C23B C22B H22B 120.0
C27B C22B H22B 120.0
C24B C23B C22B 120.0
C24B C23B H23B 120.0
C22B C23B H23B 120.0
F8B C24B C23B 118.2(5)
F8B C24B C25B 121.8(5)
C23B C24B C25B 120.0
C26B C25B C24B 120.0
C26B C25B H25B 120.0
C24B C25B H25B 120.0
C25B C26B C27B 120.0
C25B C26B H26B 120.0
C27B C26B H26B 120.0
C26B C27B C22B 120.0
C26B C27B C28A 121.8(8)
C22B C27B C28A 118.2(8)
N4A C28A C27A 110.0(17)
N4A C28A C27B 112.1(7)
N4A C28A C29A 101.3(5)
C27A C28A C29A 123.3(16)
C27B C28A C29A 113.0(8)
N4A C28A H28A 107.1
C27A C28A H28A 107.1
C27B C28A H28A 115.1
C29A C28A H28A 107.1
N4A C28A H28B 110.0
C27A C28A H28B 102.1
C27B C28A H28B 110.0
C29A C28A H28B 110.0
C30A C29A C28A 107.0(5)
C30A C29A H29A 110.3
C28A C29A H29A 110.3
C30A C29A H29B 110.3
C28A C29A H29B 110.3
H29A C29A H29B 108.6
C29A C30A C31A 104.8(6)
C29A C30A H30A 110.8
C31A C30A H30A 110.8
C29A C30A H30B 110.8
C31A C30A H30B 110.8
H30A C30A H30B 108.9
N4A C31A C30A 102.4(5)
N4A C31A H31A 111.3
C30A C31A H31A 111.3
N4A C31A H31B 111.3
C30A C31A H31B 111.3
H31A C31A H31B 109.2
O2A C32A N4A 122.8(5)
O2A C32A C33A 119.3(5)
N4A C32A C33A 117.9(4)
N5A C33A C50A 110.3(4)
N5A C33A C32A 107.9(4)
C50A C33A C32A 111.2(4)
N5A C33A H33A 109.1
C50A C33A H33A 109.1
C32A C33A H33A 109.1
N6A C34A N5A 111.8(4)
N6A C34A S2A 124.4(4)
N5A C34A S2A 123.8(4)
C36A C35A C40A 120.0
C36A C35A N6A 122.5(5)
C40A C35A N6A 117.5(5)
C37A C36A C35A 120.0
C37A C36A H36A 120.0
C35A C36A H36A 120.0
C36A C37A C38A 120.0
C36A C37A C41A 117.9(10)
C38A C37A C41A 121.9(10)
C39A C38A C37A 120.0
C39A C38A H38A 120.0
C37A C38A H38A 120.0
C40A C39A C38A 120.0
C40A C39A C42A 120.0(6)
C38A C39A C42A 119.7(6)
C39A C40A C35A 120.0
C39A C40A H40A 120.0
C35A C40A H40A 120.0
N6A C35B C36B 120.1(7)
N6A C35B C40B 119.0(7)
C36B C35B C40B 120.0
C37B C36B C35B 120.0
C37B C36B H36B 120.0
C35B C36B H36B 120.0
C36B C37B C38B 120.0
C36B C37B C41B 119.6(12)
C38B C37B C41B 120.4(12)
C39B C38B C37B 120.0
C39B C38B H38B 120.0
C37B C38B H38B 120.0
C38B C39B C40B 120.0
C38B C39B C42B 120.5(7)
C40B C39B C42B 119.5(7)
C39B C40B C35B 120.0
C39B C40B H40B 120.0
C35B C40B H40B 120.0
F9A C41A F10A 105.6(12)
F9A C41A F11A 106.4(15)
F10A C41A F11A 105.3(15)
F9A C41A C37A 111(3)
F10A C41A C37A 115(2)
F11A C41A C37A 112.5(14)
F9B C41B F10B 104.8(15)
F9B C41B F11B 109.4(17)
F10B C41B F11B 102.1(17)
F9B C41B C37B 117(3)
F10B C41B C37B 109(3)
F11B C41B C37B 113.0(16)
F12A C42A F13A 108.9(10)
F12A C42A F14A 105.0(9)
F13A C42A F14A 104.3(9)
F12A C42A C39A 115.4(8)
F13A C42A C39A 112.0(9)
F14A C42A C39A 110.5(10)
F12B C42B F13B 106.7(11)
F12B C42B F14B 105.7(11)
F13B C42B F14B 110.6(11)
F12B C42B C39B 112.4(10)
F13B C42B C39B 113.9(10)
F14B C42B C39B 107.4(10)
O3A C43A C44A 107.5(5)
O3A C43A C12A 107.6(4)
C44A C43A C12A 112.4(5)
O3A C43A H43A 109.8
C44A C43A H43A 109.8
C12A C43A H43A 109.8
C43A C44A H44A 109.5
C43A C44A H44B 109.5
H44A C44A H44B 109.5
C43A C44A H44C 109.5
H44A C44A H44C 109.5
H44B C44A H44C 109.5
O4A C45A O3A 123.5(5)
O4A C45A C46A 125.3(5)
O3A C45A C46A 111.1(5)
C47A C46A C45A 115.0(6)
C47A C46A H46A 108.5
C45A C46A H46A 108.5
C47A C46A H46B 108.5
C45A C46A H46B 108.5
H46A C46A H46B 107.5
C48A C47A C46A 110.5(6)
C48A C47A H47A 109.6
C46A C47A H47A 109.6
C48A C47A H47B 109.6
C46A C47A H47B 109.6
H47A C47A H47B 108.1
C47A C48A C49A 116.9(7)
C47A C48A H48A 108.1
C49A C48A H48A 108.1
C47A C48A H48B 108.1
C49A C48A H48B 108.1
H48A C48A H48B 107.3
O5A C49A O6A 121.8(8)
O5A C49A O6B 109.8(15)
O6A C49A O6B 55.0(17)
O5A C49A C48A 114.3(7)
O6A C49A C48A 123.5(8)
O6B C49A C48A 111.4(14)
O5A C50A C51A 102.8(5)
O5A C50A C33A 107.2(4)
C51A C50A C33A 111.5(5)
O5A C50A H50A 111.6
C51A C50A H50A 111.6
C33A C50A H50A 111.6
C50A C51A H51A 109.5
C50A C51A H51B 109.5
H51A C51A H51B 109.5
C50A C51A H51C 109.5
H51A C51A H51C 109.5
H51B C51A H51C 109.5
C13A N2A C12A 125.0(4)
C13A N2A H2AA 117.5
C12A N2A H2AA 117.5
C13A N3A C14B 127.5(10)
C13A N3A C14A 130.1(7)
C13A N3A H3A 115.0
C14B N3A H3A 115.5
C14A N3A H3A 115.0
C13A N3A H3AA 116.2
C14B N3A H3AA 116.2
C14A N3A H3AA 111.8
C32A N4A C31A 127.3(5)
C32A N4A C28A 118.1(4)
C31A N4A C28A 113.7(4)
C34A N5A C33A 123.3(4)
C34A N5A H5AA 118.3
C33A N5A H5AA 118.3
C35B N6A C34A 120.6(6)
C34A N6A C35A 131.1(5)
C35B N6A H6A 121.5
C34A N6A H6A 114.4
C35A N6A H6A 114.4
C35B N6A H6AA 119.7
C34A N6A H6AA 119.7
C35A N6A H6AA 106.7
C45A O3A C43A 118.6(5)
C49A O5A C50A 118.8(6)
C2C C1C C6C 120.0
C2C C1C H1C 120.0
C6C C1C H1C 120.0
C1C C2C C3C 120.0
C1C C2C H2C 120.0
C3C C2C H2C 120.0
F1C C3C C4C 120.7(8)
F1C C3C C2C 119.3(8)
C4C C3C C2C 120.0
C3C C4C C5C 120.0
C3C C4C H4C 120.0
C5C C4C H4C 120.0
C4C C5C C6C 120.0
C4C C5C H5C 120.0
C6C C5C H5C 120.0
C5C C6C C1C 120.0
C5C C6C C7C 120.9(6)
C1C C6C C7C 119.0(6)
C2D C1D C6D 120.0
C2D C1D H1D 120.0
C6D C1D H1D 120.0
C3D C2D C1D 120.0
C3D C2D H2D 120.0
C1D C2D H2D 120.0
F1D C3D C2D 119.5(9)
F1D C3D C4D 120.5(9)
C2D C3D C4D 120.0
C5D C4D C3D 120.0
C5D C4D H4D 120.0
C3D C4D H4D 120.0
C4D C5D C6D 120.0
C4D C5D H5D 120.0
C6D C5D H5D 120.0
C5D C6D C1D 120.0
C5D C6D C7D 122.5(7)
C1D C6D C7D 117.4(7)
N1C C7C C6C 111.8(8)
N1C C7C C8C 101.6(8)
C6C C7C C8C 111.7(9)
N1C C7C H7C 110.5
C6C C7C H7C 110.5
C8C C7C H7C 110.5
C9C C8C C7C 103.9(8)
C9C C8C H8CA 111.0
C7C C8C H8CA 111.0
C9C C8C H8CB 111.0
C7C C8C H8CB 111.0
H8CA C8C H8CB 109.0
C8C C9C C10C 104.0(8)
C8C C9C H9CA 111.0
C10C C9C H9CA 111.0
C8C C9C H9CB 111.0
C10C C9C H9CB 111.0
H9CA C9C H9CB 109.0
N1C C10C C9C 103.3(8)
N1C C10C H10I 111.1
C9C C10C H10I 111.1
N1C C10C H10J 111.1
C9C C10C H10J 111.1
H10I C10C H10J 109.1
C11C N1C C7C 124.1(8)
C11C N1C C10C 123.9(8)
C7C N1C C10C 111.9(7)
N1D C7D C8D 103.1(9)
N1D C7D C6D 108.3(9)
C8D C7D C6D 112.5(11)
N1D C7D H7D 110.9
C8D C7D H7D 110.9
C6D C7D H7D 110.9
C7D C8D C9D 106.1(9)
C7D C8D H8DA 110.5
C9D C8D H8DA 110.5
C7D C8D H8DB 110.5
C9D C8D H8DB 110.5
H8DA C8D H8DB 108.7
C8D C9D C10D 104.1(9)
C8D C9D H9DA 110.9
C10D C9D H9DA 110.9
C8D C9D H9DB 110.9
C10D C9D H9DB 110.9
H9DA C9D H9DB 109.0
N1D C10D C9D 101.8(9)
N1D C10D H10K 111.4
C9D C10D H10K 111.4
N1D C10D H10L 111.4
C9D C10D H10L 111.4
H10K C10D H10L 109.3
C11D N1D C7D 124.9(13)
C11D N1D C10D 121.9(13)
C7D N1D C10D 113.1(8)
O1C C11C N1C 118.9(10)
O1C C11C C12C 119.1(9)
N1C C11C C12C 121.8(9)
O1D C11D N1D 116(2)
O1D C11D C12D 121.5(19)
N1D C11D C12D 121.5(17)
N2C C12C C11C 113.9(7)
N2C C12C C43C 111.4(8)
C11C C12C C43C 112.4(8)
N2C C12C H12C 106.2
C11C C12C H12C 106.2
C43C C12C H12C 106.2
N2C C12D C11D 99.6(13)
N2C C12D C43D 108.0(15)
C11D C12D C43D 116(2)
N2C C12D H12D 110.9
C11D C12D H12D 110.9
C43D C12D H12D 110.9
N2C C13C N3C 112.5(4)
N2C C13C S1C 122.9(3)
N3C C13C S1C 124.5(4)
C15C C14C C19C 120.0
C15C C14C N3C 124.9(13)
C19C C14C N3C 115.1(13)
C14C C15C C16C 120.0
C14C C15C H15C 120.0
C16C C15C H15C 120.0
C17C C16C C15C 120.0
C17C C16C C20C 131.5(12)
C15C C16C C20C 108.5(13)
C16C C17C C18C 120.0
C16C C17C H17C 120.0
C18C C17C H17C 120.0
C17C C18C C19C 120.0
C17C C18C C21C 115.1(13)
C19C C18C C21C 124.9(13)
C18C C19C C14C 120.0
C18C C19C H19C 120.0
C14C C19C H19C 120.0
N3C C14D C15D 120.7(8)
N3C C14D C19D 119.1(8)
C15D C14D C19D 120.0
C14D C15D C16D 120.0
C14D C15D H15D 120.0
C16D C15D H15D 120.0
C15D C16D C17D 120.0
C18D C17D C16D 120.0
C18D C17D H17D 120.0
C16D C17D H17D 120.0
C17D C18D C19D 120.0
C17D C18D C21D 122.7(8)
C19D C18D C21D 117.2(8)
C18D C19D C14D 120.0
C18D C19D H19D 120.0
C14D C19D H19D 120.0
F4C C20C F3C 112(2)
F4C C20C F2C 108(2)
F3C C20C F2C 104(2)
F4C C20C C16C 111(4)
F3C C20C C16C 102(3)
F2C C20C C16C 120.6(9)
F6C C21C F5C 107.9(16)
F6C C21C F7C 108.1(17)
F5C C21C F7C 110.3(19)
F6C C21C C18C 113.7(16)
F5C C21C C18C 108.4(18)
F7C C21C C18C 108.5(15)
F6D C21D F7D 108.2(10)
F6D C21D F5D 107.8(10)
F7D C21D F5D 102.0(10)
F6D C21D C18D 115.1(11)
F7D C21D C18D 109.5(9)
F5D C21D C18D 113.4(11)
C23C C22C C27C 120.0
C23C C22C H22C 120.0
C27C C22C H22C 120.0
C22C C23C C24C 120.0
C22C C23C H23C 120.0
C24C C23C H23C 120.0
F8C C24C C25C 115.1(6)
F8C C24C C23C 124.8(6)
C25C C24C C23C 120.0
C24C C25C C26C 120.0
C24C C25C H25C 120.0
C26C C25C H25C 120.0
C25C C26C C27C 120.0
C25C C26C H26C 120.0
C27C C26C H26C 120.0
C26C C27C C22C 120.0
C26C C27C C28C 120.6(5)
C22C C27C C28C 119.4(5)
C23D C22D C27D 120.0
C23D C22D H22D 120.0
C27D C22D H22D 120.0
C22D C23D C24D 120.0
C22D C23D H23D 120.0
C24D C23D H23D 120.0
F8D C24D C25D 130.4(16)
F8D C24D C23D 109.6(16)
C25D C24D C23D 120.0
C24D C25D C26D 120.0
C24D C25D H25D 120.0
C26D C25D H25D 120.0
C27D C26D C25D 120.0
C27D C26D H26D 120.0
C25D C26D H26D 120.0
C26D C27D C22D 120.0
C26D C27D C28D 122.4(14)
C22D C27D C28D 117.4(14)
C27C C28C N4C 114.3(6)
C27C C28C C29C 116.6(8)
N4C C28C C29C 102.3(6)
C27C C28C H28C 107.8
N4C C28C H28C 107.8
C29C C28C H28C 107.8
C30C C29C C28C 104.6(7)
C30C C29C H29G 110.8
C28C C29C H29G 110.8
C30C C29C H29H 110.8
C28C C29C H29H 110.8
H29G C29C H29H 108.9
C31C C30C C29C 103.8(6)
C31C C30C H30G 111.0
C29C C30C H30G 111.0
C31C C30C H30H 111.0
C29C C30C H30H 111.0
H30G C30C H30H 109.0
N4C C31C C30C 104.0(6)
N4C C31C H31G 111.0
C30C C31C H31G 111.0
N4C C31C H31H 111.0
C30C C31C H31H 111.0
H31G C31C H31H 109.0
C32C N4C C31C 129.9(7)
C32C N4C C28C 118.1(6)
C31C N4C C28C 110.8(5)
N4D C28D C27D 115.8(16)
N4D C28D C29D 102.3(12)
C27D C28D C29D 106.2(17)
N4D C28D H28D 110.7
C27D C28D H28D 110.7
C29D C28D H28D 110.7
C30D C29D C28D 102.0(14)
C30D C29D H29I 111.4
C28D C29D H29I 111.4
C30D C29D H29J 111.4
C28D C29D H29J 111.4
H29I C29D H29J 109.2
C31D C30D C29D 104.1(14)
C31D C30D H30I 110.9
C29D C30D H30I 110.9
C31D C30D H30J 110.9
C29D C30D H30J 110.9
H30I C30D H30J 108.9
N4D C31D C30D 104.5(12)
N4D C31D H31I 110.9
C30D C31D H31I 110.9
N4D C31D H31J 110.9
C30D C31D H31J 110.9
H31I C31D H31J 108.9
C32D N4D C31D 131.0(14)
C32D N4D C28D 117.3(13)
C31D N4D C28D 110.8(11)
O2C C32C N4C 123.2(7)
O2C C32C C33C 119.4(7)
N4C C32C C33C 117.3(6)
N5C C33C C32C 109.3(6)
N5C C33C C50C 112.7(7)
C32C C33C C50C 112.0(7)
N5C C33C H33C 107.5
C32C C33C H33C 107.5
C50C C33C H33C 107.5
C34C N5C C33C 128.6(6)
C34C N5C H5CA 115.7
C33C N5C H5CA 115.7
O2D C32D N4D 123.3(15)
O2D C32D C33D 119.4(13)
N4D C32D C33D 117.0(13)
N5D C33D C50D 108.7(14)
N5D C33D C32D 106.1(12)
C50D C33D C32D 115.7(14)
N5D C33D H33D 108.7
C50D C33D H33D 108.7
C32D C33D H33D 108.7
C34C N5D C33D 110.9(13)
C34C N5D H5DA 124.6
C33D N5D H5DA 124.6
N6C C34C N5D 101.7(7)
N6C C34C N5C 119.7(5)
N6C C34C S2C 122.6(4)
N5D C34C S2C 135.3(8)
N5C C34C S2C 117.7(4)
C36C C35C C40C 120.0
C36C C35C N6C 118.1(7)
C40C C35C N6C 121.8(7)
C35C C36C C37C 120.0
C35C C36C H36C 120.0
C37C C36C H36C 120.0
C38C C37C C36C 120.0
C38C C37C C41C 119.3(8)
C36C C37C C41C 120.6(8)
C39C C38C C37C 120.0
C39C C38C H38C 120.0
C37C C38C H38C 120.0
C38C C39C C40C 120.0
C38C C39C C42C 122.9(8)
C40C C39C C42C 116.9(8)
C39C C40C C35C 120.0
C39C C40C H40C 120.0
C35C C40C H40C 120.0
C36D C35D C40D 120.0
C36D C35D N6C 118.6(7)
C40D C35D N6C 121.2(8)
C35D C36D C37D 120.0
C35D C36D H36D 120.0
C37D C36D H36D 120.0
C38D C37D C36D 120.0
C38D C37D C41D 120.7(8)
C36D C37D C41D 119.3(8)
C37D C38D C39D 120.0
C37D C38D H38D 120.0
C39D C38D H38D 120.0
C38D C39D C40D 120.0
C38D C39D C42D 121.8(8)
C40D C39D C42D 118.2(8)
C39D C40D C35D 120.0
C39D C40D H40D 120.0
C35D C40D H40D 120.0
F11C C41C F10C 105.4(9)
F11C C41C F9C 103.4(11)
F10C C41C F9C 105.6(9)
F11C C41C C37C 110.8(11)
F10C C41C C37C 116.7(11)
F9C C41C C37C 113.8(9)
F11D C41D F10D 105.4(8)
F11D C41D F9D 107.1(11)
F10D C41D F9D 104.1(9)
F11D C41D C37D 113.7(9)
F10D C41D C37D 111.8(12)
F9D C41D C37D 114.0(9)
F14C C42C F13C 100.9(11)
F14C C42C F12C 106.3(12)
F13C C42C F12C 104.2(11)
F14C C42C C39C 111.3(12)
F13C C42C C39C 122.0(12)
F12C C42C C39C 110.7(11)
F14D C42D F13D 104.4(11)
F14D C42D F12D 102.7(11)
F13D C42D F12D 99.7(10)
F14D C42D C39D 115.1(11)
F13D C42D C39D 115.5(12)
F12D C42D C39D 117.3(11)
C43C C44C H44J 109.5
C43C C44C H44K 109.5
H44J C44C H44K 109.5
C43C C44C H44L 109.5
H44J C44C H44L 109.5
H44K C44C H44L 109.5
O3C C43C C44C 108.0(7)
O3C C43C C12C 106.9(7)
C44C C43C C12C 111.5(8)
O3C C43C H43C 110.1
C44C C43C H43C 110.1
C12C C43C H43C 110.1
C45C O3C C43C 119.4(7)
O4C C45C O3C 119.7(8)
O4C C45C C46C 126.1(10)
O3C C45C C46C 113.9(8)
C47C C46C C45C 113.5(10)
C47C C46C H46G 108.9
C45C C46C H46G 108.9
C47C C46C H46H 108.9
C45C C46C H46H 108.9
H46G C46C H46H 107.7
C48C C47C C46C 112.9(9)
C48C C47C H47G 109.0
C46C C47C H47G 109.0
C48C C47C H47H 109.0
C46C C47C H47H 109.0
H47G C47C H47H 107.8
C47C C48C C49C 117.4(10)
C47C C48C H48G 108.0
C49C C48C H48G 108.0
C47C C48C H48H 108.0
C49C C48C H48H 108.0
H48G C48C H48H 107.2
O6C C49C O5C 119.2(9)
O6C C49C C48C 125.6(10)
O5C C49C C48C 114.9(9)
C49C O5C C50C 119.4(7)
O5C C50C C51C 108.4(8)
O5C C50C C33C 109.1(7)
C51C C50C C33C 114.9(8)
O5C C50C H50C 108.1
C51C C50C H50C 108.1
C33C C50C H50C 108.1
C50C C51C H51J 109.5
C50C C51C H51K 109.5
H51J C51C H51K 109.5
C50C C51C H51L 109.5
H51J C51C H51L 109.5
H51K C51C H51L 109.5
C43D C44D H44M 109.5
C43D C44D H44N 109.5
H44M C44D H44N 109.5
C43D C44D H44O 109.5
H44M C44D H44O 109.5
H44N C44D H44O 109.5
O3D C43D C44D 104.3(14)
O3D C43D C12D 111.2(16)
C44D C43D C12D 113.6(15)
O3D C43D H43D 109.2
C44D C43D H43D 109.2
C12D C43D H43D 109.2
C45D O3D C43D 117.3(12)
O4D C45D O3D 125.4(14)
O4D C45D C46D 124.5(15)
O3D C45D C46D 109.9(13)
C47D C46D C45D 108.3(16)
C47D C46D H46I 110.0
C45D C46D H46I 110.0
C47D C46D H46J 110.0
C45D C46D H46J 110.0
H46I C46D H46J 108.4
C46D C47D C48D 115.3(19)
C46D C47D H47I 108.5
C48D C47D H47I 108.5
C46D C47D H47J 108.5
C48D C47D H47J 108.5
H47I C47D H47J 107.5
C49D C48D C47D 110.2(18)
C49D C48D H48I 109.6
C47D C48D H48I 109.6
C49D C48D H48J 109.6
C47D C48D H48J 109.6
H48I C48D H48J 108.1
O6D C49D O5D 116.3(14)
O6D C49D C48D 132.9(16)
O5D C49D C48D 110.8(13)
C50D O5D C49D 117.4(12)
O5D C50D C33D 109.1(13)
O5D C50D C51D 104.1(14)
C33D C50D C51D 114.0(13)
O5D C50D H50D 109.8
C33D C50D H50D 109.8
C51D C50D H50D 109.8
C50D C51D H51M 109.5
C50D C51D H51N 109.5
H51M C51D H51N 109.5
C50D C51D H51O 109.5
H51M C51D H51O 109.5
H51N C51D H51O 109.5
C13C N2C C12D 119.1(10)
C13C N2C C12C 121.9(6)
C13C N2C H2CA 119.0
C12D N2C H2CA 119.0
C12C N2C H2CA 119.0
C13C N2C H2CB 120.4
C12D N2C H2CB 120.4
C12C N2C H2CB 115.0
C13C N3C C14D 128.3(7)
C13C N3C C14C 127.2(10)
C13C N3C H3C 116.4
C14D N3C H3C 115.3
C14C N3C H3C 116.4
C13C N3C H3CA 115.9
C14D N3C H3CA 115.9
C14C N3C H3CA 116.9
C34C N6C C35D 118.5(6)
C34C N6C C35C 124.1(6)
C34C N6C H6C 118.0
C35D N6C H6C 123.4
C35C N6C H6C 118.0
C34C N6C H6CA 120.8
C35D N6C H6CA 120.8
C35C N6C H6CA 115.0
C2E C1E C6E 120.0
C2E C1E H1E 120.0
C6E C1E H1E 120.0
C3E C2E C1E 120.0
C3E C2E H2E 120.0
C1E C2E H2E 120.0
F1E C3E C2E 117.3(7)
F1E C3E C4E 121.8(7)
C2E C3E C4E 120.0
C5E C4E C3E 120.0
C5E C4E H4E 120.0
C3E C4E H4E 120.0
C4E C5E C6E 120.0
C4E C5E H5E 120.0
C6E C5E H5E 120.0
C7E C6E C5E 108.7(15)
C7E C6E C1E 131.2(14)
C5E C6E C1E 120.0
C6E C7E C8E 120.3(16)
C6E C7E N1E 121.7(14)
C8E C7E N1E 105.1(11)
C6E C7E H7E 102.0
C8E C7E H7E 102.0
N1E C7E H7E 102.0
C7E C8E C9E 107.4(11)
C7E C8E H8EA 110.2
C9E C8E H8EA 110.2
C7E C8E H8EB 110.2
C9E C8E H8EB 110.2
H8EA C8E H8EB 108.5
C10E C9E C8E 108.4(13)
C10E C9E H9EA 110.0
C8E C9E H9EA 110.0
C10E C9E H9EB 110.0
C8E C9E H9EB 110.0
H9EA C9E H9EB 108.4
C9E C10E N1E 103.9(7)
C9E C10E H10E 111.0
N1E C10E H10E 111.0
C9E C10E H10F 111.0
N1E C10E H10F 111.0
H10E C10E H10F 109.0
C11E N1E C10E 125.0(7)
C11E N1E C7E 125.2(9)
C10E N1E C7E 109.4(8)
N1E C11E O1E 119.4(11)
N1E C11E C12E 120.4(9)
O1E C11E C12E 119.2(10)
N2E C12E C43E 105.3(10)
N2E C12E C11E 108.7(9)
C43E C12E C11E 115.2(10)
N2E C12E H12E 109.1
C43E C12E H12E 109.1
C11E C12E H12E 109.1
C13E N2E C12E 126.0(7)
C13E N2E H2EA 117.0
C12E N2E H2EA 117.0
N2E C13E N3E 112.6(8)
N2E C13E S1E 123.5(6)
N3E C13E S1E 123.9(6)
C13E N3E C14E 128.3(7)
C13E N3E H3E 115.9
C14E N3E H3E 115.9
C15E C14E C19E 120.0
C15E C14E N3E 117.0(5)
C19E C14E N3E 122.8(5)
C16E C15E C14E 120.0
C16E C15E H15E 120.0
C14E C15E H15E 120.0
C17E C16E C15E 120.0
C17E C16E C20E 123.6(8)
C15E C16E C20E 115.6(8)
C16E C17E C18E 120.0
C16E C17E H17E 120.0
C18E C17E H17E 120.0
C17E C18E C19E 120.0
C17E C18E C21E 122.4(6)
C19E C18E C21E 117.3(6)
C18E C19E C14E 120.0
C18E C19E H19E 120.0
C14E C19E H19E 120.0
F2E C20E F3E 112.5(18)
F2E C20E F4E 111.5(19)
F3E C20E F4E 105.2(13)
F2E C20E C16E 116.6(13)
F3E C20E C16E 111.1(17)
F4E C20E C16E 98.5(15)
F5E C21E F7E 116.5(14)
F5E C21E F6E 102.3(13)
F7E C21E F6E 100.7(13)
F5E C21E C18E 116.9(12)
F7E C21E C18E 114.0(11)
F6E C21E C18E 102.9(13)
C23E C22E C27E 120.0
C23E C22E H22E 120.0
C27E C22E H22E 120.0
C24E C23E C22E 120.0
C24E C23E H23E 120.0
C22E C23E H23E 120.0
F8E C24E C23E 117.9(9)
F8E C24E C25E 121.9(9)
C23E C24E C25E 120.0
C26E C25E C24E 120.0
C26E C25E H25E 120.0
C24E C25E H25E 120.0
C25E C26E C27E 120.0
C25E C26E H26E 120.0
C27E C26E H26E 120.0
C26E C27E C22E 120.0
C26E C27E C28E 123.1(7)
C22E C27E C28E 116.9(7)
N4E C28E C29E 102.3(7)
N4E C28E C27E 110.2(8)
C29E C28E C27E 114.3(9)
N4E C28E H28E 109.9
C29E C28E H28E 109.9
C27E C28E H28E 109.9
C30E C29E C28E 107.9(8)
C30E C29E H29C 110.1
C28E C29E H29C 110.1
C30E C29E H29D 110.1
C28E C29E H29D 110.1
H29C C29E H29D 108.4
C31E C30E C29E 100.5(8)
C31E C30E H30C 111.7
C29E C30E H30C 111.7
C31E C30E H30D 111.7
C29E C30E H30D 111.7
H30C C30E H30D 109.4
N4E C31E C30E 104.0(7)
N4E C31E H31C 111.0
C30E C31E H31C 111.0
N4E C31E H31D 111.0
C30E C31E H31D 111.0
H31C C31E H31D 109.0
C32E N4E C31E 133.3(10)
C32E N4E C28E 116.7(9)
C31E N4E C28E 109.1(7)
O2E C32E N4E 128.1(13)
O2E C32E C33E 116.1(11)
N4E C32E C33E 115.4(9)
N5E C33E C32E 105.7(12)
N5E C33E C50E 112.3(16)
C32E C33E C50E 114.5(12)
N5E C33E H33E 108.0
C32E C33E H33E 108.0
C50E C33E H33E 108.0
C34E N5E C33E 125.2(10)
C34E N5E H5EA 117.4
C33E N5E H5EA 117.4
N5E C34E N6E 110.8(13)
N5E C34E S2E 128.4(9)
N6E C34E S2E 119.9(11)
C34E N6E C35E 129.4(14)
C34E N6E H6E 115.3
C35E N6E H6E 115.3
C36E C35E C40E 120.0
C36E C35E N6E 125.9(11)
C40E C35E N6E 114.1(11)
C35E C36E C37E 120.0
C35E C36E H36E 120.0
C37E C36E H36E 120.0
C38E C37E C36E 120.0
C38E C37E C41E 123.9(11)
C36E C37E C41E 116.1(11)
C37E C38E C39E 120.0
C37E C38E H38E 120.0
C39E C38E H38E 120.0
C40E C39E C38E 120.0
C40E C39E C42E 120.9(11)
C38E C39E C42E 119.0(11)
C39E C40E C35E 120.0
C39E C40E H40E 120.0
C35E C40E H40E 120.0
F11E C41E F10E 109.3(13)
F11E C41E F9E 106.6(12)
F10E C41E F9E 110.5(13)
F11E C41E C37E 106.4(13)
F10E C41E C37E 108.5(13)
F9E C41E C37E 115.4(13)
F13E C42E F12E 119.8(18)
F13E C42E F14E 99.7(13)
F12E C42E F14E 104.1(14)
F13E C42E C39E 114.9(14)
F12E C42E C39E 107.8(12)
F14E C42E C39E 109.2(16)
C43E C44E H44D 109.5
C43E C44E H44E 109.5
H44D C44E H44E 109.5
C43E C44E H44F 109.5
H44D C44E H44F 109.5
H44E C44E H44F 109.5
O3E C43E C12E 112.3(11)
O3E C43E C44E 103.1(11)
C12E C43E C44E 111.9(10)
O3E C43E H43E 109.8
C12E C43E H43E 109.8
C44E C43E H43E 109.8
C45E O3E C43E 115.5(11)
O4E C45E O3E 129.3(13)
O4E C45E C46E 128.1(12)
O3E C45E C46E 102.5(11)
C45E C46E C47E 108.9(11)
C45E C46E H46C 109.9
C47E C46E H46C 109.9
C45E C46E H46D 109.9
C47E C46E H46D 109.9
H46C C46E H46D 108.3
C48E C47E C46E 111.2(10)
C48E C47E H47C 109.4
C46E C47E H47C 109.4
C48E C47E H47D 109.4
C46E C47E H47D 109.4
H47C C47E H47D 108.0
C49E C48E C47E 117.9(12)
C49E C48E H48C 107.8
C47E C48E H48C 107.8
C49E C48E H48D 107.8
C47E C48E H48D 107.8
H48C C48E H48D 107.2
O6E C49E O5E 119.7(12)
O6E C49E C48E 124.1(13)
O5E C49E C48E 115.7(12)
C49E O5E C50E 122.9(13)
O5E C50E C51E 114.6(12)
O5E C50E C33E 105.9(14)
C51E C50E C33E 103.9(15)
O5E C50E H50E 110.7
C51E C50E H50E 110.7
C33E C50E H50E 110.7
C50E C51E H51D 109.5
C50E C51E H51E 109.5
H51D C51E H51E 109.5
C50E C51E H51F 109.5
H51D C51E H51F 109.5
H51E C51E H51F 109.5
C2F C1F C6F 120.0
C2F C1F H1F 120.0
C6F C1F H1F 120.0
C3F C2F C1F 120.0
C3F C2F H2F 120.0
C1F C2F H2F 120.0
F1F C3F C4F 121.3(8)
F1F C3F C2F 117.4(8)
C4F C3F C2F 120.0
C5F C4F C3F 120.0
C5F C4F H4F 120.0
C3F C4F H4F 120.0
C4F C5F C6F 120.0
C4F C5F H5F 120.0
C6F C5F H5F 120.0
C5F C6F C1F 120.0
C5F C6F C7F 136.2(16)
C1F C6F C7F 103.6(16)
C8F C7F C6F 114.3(18)
C8F C7F H7F 114.9
C6F C7F H7F 114.9
C9F C8F C7F 114.8(15)
C9F C8F H8FA 108.6
C7F C8F H8FA 108.6
C9F C8F H8FB 108.6
C7F C8F H8FB 108.6
H8FA C8F H8FB 107.5
C8F C9F H9FA 110.0
C8F C9F H9FB 110.0
H9FA C9F H9FB 108.4
O1F C11F C12F 118.7(15)
N2F C12F C43F 120.1(15)
N2F C12F C11F 106.7(12)
C43F C12F C11F 107.3(14)
N2F C12F H12F 107.4
C43F C12F H12F 107.4
C11F C12F H12F 107.4
C13F N2F C12F 123.5(11)
C13F N2F H2FA 118.3
C12F N2F H2FA 118.3
N2F C13F N3F 111.3(11)
N2F C13F S1F 124.4(8)
N3F C13F S1F 124.2(9)
C13F N3F C14F 126.7(10)
C13F N3F H3F 116.6
C14F N3F H3F 116.6
N3F C14F C15F 114.4(7)
N3F C14F C19F 125.1(7)
C15F C14F C19F 120.0
C16F C15F C14F 120.0
C16F C15F H15F 120.0
C14F C15F H15F 120.0
C17F C16F C15F 120.0
C17F C16F C20F 120.1(11)
C15F C16F C20F 119.3(10)
C16F C17F C18F 120.0
C16F C17F H17F 120.0
C18F C17F H17F 120.0
C17F C18F C19F 120.0
C17F C18F C21F 120.4(8)
C19F C18F C21F 119.4(8)
C18F C19F C14F 120.0
C18F C19F H19F 120.0
C14F C19F H19F 120.0
F2F C20F F3F 107(2)
F2F C20F C16F 119.3(17)
F3F C20F C16F 115.6(18)
F2F C20F F4F 107.6(18)
F3F C20F F4F 93.8(14)
C16F C20F F4F 110(2)
F7F C21F F5F 111.9(17)
F7F C21F F6F 103.0(15)
F5F C21F F6F 99.0(13)
F7F C21F C18F 116.3(14)
F5F C21F C18F 117.8(14)
F6F C21F C18F 105.8(17)
C23F C22F C27F 120.0
C23F C22F H22F 120.0
C27F C22F H22F 120.0
C24F C23F C22F 120.0
C24F C23F H23F 120.0
C22F C23F H23F 120.0
F8F C24F C25F 118.6(12)
F8F C24F C23F 121.4(12)
C25F C24F C23F 120.0
C26F C25F C24F 120.0
C26F C25F H25F 120.0
C24F C25F H25F 120.0
C25F C26F C27F 120.0
C25F C26F H26F 120.0
C27F C26F H26F 120.0
C26F C27F C22F 120.0
C26F C27F C28F 119.3(10)
C22F C27F C28F 120.7(10)
N4F C28F C29F 102.1(9)
N4F C28F C27F 113.3(12)
C29F C28F C27F 117.0(12)
N4F C28F H28F 108.0
C29F C28F H28F 108.0
C27F C28F H28F 108.0
C28F C29F C30F 107.2(10)
C28F C29F H29E 110.3
C30F C29F H29E 110.3
C28F C29F H29F 110.3
C30F C29F H29F 110.3
H29E C29F H29F 108.5
C29F C30F C31F 99.8(11)
C29F C30F H30E 111.8
C31F C30F H30E 111.8
C29F C30F H30F 111.8
C31F C30F H30F 111.8
H30E C30F H30F 109.5
N4F C31F C30F 104.6(9)
N4F C31F H31E 110.8
C30F C31F H31E 110.8
N4F C31F H31F 110.8
C30F C31F H31F 110.8
H31E C31F H31F 108.9
C32F N4F C31F 126.8(13)
C32F N4F C28F 122.7(13)
C31F N4F C28F 110.0(9)
C36F C35F C40F 120.0
C36F C35F N6F 115.1(15)
C40F C35F N6F 124.4(15)
C35F C36F C37F 120.0
C35F C36F H36F 120.0
C37F C36F H36F 120.0
C36F C37F C38F 120.0
C36F C37F C41F 125.5(15)
C38F C37F C41F 114.3(15)
C39F C38F C37F 120.0
C39F C38F H38F 120.0
C37F C38F H38F 120.0
C38F C39F C40F 120.0
C38F C39F C42F 135.3(13)
C40F C39F C42F 104.7(13)
C39F C40F C35F 120.0
C39F C40F H40F 120.0
C35F C40F H40F 120.0
F11F C41F F10F 110.0(16)
F11F C41F F9F 101.4(15)
F10F C41F F9F 100.5(15)
F11F C41F C37F 120.9(18)
F10F C41F C37F 112.6(15)
F9F C41F C37F 108.8(16)
F13F C42F F12F 106.5(17)
F13F C42F F14F 107.9(17)
F12F C42F F14F 101.5(16)
F13F C42F C39F 107.4(18)
F12F C42F C39F 124.7(18)
F14F C42F C39F 107.8(16)
C34F N6F C35F 129.3(15)
C34F N6F H6F 115.4
C35F N6F H6F 115.4
O2F C32F N4F 115.2(18)
O2F C32F C33F 119.5(15)
N4F C32F C33F 124.7(13)
N5F C33F C50F 103(2)
N5F C33F C32F 115.9(16)
C50F C33F C32F 106.8(17)
N5F C33F H33F 110.3
C50F C33F H33F 110.3
C32F C33F H33F 110.3
C34F N5F C33F 124.5(16)
C34F N5F H5FA 117.8
C33F N5F H5FA 117.8
N5F C34F N6F 114.6(17)
N5F C34F S2F 113.4(12)
N6F C34F S2F 131.5(14)
C43F C44F H44G 109.5
C43F C44F H44H 109.5
H44G C44F H44H 109.5
C43F C44F H44I 109.5
H44G C44F H44I 109.5
H44H C44F H44I 109.5
O3F C43F C12F 100.3(14)
O3F C43F C44F 105.3(15)
C12F C43F C44F 115.6(15)
O3F C43F H43F 111.6
C12F C43F H43F 111.6
C44F C43F H43F 111.6
C45F O3F C43F 116.8(15)
O4F C45F O3F 113.6(18)
O4F C45F C46F 131.9(18)
O3F C45F C46F 113.8(15)
C45F C46F C47F 119.7(16)
C45F C46F H46E 107.4
C47F C46F H46E 107.4
C45F C46F H46F 107.4
C47F C46F H46F 107.4
H46E C46F H46F 106.9
C46F C47F C48F 114.5(14)
C46F C47F H47E 108.6
C48F C47F H47E 108.6
C46F C47F H47F 108.6
C48F C47F H47F 108.6
H47E C47F H47F 107.6
C47F C48F C49F 111.6(14)
C47F C48F H48E 109.3
C49F C48F H48E 109.3
C47F C48F H48F 109.3
C49F C48F H48F 109.3
H48E C48F H48F 108.0
O6F C49F O5F 130.4(17)
O6F C49F C48F 123.1(17)
O5F C49F C48F 106.5(14)
C49F O5F C50F 111.2(16)
O5F C50F C51F 96.7(15)
O5F C50F C33F 110(2)
C51F C50F C33F 122(2)
O5F C50F H50F 109.1
C51F C50F H50F 109.1
C33F C50F H50F 109.1
C50F C51F H51G 109.5
C50F C51F H51H 109.5
H51G C51F H51H 109.5
C50F C51F H51I 109.5
H51G C51F H51I 109.5
H51H C51F H51I 109.5

loop_
_geom_bond_atom_site_label_1
_geom_bond_atom_site_label_2
_geom_bond_distance
C1A C2A 1.3900
C1A C6A 1.3900
C1A H1A 0.9500
C2A C3A 1.3900
C2A H2A 0.9500
C3A F1A 1.339(8)
C3A C4A 1.3900
C4A C5A 1.3900
C4A H4A 0.9500
C5A C6A 1.3900
C5A H5A 0.9500
C6A C7A 1.500(11)
C1B C2B 1.3900
C1B C6B 1.3900
C1B H1B 0.9500
C2B C3B 1.3900
C2B H2B 0.9500
C3B F1B 1.341(8)
C3B C4B 1.3900
C4B C5B 1.3900
C4B H4B 0.9500
C5B C6B 1.3900
C5B H5B 0.9500
C6B C7B 1.506(12)
C7A N1A 1.493(11)
C7A C8A 1.534(12)
C7A H7A 1.0000
C8A C9A 1.518(12)
C8A H8AA 0.9900
C8A H8AB 0.9900
C9A C10A 1.521(12)
C9A H9AA 0.9900
C9A H9AB 0.9900
C10A N1A 1.487(11)
C10A H10A 0.9900
C10A H10B 0.9900
N1A C11A 1.376(12)
C7B N1B 1.473(12)
C7B C8B 1.544(13)
C7B H7B 1.0000
C8B C9B 1.552(14)
C8B H8BA 0.9900
C8B H8BB 0.9900
C9B C10B 1.511(13)
C9B H9BA 0.9900
C9B H9BB 0.9900
C10B N1B 1.476(12)
C10B H10C 0.9900
C10B H10D 0.9900
N1B C11A 1.329(12)
C11A O1A 1.231(6)
C11A C12A 1.533(8)
C12A N2A 1.445(7)
C12A C43A 1.532(7)
C12A H12A 1.0000
C13A N2A 1.332(6)
C13A N3A 1.364(7)
C13A S1A 1.673(5)
C14A C15A 1.3900
C14A C19A 1.3900
C14A N3A 1.423(8)
C15A C16A 1.3900
C15A H15A 0.9500
C16A C17A 1.3900
C16A C20A 1.513(12)
C17A C18A 1.3900
C17A H17A 0.9500
C18A C19A 1.3900
C18A C21A 1.489(11)
C19A H19A 0.9500
C14B C15B 1.3900
C14B C19B 1.3900
C14B N3A 1.412(11)
C15B C16B 1.3900
C15B H15B 0.9500
C16B C17B 1.3900
C16B C20B 1.494(15)
C17B C18B 1.3900
C17B H17B 0.9500
C18B C19B 1.3900
C18B C21B 1.486(15)
C19B H19B 0.9500
C20A F3A 1.305(11)
C20A F2A 1.338(12)
C20A F4A 1.347(12)
C20B F4B 1.319(14)
C20B F3B 1.322(14)
C20B F2B 1.336(14)
C21A F6A 1.340(12)
C21A F5A 1.344(13)
C21A F7A 1.344(12)
C21B F6B 1.304(15)
C21B F7B 1.314(15)
C21B F5B 1.335(16)
C22A C23A 1.3900
C22A C27A 1.3900
C22A H22A 0.9500
C23A C24A 1.3900
C23A H23A 0.9500
C24A F8A 1.327(14)
C24A C25A 1.3900
C25A C26A 1.3900
C25A H25A 0.9500
C26A C27A 1.3900
C26A H26A 0.9500
C27A C28A 1.518(14)
C22B C23B 1.3900
C22B C27B 1.3900
C22B H22B 0.9500
C23B C24B 1.3900
C23B H23B 0.9500
C24B F8B 1.329(6)
C24B C25B 1.3900
C25B C26B 1.3900
C25B H25B 0.9500
C26B C27B 1.3900
C26B H26B 0.9500
C27B C28A 1.525(8)
C28A N4A 1.492(7)
C28A C29A 1.527(8)
C28A H28A 1.0000
C28A H28B 1.0000
C29A C30A 1.507(10)
C29A H29A 0.9900
C29A H29B 0.9900
C30A C31A 1.510(9)
C30A H30A 0.9900
C30A H30B 0.9900
C31A N4A 1.475(6)
C31A H31A 0.9900
C31A H31B 0.9900
C32A O2A 1.236(6)
C32A N4A 1.331(7)
C32A C33A 1.550(7)
C33A N5A 1.438(6)
C33A C50A 1.529(7)
C33A H33A 1.0000
C34A N6A 1.356(6)
C34A N5A 1.357(6)
C34A S2A 1.670(5)
C35A C36A 1.3900
C35A C40A 1.3900
C35A N6A 1.500(7)
C36A C37A 1.3900
C36A H36A 0.9500
C37A C38A 1.3900
C37A C41A 1.494(12)
C38A C39A 1.3900
C38A H38A 0.9500
C39A C40A 1.3900
C39A C42A 1.503(11)
C40A H40A 0.9500
C35B N6A 1.348(7)
C35B C36B 1.3900
C35B C40B 1.3900
C36B C37B 1.3900
C36B H36B 0.9500
C37B C38B 1.3900
C37B C41B 1.496(14)
C38B C39B 1.3900
C38B H38B 0.9500
C39B C40B 1.3900
C39B C42B 1.494(12)
C40B H40B 0.9500
C41A F9A 1.308(11)
C41A F10A 1.323(12)
C41A F11A 1.339(12)
C41B F9B 1.309(13)
C41B F10B 1.324(14)
C41B F11B 1.330(13)
C42A F12A 1.299(11)
C42A F13A 1.324(12)
C42A F14A 1.352(10)
C42B F12B 1.283(13)
C42B F13B 1.313(13)
C42B F14B 1.353(10)
C43A O3A 1.443(6)
C43A C44A 1.494(9)
C43A H43A 1.0000
C44A H44A 0.9800
C44A H44B 0.9800
C44A H44C 0.9800
C45A O4A 1.195(7)
C45A O3A 1.342(7)
C45A C46A 1.508(7)
C46A C47A 1.492(8)
C46A H46A 0.9900
C46A H46B 0.9900
C47A C48A 1.484(9)
C47A H47A 0.9900
C47A H47B 0.9900
C48A C49A 1.545(9)
C48A H48A 0.9900
C48A H48B 0.9900
C49A O5A 1.234(9)
C49A O6A 1.258(9)
C49A O6B 1.344(18)
C50A O5A 1.462(7)
C50A C51A 1.526(9)
C50A H50A 1.0000
C51A H51A 0.9800
C51A H51B 0.9800
C51A H51C 0.9800
N2A H2AA 0.8800
N3A H3A 0.8800
N3A H3AA 0.8800
N5A H5AA 0.8800
N6A H6A 0.8800
N6A H6AA 0.8800
C1C C2C 1.3900
C1C C6C 1.3900
C1C H1C 0.9500
C2C C3C 1.3900
C2C H2C 0.9500
C3C F1C 1.348(9)
C3C C4C 1.3900
C4C C5C 1.3900
C4C H4C 0.9500
C5C C6C 1.3900
C5C H5C 0.9500
C6C C7C 1.536(13)
C1D C2D 1.3900
C1D C6D 1.3900
C1D H1D 0.9500
C2D C3D 1.3900
C2D H2D 0.9500
C3D F1D 1.349(11)
C3D C4D 1.3900
C4D C5D 1.3900
C4D H4D 0.9500
C5D C6D 1.3900
C5D H5D 0.9500
C6D C7D 1.533(14)
C7C N1C 1.472(13)
C7C C8C 1.537(12)
C7C H7C 1.0000
C8C C9C 1.523(13)
C8C H8CA 0.9900
C8C H8CB 0.9900
C9C C10C 1.531(13)
C9C H9CA 0.9900
C9C H9CB 0.9900
C10C N1C 1.507(11)
C10C H10I 0.9900
C10C H10J 0.9900
N1C C11C 1.327(11)
C7D N1D 1.481(14)
C7D C8D 1.525(14)
C7D H7D 1.0000
C8D C9D 1.526(15)
C8D H8DA 0.9900
C8D H8DB 0.9900
C9D C10D 1.542(14)
C9D H9DA 0.9900
C9D H9DB 0.9900
C10D N1D 1.501(12)
C10D H10K 0.9900
C10D H10L 0.9900
N1D C11D 1.332(16)
C11C O1C 1.276(10)
C11C C12C 1.520(11)
C11D O1D 1.280(16)
C11D C12D 1.494(17)
C12C N2C 1.479(9)
C12C C43C 1.548(11)
C12C H12C 1.0000
C12D N2C 1.468(16)
C12D C43D 1.549(17)
C12D H12D 1.0000
C13C N2C 1.341(6)
C13C N3C 1.347(6)
C13C S1C 1.678(4)
C14C C15C 1.3900
C14C C19C 1.3900
C14C N3C 1.537(15)
C15C C16C 1.3900
C15C H15C 0.9500
C16C C17C 1.3900
C16C C20C 1.526(13)
C17C C18C 1.3900
C17C H17C 0.9500
C18C C19C 1.3900
C18C C21C 1.518(17)
C19C H19C 0.9500
C14D N3C 1.354(9)
C14D C15D 1.3900
C14D C19D 1.3900
C15D C16D 1.3900
C15D H15D 0.9500
C16D C17D 1.3900
C17D C18D 1.3900
C17D H17D 0.9500
C18D C19D 1.3900
C18D C21D 1.494(11)
C19D H19D 0.9500
C20C F4C 1.289(16)
C20C F3C 1.329(16)
C20C F2C 1.347(8)
C21C F6C 1.31(2)
C21C F5C 1.345(19)
C21C F7C 1.35(2)
C21D F6D 1.307(18)
C21D F7D 1.353(13)
C21D F5D 1.355(13)
C22C C23C 1.3900
C22C C27C 1.3900
C22C H22C 0.9500
C23C C24C 1.3900
C23C H23C 0.9500
C24C F8C 1.335(7)
C24C C25C 1.3900
C25C C26C 1.3900
C25C H25C 0.9500
C26C C27C 1.3900
C26C H26C 0.9500
C27C C28C 1.495(9)
C22D C23D 1.3900
C22D C27D 1.3900
C22D H22D 0.9500
C23D C24D 1.3900
C23D H23D 0.9500
C24D F8D 1.375(15)
C24D C25D 1.3900
C25D C26D 1.3900
C25D H25D 0.9500
C26D C27D 1.3900
C26D H26D 0.9500
C27D C28D 1.54(2)
C28C N4C 1.527(9)
C28C C29C 1.553(10)
C28C H28C 1.0000
C29C C30C 1.520(12)
C29C H29G 0.9900
C29C H29H 0.9900
C30C C31C 1.511(10)
C30C H30G 0.9900
C30C H30H 0.9900
C31C N4C 1.472(8)
C31C H31G 0.9900
C31C H31H 0.9900
N4C C32C 1.298(10)
C28D N4D 1.499(17)
C28D C29D 1.562(18)
C28D H28D 1.0000
C29D C30D 1.53(2)
C29D H29I 0.9900
C29D H29J 0.9900
C30D C31D 1.491(18)
C30D H30I 0.9900
C30D H30J 0.9900
C31D N4D 1.479(16)
C31D H31I 0.9900
C31D H31J 0.9900
N4D C32D 1.289(16)
C32C O2C 1.235(8)
C32C C33C 1.512(10)
C33C N5C 1.448(8)
C33C C50C 1.521(10)
C33C H33C 1.0000
N5C C34C 1.372(8)
N5C H5CA 0.8800
C32D O2D 1.233(14)
C32D C33D 1.511(16)
C33D N5D 1.447(14)
C33D C50D 1.501(16)
C33D H33D 1.0000
N5D C34C 1.354(14)
N5D H5DA 0.8800
C34C N6C 1.341(7)
C34C S2C 1.666(5)
C35C C36C 1.3900
C35C C40C 1.3900
C35C N6C 1.463(8)
C36C C37C 1.3900
C36C H36C 0.9500
C37C C38C 1.3900
C37C C41C 1.479(11)
C38C C39C 1.3900
C38C H38C 0.9500
C39C C40C 1.3900
C39C C42C 1.462(14)
C40C H40C 0.9500
C35D C36D 1.3900
C35D C40D 1.3900
C35D N6C 1.396(8)
C36D C37D 1.3900
C36D H36D 0.9500
C37D C38D 1.3900
C37D C41D 1.479(12)
C38D C39D 1.3900
C38D H38D 0.9500
C39D C40D 1.3900
C39D C42D 1.433(13)
C40D H40D 0.9500
C41C F11C 1.304(12)
C41C F10C 1.313(12)
C41C F9C 1.335(10)
C41D F11D 1.305(12)
C41D F10D 1.309(12)
C41D F9D 1.336(10)
C42C F14C 1.301(12)
C42C F13C 1.313(13)
C42C F12C 1.343(11)
C42D F14D 1.296(12)
C42D F13D 1.313(13)
C42D F12D 1.334(11)
C44C C43C 1.503(13)
C44C H44J 0.9800
C44C H44K 0.9800
C44C H44L 0.9800
C43C O3C 1.444(9)
C43C H43C 1.0000
O3C C45C 1.363(12)
C45C O4C 1.199(11)
C45C C46C 1.510(9)
C46C C47C 1.485(11)
C46C H46G 0.9900
C46C H46H 0.9900
C47C C48C 1.465(10)
C47C H47G 0.9900
C47C H47H 0.9900
C48C C49C 1.543(10)
C48C H48G 0.9900
C48C H48H 0.9900
C49C O6C 1.217(12)
C49C O5C 1.408(13)
O5C C50C 1.463(10)
C50C C51C 1.493(14)
C50C H50C 1.0000
C51C H51J 0.9800
C51C H51K 0.9800
C51C H51L 0.9800
C44D C43D 1.513(19)
C44D H44M 0.9800
C44D H44N 0.9800
C44D H44O 0.9800
C43D O3D 1.441(15)
C43D H43D 1.0000
O3D C45D 1.274(17)
C45D O4D 1.212(17)
C45D C46D 1.527(15)
C46D C47D 1.482(12)
C46D H46I 0.9900
C46D H46J 0.9900
C47D C48D 1.522(17)
C47D H47I 0.9900
C47D H47J 0.9900
C48D C49D 1.511(15)
C48D H48I 0.9900
C48D H48J 0.9900
C49D O6D 1.188(17)
C49D O5D 1.442(16)
O5D C50D 1.426(15)
C50D C51D 1.51(2)
C50D H50D 1.0000
C51D H51M 0.9800
C51D H51N 0.9800
C51D H51O 0.9800
N2C H2CA 0.8800
N2C H2CB 0.8800
N3C H3C 0.8800
N3C H3CA 0.8800
N6C H6C 0.8800
N6C H6CA 0.8800
C1E C2E 1.3900
C1E C6E 1.3900
C1E H1E 0.9500
C2E C3E 1.3900
C2E H2E 0.9500
C3E F1E 1.309(10)
C3E C4E 1.3900
C4E C5E 1.3900
C4E H4E 0.9500
C5E C6E 1.3900
C5E H5E 0.9500
C6E C7E 1.341(15)
C7E C8E 1.40(2)
C7E N1E 1.517(14)
C7E H7E 1.0000
C8E C9E 1.475(19)
C8E H8EA 0.9900
C8E H8EB 0.9900
C9E C10E 1.457(16)
C9E H9EA 0.9900
C9E H9EB 0.9900
C10E N1E 1.460(9)
C10E H10E 0.9900
C10E H10F 0.9900
N1E C11E 1.171(13)
S1E C13E 1.668(9)
O1E C11E 1.245(11)
C11E C12E 1.531(11)
C12E N2E 1.435(10)
C12E C43E 1.524(12)
C12E H12E 1.0000
N2E C13E 1.324(10)
N2E H2EA 0.8800
C13E N3E 1.373(10)
N3E C14E 1.439(7)
N3E H3E 0.8800
C14E C15E 1.3900
C14E C19E 1.3900
C15E C16E 1.3900
C15E H15E 0.9500
C16E C17E 1.3900
C16E C20E 1.543(18)
C17E C18E 1.3900
C17E H17E 0.9500
C18E C19E 1.3900
C18E C21E 1.534(15)
C19E H19E 0.9500
C20E F2E 1.219(18)
C20E F3E 1.33(2)
C20E F4E 1.43(3)
C21E F5E 1.229(16)
C21E F7E 1.259(15)
C21E F6E 1.44(2)
C22E C23E 1.3900
C22E C27E 1.3900
C22E H22E 0.9500
C23E C24E 1.3900
C23E H23E 0.9500
C24E F8E 1.353(10)
C24E C25E 1.3900
C25E C26E 1.3900
C25E H25E 0.9500
C26E C27E 1.3900
C26E H26E 0.9500
C27E C28E 1.544(12)
C28E N4E 1.501(11)
C28E C29E 1.512(12)
C28E H28E 1.0000
C29E C30E 1.505(13)
C29E H29C 0.9900
C29E H29D 0.9900
C30E C31E 1.504(12)
C30E H30C 0.9900
C30E H30D 0.9900
C31E N4E 1.463(10)
C31E H31C 0.9900
C31E H31D 0.9900
N4E C32E 1.241(15)
S2E C34E 1.686(11)
O2E C32E 1.231(12)
C32E C33E 1.54(2)
C33E N5E 1.420(11)
C33E C50E 1.571(12)
C33E H33E 1.0000
N5E C34E 1.349(12)
N5E H5EA 0.8800
C34E N6E 1.361(12)
N6E C35E 1.400(11)
N6E H6E 0.8800
C35E C36E 1.3900
C35E C40E 1.3900
C36E C37E 1.3900
C36E H36E 0.9500
C37E C38E 1.3900
C37E C41E 1.460(13)
C38E C39E 1.3900
C38E H38E 0.9500
C39E C40E 1.3900
C39E C42E 1.513(15)
C40E H40E 0.9500
C41E F11E 1.303(15)
C41E F10E 1.312(15)
C41E F9E 1.388(14)
C42E F13E 1.28(2)
C42E F12E 1.297(19)
C42E F14E 1.41(2)
C44E C43E 1.529(13)
C44E H44D 0.9800
C44E H44E 0.9800
C44E H44F 0.9800
C43E O3E 1.462(13)
C43E H43E 1.0000
O3E C45E 1.389(12)
C45E O4E 1.273(13)
C45E C46E 1.510(13)
C46E C47E 1.541(12)
C46E H46C 0.9900
C46E H46D 0.9900
C47E C48E 1.497(12)
C47E H47C 0.9900
C47E H47D 0.9900
C48E C49E 1.493(12)
C48E H48C 0.9900
C48E H48D 0.9900
C49E O6E 1.228(13)
C49E O5E 1.305(12)
O5E C50E 1.443(11)
C50E C51E 1.563(14)
C50E H50E 1.0000
C51E H51D 0.9800
C51E H51E 0.9800
C51E H51F 0.9800
C1F C2F 1.3900
C1F C6F 1.3900
C1F H1F 0.9500
C2F C3F 1.3900
C2F H2F 0.9500
C3F F1F 1.298(11)
C3F C4F 1.3900
C4F C5F 1.3900
C4F H4F 0.9500
C5F C6F 1.3900
C5F H5F 0.9500
C6F C7F 1.74(2)
C7F C8F 1.64(3)
C7F H7F 1.0000
C8F C9F 1.33(3)
C8F H8FA 0.9900
C8F H8FB 0.9900
C9F H9FA 0.9900
C9F H9FB 0.9900
S1F C13F 1.681(12)
O1F C11F 1.237(14)
C11F C12F 1.527(14)
C12F N2F 1.426(13)
C12F C43F 1.490(15)
C12F H12F 1.0000
N2F C13F 1.315(13)
N2F H2FA 0.8800
C13F N3F 1.362(13)
N3F C14F 1.383(10)
N3F H3F 0.8800
C14F C15F 1.3900
C14F C19F 1.3900
C15F C16F 1.3900
C15F H15F 0.9500
C16F C17F 1.3900
C16F C20F 1.39(2)
C17F C18F 1.3900
C17F H17F 0.9500
C18F C19F 1.3900
C18F C21F 1.471(18)
C19F H19F 0.9500
C20F F2F 1.19(2)
C20F F3F 1.38(3)
C20F F4F 1.43(3)
C21F F7F 1.228(16)
C21F F5F 1.245(18)
C21F F6F 1.46(3)
C22F C23F 1.3900
C22F C27F 1.3900
C22F H22F 0.9500
C23F C24F 1.3900
C23F H23F 0.9500
C24F F8F 1.340(12)
C24F C25F 1.3900
C25F C26F 1.3900
C25F H25F 0.9500
C26F C27F 1.3900
C26F H26F 0.9500
C27F C28F 1.525(15)
C28F N4F 1.499(14)
C28F C29F 1.512(15)
C28F H28F 1.0000
C29F C30F 1.516(16)
C29F H29E 0.9900
C29F H29F 0.9900
C30F C31F 1.517(14)
C30F H30E 0.9900
C30F H30F 0.9900
C31F N4F 1.465(13)
C31F H31E 0.9900
C31F H31F 0.9900
N4F C32F 1.36(2)
C35F C36F 1.3900
C35F C40F 1.3900
C35F N6F 1.401(13)
C36F C37F 1.3900
C36F H36F 0.9500
C37F C38F 1.3900
C37F C41F 1.472(15)
C38F C39F 1.3900
C38F H38F 0.9500
C39F C40F 1.3900
C39F C42F 1.479(16)
C40F H40F 0.9500
C41F F11F 1.323(17)
C41F F10F 1.331(18)
C41F F9F 1.391(17)
C42F F13F 1.25(2)
C42F F12F 1.34(2)
C42F F14F 1.38(2)
O2F C32F 1.309(17)
N6F C34F 1.378(13)
N6F H6F 0.8800
C32F C33F 1.55(3)
C33F N5F 1.421(13)
C33F C50F 1.546(15)
C33F H33F 1.0000
N5F C34F 1.362(14)
N5F H5FA 0.8800
C34F S2F 1.711(13)
C44F C43F 1.499(15)
C44F H44G 0.9800
C44F H44H 0.9800
C44F H44I 0.9800
C43F O3F 1.489(15)
C43F H43F 1.0000
O3F C45F 1.355(14)
C45F O4F 1.208(16)
C45F C46F 1.491(14)
C46F C47F 1.499(13)
C46F H46E 0.9900
C46F H46F 0.9900
C47F C48F 1.512(14)
C47F H47E 0.9900
C47F H47F 0.9900
C48F C49F 1.530(14)
C48F H48E 0.9900
C48F H48F 0.9900
C49F O6F 1.235(16)
C49F O5F 1.296(16)
O5F C50F 1.450(15)
C50F C51F 1.542(16)
C50F H50F 1.0000
C51F H51G 0.9800
C51F H51H 0.9800
C51F H51I 0.9800

loop_
_geom_hbond_atom_site_label_D
_geom_hbond_atom_site_label_H
_geom_hbond_atom_site_label_A
_geom_hbond_distance_DH
_geom_hbond_distance_HA
_geom_hbond_distance_DA
_geom_hbond_angle_DHA
N2A H2AA O2A 0.88 2.23 2.950(5) 138.8
N5A H5AA O1A 0.88 2.07 2.904(5) 157.6
N6A H6A O1A 0.88 2.13 2.967(5) 158.6
N5C H5CA O1C 0.88 2.22 2.990(14) 145.9
N5D H5DA O1C 0.88 1.79 2.62(2) 154.2
N5D H5DA O1D 0.88 2.07 2.83(3) 144.4
N2C H2CB O2C 0.88 2.17 2.971(7) 150.3
N2C H2CB O2D 0.88 2.08 2.870(14) 148.2
N6C H6C O1C 0.88 2.06 2.873(14) 152.6
N6C H6CA O1D 0.88 2.17 2.97(3) 151.1
N2E H2EA O2E 0.88 2.14 2.912(10) 146.2
N3E H3E O2E 0.88 2.16 2.977(13) 154.9
N5E H5EA O1E 0.88 2.04 2.889(19) 160.7
N5E H5EA O1F 0.88 1.93 2.81(2) 172.5
N6E H6E O1E 0.88 2.15 2.98(2) 155.2
N2F H2FA O2E 0.88 1.59 2.392(13) 150.4
N2F H2FA O2F 0.88 2.06 2.896(16) 159.0
N3F H3F O2E 0.88 1.87 2.608(15) 140.4

loop_
_geom_torsion_atom_site_label_1
_geom_torsion_atom_site_label_2
_geom_torsion_atom_site_label_3
_geom_torsion_atom_site_label_4
_geom_torsion
C6A C1A C2A C3A 0.0
C1A C2A C3A F1A -178.0(9)
C1A C2A C3A C4A 0.0
F1A C3A C4A C5A 178.1(8)
C2A C3A C4A C5A 0.0
C3A C4A C5A C6A 0.0
C4A C5A C6A C1A 0.0
C4A C5A C6A C7A -179.2(10)
C2A C1A C6A C5A 0.0
C2A C1A C6A C7A 179.3(9)
C6B C1B C2B C3B 0.0
C1B C2B C3B F1B 179.9(10)
C1B C2B C3B C4B 0.0
F1B C3B C4B C5B -179.9(9)
C2B C3B C4B C5B 0.0
C3B C4B C5B C6B 0.0
C4B C5B C6B C1B 0.0
C4B C5B C6B C7B -172.5(11)
C2B C1B C6B C5B 0.0
C2B C1B C6B C7B 172.1(11)
C5A C6A C7A N1A -70.3(14)
C1A C6A C7A N1A 110.5(9)
C5A C6A C7A C8A 48.0(11)
C1A C6A C7A C8A -131.3(8)
N1A C7A C8A C9A -24.8(16)
C6A C7A C8A C9A -150.1(12)
C7A C8A C9A C10A 41.9(16)
C8A C9A C10A N1A -42.6(16)
C9A C10A N1A C11A -140.7(17)
C9A C10A N1A C7A 28.0(18)
C6A C7A N1A C11A -72(2)
C8A C7A N1A C11A 165.9(17)
C6A C7A N1A C10A 120.0(14)
C8A C7A N1A C10A -2.1(18)
C5B C6B C7B N1B -63.3(14)
C1B C6B C7B N1B 124.4(9)
C5B C6B C7B C8B 57.4(13)
C1B C6B C7B C8B -114.8(10)
N1B C7B C8B C9B -26.6(18)
C6B C7B C8B C9B -152.5(13)
C7B C8B C9B C10B 42.0(17)
C8B C9B C10B N1B -40.0(18)
C6B C7B N1B C11A -70(2)
C8B C7B N1B C11A 160.4(15)
C6B C7B N1B C10B 131.3(16)
C8B C7B N1B C10B 2(2)
C9B C10B N1B C11A -128(2)
C9B C10B N1B C7B 25(2)
C7B N1B C11A O1A 13(2)
C10B N1B C11A O1A 166.1(14)
C7B N1B C11A N1A -6(5)
C10B N1B C11A N1A 148(8)
C7B N1B C11A C12A -168.4(12)
C10B N1B C11A C12A -15(2)
C10A N1A C11A O1A -179.8(13)
C7A N1A C11A O1A 14(2)
C10A N1A C11A N1B -15(5)
C7A N1A C11A N1B 178(8)
C10A N1A C11A C12A 5(2)
C7A N1A C11A C12A -161.7(12)
O1A C11A C12A N2A 22.1(6)
N1B C11A C12A N2A -156.7(11)
N1A C11A C12A N2A -162.9(11)
O1A C11A C12A C43A -99.4(5)
N1B C11A C12A C43A 81.8(12)
N1A C11A C12A C43A 75.6(12)
C19A C14A C15A C16A 0.0
N3A C14A C15A C16A -177.9(13)
C14A C15A C16A C17A 0.0
C14A C15A C16A C20A 179.5(11)
C15A C16A C17A C18A 0.0
C20A C16A C17A C18A -179.6(11)
C16A C17A C18A C19A 0.0
C16A C17A C18A C21A -177.4(13)
C17A C18A C19A C14A 0.0
C21A C18A C19A C14A 177.6(12)
C15A C14A C19A C18A 0.0
N3A C14A C19A C18A 178.0(12)
C19B C14B C15B C16B 0.0
N3A C14B C15B C16B 163(2)
C14B C15B C16B C17B 0.0
C14B C15B C16B C20B 179.9(16)
C15B C16B C17B C18B 0.0
C20B C16B C17B C18B -179.9(17)
C16B C17B C18B C19B 0.0
C16B C17B C18B C21B 179.4(19)
C17B C18B C19B C14B 0.0
C21B C18B C19B C14B -179(2)
C15B C14B C19B C18B 0.0
N3A C14B C19B C18B -164.9(18)
C17A C16A C20A F3A -31.3(14)
C15A C16A C20A F3A 149.1(11)
C17A C16A C20A F2A 87.6(10)
C15A C16A C20A F2A -91.9(10)
C17A C16A C20A F4A -154.0(8)
C15A C16A C20A F4A 26.4(13)
C15B C16B C20B F4B 19.0(19)
C17B C16B C20B F4B -161.1(13)
C15B C16B C20B F3B 141.3(15)
C17B C16B C20B F3B -39(2)
C15B C16B C20B F2B -100.5(14)
C17B C16B C20B F2B 79.4(17)
C17A C18A C21A F6A 23.8(16)
C19A C18A C21A F6A -153.6(8)
C17A C18A C21A F5A 145.7(12)
C19A C18A C21A F5A -31.7(16)
C17A C18A C21A F7A -90.8(13)
C19A C18A C21A F7A 91.7(11)
C19B C18B C21B F6B 168.2(12)
C17B C18B C21B F6B -11(2)
C19B C18B C21B F7B 46(2)
C17B C18B C21B F7B -133.1(15)
C19B C18B C21B F5B -71.2(19)
C17B C18B C21B F5B 109.3(19)
C27A C22A C23A C24A 0.0
C22A C23A C24A F8A 177(3)
C22A C23A C24A C25A 0.0
F8A C24A C25A C26A -177(3)
C23A C24A C25A C26A 0.0
C24A C25A C26A C27A 0.0
C25A C26A C27A C22A 0.0
C25A C26A C27A C28A -169(3)
C23A C22A C27A C26A 0.0
C23A C22A C27A C28A 169(3)
C27B C22B C23B C24B 0.0
C22B C23B C24B F8B 180.0(11)
C22B C23B C24B C25B 0.0
F8B C24B C25B C26B -180.0(11)
C23B C24B C25B C26B 0.0
C24B C25B C26B C27B 0.0
C25B C26B C27B C22B 0.0
C25B C26B C27B C28A 179.7(13)
C23B C22B C27B C26B 0.0
C23B C22B C27B C28A -179.7(13)
C26A C27A C28A N4A -70(2)
C22A C27A C28A N4A 120.4(18)
C26A C27A C28A C27B 33(10)
C22A C27A C28A C27B -136(13)
C26A C27A C28A C29A 49(3)
C22A C27A C28A C29A -120.4(18)
C26B C27B C28A N4A -54.3(10)
C22B C27B C28A N4A 125.4(8)
C26B C27B C28A C27A -135(12)
C22B C27B C28A C27A 45(11)
C26B C27B C28A C29A 59.4(10)
C22B C27B C28A C29A -120.9(8)
N4A C28A C29A C30A 21.9(6)
C27A C28A C29A C30A -101.3(19)
C27B C28A C29A C30A -98.2(9)
C28A C29A C30A C31A -33.5(7)
C29A C30A C31A N4A 30.1(6)
O2A C32A C33A N5A 24.1(6)
N4A C32A C33A N5A -155.7(4)
O2A C32A C33A C50A -97.0(5)
N4A C32A C33A C50A 83.2(5)
C40A C35A C36A C37A 0.0
N6A C35A C36A C37A -178.7(7)
C35A C36A C37A C38A 0.0
C35A C36A C37A C41A 175.2(13)
C36A C37A C38A C39A 0.0
C41A C37A C38A C39A -175.0(13)
C37A C38A C39A C40A 0.0
C37A C38A C39A C42A -174.0(8)
C38A C39A C40A C35A 0.0
C42A C39A C40A C35A 174.0(8)
C36A C35A C40A C39A 0.0
N6A C35A C40A C39A 178.7(7)
N6A C35B C36B C37B 169.0(8)
C40B C35B C36B C37B 0.0
C35B C36B C37B C38B 0.0
C35B C36B C37B C41B -177.4(16)
C36B C37B C38B C39B 0.0
C41B C37B C38B C39B 177.3(16)
C37B C38B C39B C40B 0.0
C37B C38B C39B C42B -179.9(10)
C38B C39B C40B C35B 0.0
C42B C39B C40B C35B 179.9(10)
N6A C35B C40B C39B -169.1(8)
C36B C35B C40B C39B 0.0
C36A C37A C41A F9A 35.6(17)
C38A C37A C41A F9A -149.4(14)
C36A C37A C41A F10A -84.5(17)
C38A C37A C41A F10A 90.5(18)
C36A C37A C41A F11A 154.7(13)
C38A C37A C41A F11A -30(2)
C36B C37B C41B F9B 8(2)
C38B C37B C41B F9B -169.0(17)
C36B C37B C41B F10B -110.3(17)
C38B C37B C41B F10B 72(2)
C36B C37B C41B F11B 137.1(17)
C38B C37B C41B F11B -40(3)
C40A C39A C42A F12A -168.5(8)
C38A C39A C42A F12A 5.5(13)
C40A C39A C42A F13A -43.2(11)
C38A C39A C42A F13A 130.8(8)
C40A C39A C42A F14A 72.5(10)
C38A C39A C42A F14A -113.5(8)
C38B C39B C42B F12B -49.9(12)
C40B C39B C42B F12B 130.2(9)
C38B C39B C42B F13B -171.4(9)
C40B C39B C42B F13B 8.7(15)
C38B C39B C42B F14B 65.8(12)
C40B C39B C42B F14B -114.1(10)
N2A C12A C43A O3A -52.5(6)
C11A C12A C43A O3A 69.3(6)
N2A C12A C43A C44A 65.6(6)
C11A C12A C43A C44A -172.5(5)
O4A C45A C46A C47A 20.1(9)
O3A C45A C46A C47A -161.6(5)
C45A C46A C47A C48A 73.5(8)
C46A C47A C48A C49A 64.4(8)
C47A C48A C49A O5A -156.6(6)
C47A C48A C49A O6A 17.0(11)
C47A C48A C49A O6B 78(2)
N5A C33A C50A O5A -44.3(6)
C32A C33A C50A O5A 75.3(6)
N5A C33A C50A C51A 67.5(6)
C32A C33A C50A C51A -172.9(4)
N3A C13A N2A C12A -176.3(5)
S1A C13A N2A C12A 3.1(8)
C43A C12A N2A C13A -148.6(5)
C11A C12A N2A C13A 88.1(6)
N2A C13A N3A C14B 173.9(13)
S1A C13A N3A C14B -5.5(15)
N2A C13A N3A C14A -169.1(9)
S1A C13A N3A C14A 11.5(12)
C15B C14B N3A C13A 46(2)
C19B C14B N3A C13A -149.5(9)
C15B C14B N3A C14A -60(5)
C19B C14B N3A C14A 104(6)
C15A C14A N3A C13A 30.5(15)
C19A C14A N3A C13A -147.5(7)
C15A C14A N3A C14B 115(6)
C19A C14A N3A C14B -63(6)
O2A C32A N4A C31A 179.5(5)
C33A C32A N4A C31A -0.6(7)
O2A C32A N4A C28A 10.7(7)
C33A C32A N4A C28A -169.5(4)
C30A C31A N4A C32A 173.5(5)
C30A C31A N4A C28A -17.3(6)
C27A C28A N4A C32A -60.4(15)
C27B C28A N4A C32A -71.5(9)
C29A C28A N4A C32A 167.7(5)
C27A C28A N4A C31A 129.3(15)
C27B C28A N4A C31A 118.2(8)
C29A C28A N4A C31A -2.6(6)
N6A C34A N5A C33A 174.2(4)
S2A C34A N5A C33A -7.2(7)
C50A C33A N5A C34A -110.2(5)
C32A C33A N5A C34A 128.2(5)
C36B C35B N6A C34A 63.2(8)
C40B C35B N6A C34A -127.7(6)
C36B C35B N6A C35A -64.7(18)
C40B C35B N6A C35A 104(2)
N5A C34A N6A C35B 171.4(6)
S2A C34A N6A C35B -7.3(8)
N5A C34A N6A C35A -168.0(6)
S2A C34A N6A C35A 13.4(9)
C36A C35A N6A C35B 96(2)
C40A C35A N6A C35B -82.4(19)
C36A C35A N6A C34A 31.9(9)
C40A C35A N6A C34A -146.8(6)
O4A C45A O3A C43A -0.4(7)
C46A C45A O3A C43A -178.8(4)
C44A C43A O3A C45A 143.0(5)
C12A C43A O3A C45A -95.7(5)
O6A C49A O5A C50A 2.8(10)
O6B C49A O5A C50A -57.5(19)
C48A C49A O5A C50A 176.5(5)
C51A C50A O5A C49A 142.3(6)
C33A C50A O5A C49A -100.0(6)
C6C C1C C2C C3C 0.0
C1C C2C C3C F1C 179.9(9)
C1C C2C C3C C4C 0.0
F1C C3C C4C C5C -179.9(10)
C2C C3C C4C C5C 0.0
C3C C4C C5C C6C 0.0
C4C C5C C6C C1C 0.0
C4C C5C C6C C7C -175.6(8)
C2C C1C C6C C5C 0.0
C2C C1C C6C C7C 175.6(8)
C6D C1D C2D C3D 0.0
C1D C2D C3D F1D -178.7(11)
C1D C2D C3D C4D 0.0
F1D C3D C4D C5D 178.6(11)
C2D C3D C4D C5D 0.0
C3D C4D C5D C6D 0.0
C4D C5D C6D C1D 0.0
C4D C5D C6D C7D -176.9(9)
C2D C1D C6D C5D 0.0
C2D C1D C6D C7D 177.0(9)
C5C C6C C7C N1C -14.9(10)
C1C C6C C7C N1C 169.5(6)
C5C C6C C7C C8C 98.2(9)
C1C C6C C7C C8C -77.4(9)
N1C C7C C8C C9C 36.5(12)
C6C C7C C8C C9C -82.8(11)
C7C C8C C9C C10C -38.6(13)
C8C C9C C10C N1C 24.8(12)
C6C C7C N1C C11C -86.0(14)
C8C C7C N1C C11C 154.8(12)
C6C C7C N1C C10C 97.8(10)
C8C C7C N1C C10C -21.5(12)
C9C C10C N1C C11C -178.1(12)
C9C C10C N1C C7C -1.8(12)
C5D C6D C7D N1D -32.7(11)
C1D C6D C7D N1D 150.4(7)
C5D C6D C7D C8D 80.7(11)
C1D C6D C7D C8D -96.3(9)
N1D C7D C8D C9D 23.8(14)
C6D C7D C8D C9D -92.7(13)
C7D C8D C9D C10D -34.7(15)
C8D C9D C10D N1D 30.7(14)
C8D C7D N1D C11D 172(2)
C6D C7D N1D C11D -69(2)
C8D C7D N1D C10D -3.9(14)
C6D C7D N1D C10D 115.5(11)
C9D C10D N1D C11D 167(2)
C9D C10D N1D C7D -16.9(14)
C7C N1C C11C O1C 3(2)
C10C N1C C11C O1C 179.3(13)
C7C N1C C11C C12C 178.5(11)
C10C N1C C11C C12C -6(2)
C7D N1D C11D O1D 4(4)
C10D N1D C11D O1D 180(2)
C7D N1D C11D C12D 171.0(19)
C10D N1D C11D C12D -14(4)
O1C C11C C12C N2C 28.5(19)
N1C C11C C12C N2C -146.5(12)
O1C C11C C12C C43C -99.4(15)
N1C C11C C12C C43C 85.6(16)
O1D C11D C12D N2C -2(4)
N1D C11D C12D N2C -168(3)
O1D C11D C12D C43D -118(3)
N1D C11D C12D C43D 76(3)
C19C C14C C15C C16C 0.0
N3C C14C C15C C16C -178(2)
C14C C15C C16C C17C 0.0
C14C C15C C16C C20C 179.7(16)
C15C C16C C17C C18C 0.0
C20C C16C C17C C18C -180(2)
C16C C17C C18C C19C 0.0
C16C C17C C18C C21C 178.5(16)
C17C C18C C19C C14C 0.0
C21C C18C C19C C14C -178.4(17)
C15C C14C C19C C18C 0.0
N3C C14C C19C C18C 178(2)
N3C C14D C15D C16D 175.3(14)
C19D C14D C15D C16D 0.0
C14D C15D C16D C17D 0.0
C15D C16D C17D C18D 0.0
C16D C17D C18D C19D 0.0
C16D C17D C18D C21D 177.8(11)
C17D C18D C19D C14D 0.0
C21D C18D C19D C14D -177.9(10)
N3C C14D C19D C18D -175.4(14)
C15D C14D C19D C18D 0.0
C17C C16C C20C F4C -36(4)
C15C C16C C20C F4C 144(3)
C17C C16C C20C F3C 83(3)
C15C C16C C20C F3C -97(3)
C17C C16C C20C F2C -162.9(13)
C15C C16C C20C F2C 17.4(12)
C17C C18C C21C F6C -82.0(17)
C19C C18C C21C F6C 96.5(17)
C17C C18C C21C F5C 38(2)
C19C C18C C21C F5C -143.5(15)
C17C C18C C21C F7C 157.8(14)
C19C C18C C21C F7C -24(2)
C17D C18D C21D F6D -100.6(11)
C19D C18D C21D F6D 77.2(12)
C17D C18D C21D F7D 137.2(8)
C19D C18D C21D F7D -44.9(13)
C17D C18D C21D F5D 24.1(15)
C19D C18D C21D F5D -158.0(9)
C27C C22C C23C C24C 0.0
C22C C23C C24C F8C 176.8(7)
C22C C23C C24C C25C 0.0
F8C C24C C25C C26C -177.1(7)
C23C C24C C25C C26C 0.0
C24C C25C C26C C27C 0.0
C25C C26C C27C C22C 0.0
C25C C26C C27C C28C -179.4(6)
C23C C22C C27C C26C 0.0
C23C C22C C27C C28C 179.4(6)
C27D C22D C23D C24D 0.0
C22D C23D C24D F8D -178.7(17)
C22D C23D C24D C25D 0.0
F8D C24D C25D C26D 178(2)
C23D C24D C25D C26D 0.0
C24D C25D C26D C27D 0.0
C25D C26D C27D C22D 0.0
C25D C26D C27D C28D 175.6(15)
C23D C22D C27D C26D 0.0
C23D C22D C27D C28D -175.8(15)
C26C C27C C28C N4C -69.1(8)
C22C C27C C28C N4C 111.5(6)
C26C C27C C28C C29C 49.9(8)
C22C C27C C28C C29C -129.4(7)
C27C C28C C29C C30C -150.5(7)
N4C C28C C29C C30C -25.1(9)
C28C C29C C30C C31C 37.8(9)
C29C C30C C31C N4C -35.3(10)
C30C C31C N4C C32C -147.3(9)
C30C C31C N4C C28C 19.7(10)
C27C C28C N4C C32C -61.0(10)
C29C C28C N4C C32C 172.1(8)
C27C C28C N4C C31C 130.2(7)
C29C C28C N4C C31C 3.3(9)
C26D C27D C28D N4D -52(2)
C22D C27D C28D N4D 123.8(15)
C26D C27D C28D C29D 60.9(17)
C22D C27D C28D C29D -123.4(15)
N4D C28D C29D C30D -32(2)
C27D C28D C29D C30D -154.2(17)
C28D C29D C30D C31D 41(2)
C29D C30D C31D N4D -33(2)
C30D C31D N4D C32D -157(2)
C30D C31D N4D C28D 12(3)
C27D C28D N4D C32D -61(3)
C29D C28D N4D C32D -176.4(19)
C27D C28D N4D C31D 128.2(18)
C29D C28D N4D C31D 13(2)
C31C N4C C32C O2C 174.6(9)
C28C N4C C32C O2C 8.4(13)
C31C N4C C32C C33C -1.4(13)
C28C N4C C32C C33C -167.6(7)
O2C C32C C33C N5C 33.3(11)
N4C C32C C33C N5C -150.5(8)
O2C C32C C33C C50C -92.3(10)
N4C C32C C33C C50C 83.9(9)
C32C C33C N5C C34C 103.9(12)
C50C C33C N5C C34C -131.0(10)
C31D N4D C32D O2D 170(2)
C28D N4D C32D O2D 2(3)
C31D N4D C32D C33D -4(3)
C28D N4D C32D C33D -171.9(17)
O2D C32D C33D N5D 27(2)
N4D C32D C33D N5D -159.5(17)
O2D C32D C33D C50D -94(2)
N4D C32D C33D C50D 80(2)
C50D C33D N5D C34C -128.5(16)
C32D C33D N5D C34C 106.5(18)
C33D N5D C34C N6C 178.8(13)
C33D N5D C34C N5C -26(3)
C33D N5D C34C S2C 6(2)
C33C N5C C34C N6C -172.0(8)
C33C N5C C34C N5D 160(5)
C33C N5C C34C S2C 4.8(13)
C40C C35C C36C C37C 0.0
N6C C35C C36C C37C -176.2(10)
C35C C36C C37C C38C 0.0
C35C C36C C37C C41C 175.6(11)
C36C C37C C38C C39C 0.0
C41C C37C C38C C39C -175.7(11)
C37C C38C C39C C40C 0.0
C37C C38C C39C C42C -174.5(11)
C38C C39C C40C C35C 0.0
C42C C39C C40C C35C 174.8(11)
C36C C35C C40C C39C 0.0
N6C C35C C40C C39C 176.1(10)
C40D C35D C36D C37D 0.0
N6C C35D C36D C37D -174.8(9)
C35D C36D C37D C38D 0.0
C35D C36D C37D C41D -179.9(11)
C36D C37D C38D C39D 0.0
C41D C37D C38D C39D 179.9(11)
C37D C38D C39D C40D 0.0
C37D C38D C39D C42D -178.1(12)
C38D C39D C40D C35D 0.0
C42D C39D C40D C35D 178.1(11)
C36D C35D C40D C39D 0.0
N6C C35D C40D C39D 174.7(10)
C38C C37C C41C F11C -103.8(11)
C36C C37C C41C F11C 80.5(11)
C38C C37C C41C F10C 16.7(14)
C36C C37C C41C F10C -158.9(8)
C38C C37C C41C F9C 140.2(10)
C36C C37C C41C F9C -35.4(14)
C38D C37D C41D F11D -87.7(12)
C36D C37D C41D F11D 92.2(10)
C38D C37D C41D F10D 31.4(13)
C36D C37D C41D F10D -148.6(8)
C38D C37D C41D F9D 149.2(9)
C36D C37D C41D F9D -30.9(14)
C38C C39C C42C F14C -117.1(11)
C40C C39C C42C F14C 68.3(13)
C38C C39C C42C F13C 124.1(11)
C40C C39C C42C F13C -50.6(15)
C38C C39C C42C F12C 1.0(16)
C40C C39C C42C F12C -173.7(10)
C38D C39D C42D F14D -149.4(10)
C40D C39D C42D F14D 32.5(15)
C38D C39D C42D F13D 88.8(13)
C40D C39D C42D F13D -89.3(13)
C38D C39D C42D F12D -28.4(16)
C40D C39D C42D F12D 153.5(10)
N2C C12C C43C O3C -69.8(9)
C11C C12C C43C O3C 59.4(10)
N2C C12C C43C C44C 48.1(10)
C11C C12C C43C C44C 177.3(8)
C44C C43C O3C C45C 144.2(9)
C12C C43C O3C C45C -95.6(10)
C43C O3C C45C O4C -7.7(16)
C43C O3C C45C C46C 165.7(8)
O4C C45C C46C C47C -131.0(13)
O3C C45C C46C C47C 56.1(13)
C45C C46C C47C C48C -84.8(14)
C46C C47C C48C C49C -74.0(14)
C47C C48C C49C O6C -135.7(12)
C47C C48C C49C O5C 50.0(13)
O6C C49C O5C C50C -17.5(14)
C48C C49C O5C C50C 157.2(8)
C49C O5C C50C C51C 149.0(9)
C49C O5C C50C C33C -85.2(10)
N5C C33C C50C O5C -72.1(9)
C32C C33C C50C O5C 51.6(9)
N5C C33C C50C C51C 49.8(11)
C32C C33C C50C C51C 173.6(8)
N2C C12D C43D O3D -42(2)
C11D C12D C43D O3D 69(2)
N2C C12D C43D C44D 75(2)
C11D C12D C43D C44D -174.0(16)
C44D C43D O3D C45D 139.4(18)
C12D C43D O3D C45D -98(2)
C43D O3D C45D O4D 0(3)
C43D O3D C45D C46D -175.5(16)
O4D C45D C46D C47D 21(3)
O3D C45D C46D C47D -163.7(19)
C45D C46D C47D C48D 65(3)
C46D C47D C48D C49D 66(3)
C47D C48D C49D O6D 22(3)
C47D C48D C49D O5D -157.8(16)
O6D C49D O5D C50D -2(2)
C48D C49D O5D C50D 177.8(16)
C49D O5D C50D C33D -91.3(17)
C49D O5D C50D C51D 146.7(15)
N5D C33D C50D O5D -54.9(19)
C32D C33D C50D O5D 64.3(17)
N5D C33D C50D C51D 60.9(19)
C32D C33D C50D C51D -179.9(14)
N3C C13C N2C C12D 174.8(10)
S1C C13C N2C C12D -6.3(11)
N3C C13C N2C C12C -165.9(5)
S1C C13C N2C C12C 13.0(7)
C11D C12D N2C C13C 96.7(17)
C43D C12D N2C C13C -142.0(12)
C11D C12D N2C C12C -8(4)
C43D C12D N2C C12C 114(5)
C11C C12C N2C C13C 75.9(11)
C43C C12C N2C C13C -155.7(6)
C11C C12C N2C C12D 162(5)
C43C C12C N2C C12D -70(4)
N2C C13C N3C C14D -170.4(10)
S1C C13C N3C C14D 10.7(11)
N2C C13C N3C C14C -173.4(13)
S1C C13C N3C C14C 7.7(14)
C15D C14D N3C C13C 35.7(12)
C19D C14D N3C C13C -149.0(6)
C15D C14D N3C C14C 102(30)
C19D C14D N3C C14C -83(30)
C15C C14C N3C C13C 44.1(18)
C19C C14C N3C C13C -133.7(9)
C15C C14C N3C C14D -71(30)
C19C C14C N3C C14D 111(31)
N5D C34C N6C C35D -168.6(12)
N5C C34C N6C C35D -177.9(8)
S2C C34C N6C C35D 5.4(8)
N5D C34C N6C C35C -173.3(12)
N5C C34C N6C C35C 177.4(8)
S2C C34C N6C C35C 0.7(9)
C36D C35D N6C C34C 83.7(8)
C40D C35D N6C C34C -91.0(8)
C36D C35D N6C C35C -131(8)
C40D C35D N6C C35C 54(7)
C36C C35C N6C C34C 66.6(9)
C40C C35C N6C C34C -109.6(8)
C36C C35C N6C C35D 29(7)
C40C C35C N6C C35D -147(8)
C6E C1E C2E C3E 0.0
C1E C2E C3E F1E 169.4(15)
C1E C2E C3E C4E 0.0
F1E C3E C4E C5E -168.9(16)
C2E C3E C4E C5E 0.0
C3E C4E C5E C6E 0.0
C4E C5E C6E C7E -176.5(18)
C4E C5E C6E C1E 0.0
C2E C1E C6E C7E 176(2)
C2E C1E C6E C5E 0.0
C5E C6E C7E C8E 48.3(19)
C1E C6E C7E C8E -127.7(16)
C5E C6E C7E N1E -87.5(18)
C1E C6E C7E N1E 96.6(19)
C6E C7E C8E C9E -121.7(17)
N1E C7E C8E C9E 20.4(15)
C7E C8E C9E C10E -25.6(15)
C8E C9E C10E N1E 18.9(11)
C9E C10E N1E C11E 166.5(11)
C9E C10E N1E C7E -6.4(10)
C6E C7E N1E C11E -40(2)
C8E C7E N1E C11E 178.3(12)
C6E C7E N1E C10E 132.5(16)
C8E C7E N1E C10E -8.9(13)
C10E N1E C11E O1E -179.4(9)
C7E N1E C11E O1E -7.6(17)
C10E N1E C11E C12E 12.2(15)
C7E N1E C11E C12E -176.0(10)
N1E C11E C12E N2E -165.8(10)
O1E C11E C12E N2E 25.8(14)
N1E C11E C12E C43E 76.3(14)
O1E C11E C12E C43E -92.1(14)
C43E C12E N2E C13E -135.1(12)
C11E C12E N2E C13E 101.0(13)
C12E N2E C13E N3E -171.6(10)
C12E N2E C13E S1E 7.3(17)
N2E C13E N3E C14E -171.9(9)
S1E C13E N3E C14E 9.3(15)
C13E N3E C14E C15E -148.1(9)
C13E N3E C14E C19E 37.4(12)
C19E C14E C15E C16E 0.0
N3E C14E C15E C16E -174.6(7)
C14E C15E C16E C17E 0.0
C14E C15E C16E C20E 170.1(13)
C15E C16E C17E C18E 0.0
C20E C16E C17E C18E -169.3(15)
C16E C17E C18E C19E 0.0
C16E C17E C18E C21E 173.2(12)
C17E C18E C19E C14E 0.0
C21E C18E C19E C14E -173.5(11)
C15E C14E C19E C18E 0.0
N3E C14E C19E C18E 174.3(8)
C17E C16E C20E F2E -179.1(15)
C15E C16E C20E F2E 11(3)
C17E C16E C20E F3E 50(2)
C15E C16E C20E F3E -119.6(13)
C17E C16E C20E F4E -59.9(16)
C15E C16E C20E F4E 130.4(9)
C17E C18E C21E F5E -169.0(12)
C19E C18E C21E F5E 4(2)
C17E C18E C21E F7E -28(2)
C19E C18E C21E F7E 145.1(12)
C17E C18E C21E F6E 79.9(11)
C19E C18E C21E F6E -106.8(9)
C27E C22E C23E C24E 0.0
C22E C23E C24E F8E 175.2(9)
C22E C23E C24E C25E 0.0
F8E C24E C25E C26E -175.0(10)
C23E C24E C25E C26E 0.0
C24E C25E C26E C27E 0.0
C25E C26E C27E C22E 0.0
C25E C26E C27E C28E 179.7(8)
C23E C22E C27E C26E 0.0
C23E C22E C27E C28E -179.7(8)
C26E C27E C28E N4E -67.7(9)
C22E C27E C28E N4E 112.0(7)
C26E C27E C28E C29E 46.9(10)
C22E C27E C28E C29E -133.4(7)
N4E C28E C29E C30E -17.6(12)
C27E C28E C29E C30E -136.6(9)
C28E C29E C30E C31E 35.5(12)
C29E C30E C31E N4E -39.5(12)
C30E C31E N4E C32E -137.7(17)
C30E C31E N4E C28E 30.6(12)
C29E C28E N4E C32E 162.3(13)
C27E C28E N4E C32E -75.7(15)
C29E C28E N4E C31E -8.2(12)
C27E C28E N4E C31E 113.8(10)
C31E N4E C32E O2E -178.0(14)
C28E N4E C32E O2E 14(3)
C31E N4E C32E C33E -6(2)
C28E N4E C32E C33E -173.9(11)
O2E C32E C33E N5E 18.5(18)
N4E C32E C33E N5E -154.2(15)
O2E C32E C33E C50E -105.7(18)
N4E C32E C33E C50E 81.5(18)
C32E C33E N5E C34E 117(2)
C50E C33E N5E C34E -118(2)
C33E N5E C34E N6E -176.7(18)
C33E N5E C34E S2E -8(4)
N5E C34E N6E C35E -169.6(16)
S2E C34E N6E C35E 20(4)
C34E N6E C35E C36E 12(3)
C34E N6E C35E C40E -168(2)
C40E C35E C36E C37E 0.0
N6E C35E C36E C37E 179.9(12)
C35E C36E C37E C38E 0.0
C35E C36E C37E C41E -179.8(12)
C36E C37E C38E C39E 0.0
C41E C37E C38E C39E 179.8(13)
C37E C38E C39E C40E 0.0
C37E C38E C39E C42E 175.8(13)
C38E C39E C40E C35E 0.0
C42E C39E C40E C35E -175.7(13)
C36E C35E C40E C39E 0.0
N6E C35E C40E C39E -179.9(11)
C38E C37E C41E F11E -54.7(16)
C36E C37E C41E F11E 125.1(11)
C38E C37E C41E F10E 62.8(16)
C36E C37E C41E F10E -117.4(12)
C38E C37E C41E F9E -172.6(11)
C36E C37E C41E F9E 7.1(16)
C40E C39E C42E F13E -178.5(13)
C38E C39E C42E F13E 6(2)
C40E C39E C42E F12E -42(2)
C38E C39E C42E F12E 142.2(13)
C40E C39E C42E F14E 70.5(15)
C38E C39E C42E F14E -105.3(14)
N2E C12E C43E O3E -54.3(13)
C11E C12E C43E O3E 65.5(14)
N2E C12E C43E C44E 61.0(14)
C11E C12E C43E C44E -179.2(11)
C12E C43E O3E C45E -88.8(15)
C44E C43E O3E C45E 150.7(13)
C43E O3E C45E O4E 8(2)
C43E O3E C45E C46E -175.3(13)
O4E C45E C46E C47E 16(2)
O3E C45E C46E C47E -161.1(11)
C45E C46E C47E C48E 63.8(16)
C46E C47E C48E C49E 70.8(17)
C47E C48E C49E O6E 10(2)
C47E C48E C49E O5E -161.5(14)
O6E C49E O5E C50E 5(2)
C48E C49E O5E C50E 177.2(15)
C49E O5E C50E C51E 152.6(17)
C49E O5E C50E C33E -94(2)
N5E C33E C50E O5E -50.8(17)
C32E C33E C50E O5E 69.8(17)
N5E C33E C50E C51E 70.3(15)
C32E C33E C50E C51E -169.1(12)
C6F C1F C2F C3F 0.0
C1F C2F C3F F1F -166.9(19)
C1F C2F C3F C4F 0.0
F1F C3F C4F C5F 166(2)
C2F C3F C4F C5F 0.0
C3F C4F C5F C6F 0.0
C4F C5F C6F C1F 0.0
C4F C5F C6F C7F 173(3)
C2F C1F C6F C5F 0.0
C2F C1F C6F C7F -175(2)
C5F C6F C7F C8F 55(3)
C1F C6F C7F C8F -130.5(14)
C6F C7F C8F C9F -99(2)
O1F C11F C12F N2F 26(2)
O1F C11F C12F C43F -103.8(19)
C43F C12F N2F C13F -118.3(19)
C11F C12F N2F C13F 119.5(18)
C12F N2F C13F N3F 175.8(14)
C12F N2F C13F S1F -8(2)
N2F C13F N3F C14F -176.2(14)
S1F C13F N3F C14F 7(2)
C13F N3F C14F C15F -149.7(12)
C13F N3F C14F C19F 38.2(18)
N3F C14F C15F C16F -172.5(11)
C19F C14F C15F C16F 0.0
C14F C15F C16F C17F 0.0
C14F C15F C16F C20F 171.3(18)
C15F C16F C17F C18F 0.0
C20F C16F C17F C18F -171.2(17)
C16F C17F C18F C19F 0.0
C16F C17F C18F C21F 175.7(15)
C17F C18F C19F C14F 0.0
C21F C18F C19F C14F -175.8(15)
N3F C14F C19F C18F 171.6(12)
C15F C14F C19F C18F 0.0
C17F C16F C20F F2F 145(2)
C15F C16F C20F F2F -26(3)
C17F C16F C20F F3F 15(3)
C15F C16F C20F F3F -156.2(14)
C17F C16F C20F F4F -90(2)
C15F C16F C20F F4F 98.9(16)
C17F C18F C21F F7F -14(2)
C19F C18F C21F F7F 162.1(14)
C17F C18F C21F F5F -150.6(14)
C19F C18F C21F F5F 25(2)
C17F C18F C21F F6F 99.9(12)
C19F C18F C21F F6F -84.3(15)
C27F C22F C23F C24F 0.0
C22F C23F C24F F8F 178.3(13)
C22F C23F C24F C25F 0.0
F8F C24F C25F C26F -178.4(13)
C23F C24F C25F C26F 0.0
C24F C25F C26F C27F 0.0
C25F C26F C27F C22F 0.0
C25F C26F C27F C28F 177.8(11)
C23F C22F C27F C26F 0.0
C23F C22F C27F C28F -177.8(11)
C26F C27F C28F N4F -69.7(14)
C22F C27F C28F N4F 108.2(12)
C26F C27F C28F C29F 48.8(14)
C22F C27F C28F C29F -133.4(11)
N4F C28F C29F C30F -24.7(16)
C27F C28F C29F C30F -149.0(13)
C28F C29F C30F C31F 38.9(16)
C29F C30F C31F N4F -37.7(16)
C30F C31F N4F C32F -148(2)
C30F C31F N4F C28F 24.4(18)
C29F C28F N4F C32F 172.5(19)
C27F C28F N4F C32F -61(2)
C29F C28F N4F C31F 0.0(17)
C27F C28F N4F C31F 126.7(14)
C40F C35F C36F C37F 0.0
N6F C35F C36F C37F 172.3(9)
C35F C36F C37F C38F 0.0
C35F C36F C37F C41F 174.7(17)
C36F C37F C38F C39F 0.0
C41F C37F C38F C39F -175.3(15)
C37F C38F C39F C40F 0.0
C37F C38F C39F C42F -176.8(18)
C38F C39F C40F C35F 0.0
C42F C39F C40F C35F 177.7(13)
C36F C35F C40F C39F 0.0
N6F C35F C40F C39F -171.5(9)
C36F C37F C41F F11F 155.4(15)
C38F C37F C41F F11F -30(2)
C36F C37F C41F F10F -71.6(19)
C38F C37F C41F F10F 103.4(17)
C36F C37F C41F F9F 39(2)
C38F C37F C41F F9F -146.1(14)
C38F C39F C42F F13F 51(2)
C40F C39F C42F F13F -125.8(17)
C38F C39F C42F F12F 176.9(17)
C40F C39F C42F F12F 0(2)
C38F C39F C42F F14F -65(2)
C40F C39F C42F F14F 118.2(14)
C36F C35F N6F C34F 61(3)
C40F C35F N6F C34F -127(3)
C31F N4F C32F O2F 172.6(18)
C28F N4F C32F O2F 1(3)
C31F N4F C32F C33F 1(3)
C28F N4F C32F C33F -169.8(18)
O2F C32F C33F N5F 20(3)
N4F C32F C33F N5F -169(2)
O2F C32F C33F C50F -94(3)
N4F C32F C33F C50F 77(3)
C50F C33F N5F C34F -140(3)
C32F C33F N5F C34F 104(3)
C33F N5F C34F N6F 176(2)
C33F N5F C34F S2F 3(4)
C35F N6F C34F N5F 179(2)
C35F N6F C34F S2F -10(6)
N2F C12F C43F O3F -47.6(18)
C11F C12F C43F O3F 74.2(15)
N2F C12F C43F C44F 65(2)
C11F C12F C43F C44F -173.2(16)
C12F C43F O3F C45F -103(2)
C44F C43F O3F C45F 136.5(19)
C43F O3F C45F O4F -6(3)
C43F O3F C45F C46F 166.2(18)
O4F C45F C46F C47F 21(4)
O3F C45F C46F C47F -148.7(18)
C45F C46F C47F C48F 75(2)
C46F C47F C48F C49F 69(2)
C47F C48F C49F O6F 22(3)
C47F C48F C49F O5F -161.4(17)
O6F C49F O5F C50F -1(3)
C48F C49F O5F C50F -178.0(18)
C49F O5F C50F C51F 130(2)
C49F O5F C50F C33F -102(3)
N5F C33F C50F O5F -41(2)
C32F C33F C50F O5F 81(2)
N5F C33F C50F C51F 70(3)
C32F C33F C50F C51F -167(2)

loop_
_platon_squeeze_void_nr
_platon_squeeze_void_average_x
_platon_squeeze_void_average_y
_platon_squeeze_void_average_z
_platon_squeeze_void_volume
_platon_squeeze_void_count_electrons
_platon_squeeze_void_content
1 -0.079 0.351 0.604 180 49 ' '
2 0.079 0.851 0.396 180 49 ' '
3 0.496 0.918 0.850 198 54 ' '
4 0.504 0.418 0.150 198 54 ' '
